data_7119862
loop_
_publ_author_name
'Chen, Zi-Man'
'Cui, Yu'
'Jiang, Xuan-Feng'
'Tong, Jin'
'Yu, Shu-Yan'

_publ_section_title
;
 Programmable self-assembly of water-soluble organo-heterometallic cages
 [M12M'4L12] using 3-(3,5-dimethyl-1H-pyrazol-4-yl)pentane-2,4-dione
 (H2L).
;
_journal_issue 30
_journal_name_full 'Chemical communications (Cambridge, England)'
_journal_page_first 4238
_journal_page_last 4241
_journal_paper_doi 10.1039/c7cc00425g
_journal_volume 53
_journal_year 2017
_chemical_formula_moiety 'C240 H240 Fe4 N48 O24 Pd12, 12(F6 P) 8(C2 H3 N)'
_chemical_formula_sum 'C256 H288 F72 Fe4 N64 O24 P12 Pd12'
_chemical_formula_weight 7749.0205
_space_group_crystal_system triclinic
_space_group_IT_number 2
_space_group_name_Hall '-P 1'
_space_group_name_H-M_alt 'P -1'
_symmetry_space_group_name_Hall '-P 1'
_symmetry_space_group_name_H-M 'P -1'
_atom_sites_solution_hydrogens geom
_audit_creation_method SHELXL-2014/7
_audit_update_record
;
2017-03-16 deposited with the CCDC.
2017-03-17 downloaded from the CCDC.
;
_cell_angle_alpha 108.9680(10)
_cell_angle_beta 101.156(2)
_cell_angle_gamma 108.3630(10)
_cell_formula_units_Z 2
_cell_length_a 25.0517(12)
_cell_length_b 32.2634(14)
_cell_length_c 35.368(2)
_cell_measurement_reflns_used 6185
_cell_measurement_temperature 123(2)
_cell_measurement_theta_max 23.74
_cell_measurement_theta_min 2.11
_cell_volume 24223(2)
_computing_cell_refinement SMART
_computing_data_collection 'SMART (Bruker, 2008)'
_computing_data_reduction 'SAINT (Bruker, 2008)'
_computing_molecular_graphics 'SHELXTL (Bruker, 2008)'
_computing_publication_material 'SHELXTL (Bruker, 2008)'
_computing_structure_refinement 'SHELXL-2014/7 (Sheldrick, 2014)'
_computing_structure_solution 'SHELXTL (Bruker, 2008)'
_diffrn_ambient_temperature 123(2)
_diffrn_measured_fraction_theta_full 1.000
_diffrn_measured_fraction_theta_max 0.998
_diffrn_measurement_device_type 'Bruker P4'
_diffrn_measurement_method '\w scans'
_diffrn_radiation_type MoK\a
_diffrn_radiation_wavelength 0.71073
_diffrn_reflns_av_R_equivalents 0.0297
_diffrn_reflns_av_unetI/netI 0.0831
_diffrn_reflns_Laue_measured_fraction_full 1.000
_diffrn_reflns_Laue_measured_fraction_max 0.998
_diffrn_reflns_limit_h_max 22
_diffrn_reflns_limit_h_min -32
_diffrn_reflns_limit_k_max 41
_diffrn_reflns_limit_k_min -41
_diffrn_reflns_limit_l_max 45
_diffrn_reflns_limit_l_min -41
_diffrn_reflns_number 164545
_diffrn_reflns_point_group_measured_fraction_full 1.000
_diffrn_reflns_point_group_measured_fraction_max 0.998
_diffrn_reflns_theta_full 25.242
_diffrn_reflns_theta_max 27.000
_diffrn_reflns_theta_min 0.645
_exptl_absorpt_coefficient_mu 0.657
_exptl_absorpt_correction_T_max 0.84
_exptl_absorpt_correction_T_min 0.83
_exptl_absorpt_correction_type multi-scan
_exptl_crystal_colour red
_exptl_crystal_density_diffrn 1.017
_exptl_crystal_description needle
_exptl_crystal_F_000 7384
_exptl_crystal_size_max 0.280
_exptl_crystal_size_mid 0.240
_exptl_crystal_size_min 0.220
_refine_diff_density_max 0.643
_refine_diff_density_min -0.625
_refine_diff_density_rms 0.055
_refine_ls_extinction_method none
_refine_ls_goodness_of_fit_ref 0.794
_refine_ls_hydrogen_treatment constr
_refine_ls_matrix_type fullcycle
_refine_ls_number_parameters 3757
_refine_ls_number_reflns 105551
_refine_ls_number_restraints 6
_refine_ls_restrained_S_all 0.794
_refine_ls_R_factor_all 0.0787
_refine_ls_R_factor_gt 0.0408
_refine_ls_shift/su_max 0.003
_refine_ls_shift/su_mean 0.001
_refine_ls_structure_factor_coef Fsqd
_refine_ls_weighting_details 'w=1/[\s^2^(Fo^2^)+(0.0700P)^2^+1.9900P] where P=(Fo^2^+2Fc^2^)/3'
_refine_ls_weighting_scheme calc
_refine_ls_wR_factor_gt 0.1028
_refine_ls_wR_factor_ref 0.1124
_reflns_Friedel_coverage 0.000
_reflns_number_gt 59604
_reflns_number_total 105551
_reflns_threshold_expression 'I > 2\s(I)'
_cod_data_source_file c7cc00425g2.cif
_cod_data_source_block ysy32_sq
_cod_depositor_comments 'Adding full bibliography for 7119861--7119863.cif.'
_cod_database_code 7119862
_shelx_shelxl_version_number 2014/7
_shelx_space_group_comment
;
The symmetry employed for this shelxl refinement is uniquely defined
by the following loop, which should always be used as a source of
symmetry information in preference to the above space-group names.
They are only intended as comments.
;
_shelx_estimated_absorpt_t_min 0.837
_shelx_estimated_absorpt_t_max 0.869

loop_
_space_group_symop_operation_xyz
'x, y, z'
'-x, -y, -z'

loop_
_atom_site_label
_atom_site_type_symbol
_atom_site_fract_x
_atom_site_fract_y
_atom_site_fract_z
_atom_site_U_iso_or_equiv
_atom_site_adp_type
_atom_site_occupancy
_atom_site_site_symmetry_order
_atom_site_calc_flag
_atom_site_refinement_flags_posn
_atom_site_refinement_flags_adp
C1 C 0.20995(15) 0.43516(14) 0.75475(12) 0.0651(9) Uani 1 1 d . .
H1 H 0.1880 0.4054 0.7551 0.078 Uiso 1 1 calc R U
C2 C 0.18717(19) 0.44715(15) 0.72271(13) 0.0738(11) Uani 1 1 d . .
H2 H 0.1508 0.4256 0.7004 0.089 Uiso 1 1 calc R U
C3 C 0.22078(18) 0.49340(16) 0.72468(13) 0.0745(11) Uani 1 1 d . .
H3 H 0.2055 0.5031 0.7038 0.089 Uiso 1 1 calc R U
C4 C 0.27467(17) 0.52416(14) 0.75612(12) 0.0643(9) Uani 1 1 d . .
H4 H 0.2965 0.5542 0.7562 0.077 Uiso 1 1 calc R U
C5 C 0.29717(16) 0.51131(12) 0.78768(10) 0.0547(8) Uani 1 1 d . .
C6 C 0.35260(17) 0.54127(12) 0.82402(10) 0.0585(8) Uani 1 1 d . .
C7 C 0.39365(18) 0.58462(13) 0.83191(12) 0.0643(9) Uani 1 1 d . .
H7 H 0.3907 0.5968 0.8108 0.077 Uiso 1 1 calc R U
C8 C 0.44014(15) 0.61187(13) 0.87023(11) 0.0582(8) Uani 1 1 d . .
H8 H 0.4680 0.6426 0.8753 0.070 Uiso 1 1 calc R U
C9 C 0.44595(16) 0.59445(11) 0.90090(12) 0.0599(9) Uani 1 1 d . .
H9 H 0.4775 0.6129 0.9272 0.072 Uiso 1 1 calc R U
C10 C 0.40400(16) 0.54860(13) 0.89256(10) 0.0614(9) Uani 1 1 d . .
H10 H 0.4077 0.5357 0.9131 0.074 Uiso 1 1 calc R U
C11 C 0.07719(15) 0.36467(15) 0.82682(11) 0.0672(10) Uani 1 1 d . .
H11 H 0.0865 0.3458 0.8044 0.081 Uiso 1 1 calc R U
C12 C 0.01773(16) 0.35619(15) 0.82300(11) 0.0661(10) Uani 1 1 d . .
H12 H -0.0130 0.3321 0.7977 0.079 Uiso 1 1 calc R U
C13 C 0.00323(15) 0.38254(14) 0.85561(11) 0.0604(9) Uani 1 1 d . .
H13 H -0.0373 0.3757 0.8535 0.072 Uiso 1 1 calc R U
C14 C 0.04868(14) 0.41910(14) 0.89142(12) 0.0650(9) Uani 1 1 d . .
H14 H 0.0392 0.4387 0.9133 0.078 Uiso 1 1 calc R U
C15 C 0.10927(14) 0.42771(12) 0.89596(10) 0.0537(8) Uani 1 1 d . .
C16 C 0.16020(13) 0.46048(11) 0.93428(10) 0.0519(8) Uani 1 1 d . .
C17 C 0.15286(16) 0.49277(14) 0.96731(11) 0.0640(9) Uani 1 1 d . .
H17 H 0.1141 0.4901 0.9675 0.077 Uiso 1 1 calc R U
C18 C 0.20260(19) 0.52918(14) 1.00018(12) 0.0739(11) Uani 1 1 d . .
H18 H 0.1977 0.5511 1.0233 0.089 Uiso 1 1 calc R U
C19 C 0.25945(14) 0.53416(13) 0.99990(9) 0.0538(8) Uani 1 1 d . .
H19 H 0.2934 0.5601 1.0219 0.065 Uiso 1 1 calc R U
C20 C 0.26593(14) 0.50029(11) 0.96669(9) 0.0497(7) Uani 1 1 d . .
H20 H 0.3046 0.5023 0.9666 0.060 Uiso 1 1 calc R U
C21 C -0.02977(14) 0.04862(14) 0.84771(10) 0.0578(8) Uani 1 1 d . .
H21 H -0.0057 0.0666 0.8360 0.069 Uiso 1 1 calc R U
C22 C -0.09044(14) 0.04271(13) 0.84089(10) 0.0556(8) Uani 1 1 d . .
H22 H -0.1075 0.0560 0.8241 0.067 Uiso 1 1 calc R U
C23 C -0.12317(15) 0.01787(13) 0.85881(10) 0.0543(8) Uani 1 1 d . .
H23 H -0.1631 0.0147 0.8547 0.065 Uiso 1 1 calc R U
C24 C -0.10072(15) -0.00353(14) 0.88330(10) 0.0584(9) Uani 1 1 d . .
H24 H -0.1244 -0.0210 0.8955 0.070 Uiso 1 1 calc R U
C25 C -0.04132(12) 0.00245(12) 0.88861(10) 0.0505(7) Uani 1 1 d . .
C26 C -0.01341(13) -0.01616(10) 0.91260(10) 0.0493(7) Uani 1 1 d . .
C27 C -0.04138(15) -0.04034(13) 0.93556(11) 0.0603(8) Uani 1 1 d . .
H27 H -0.0827 -0.0490 0.9315 0.072 Uiso 1 1 calc R U
C28 C -0.00787(18) -0.05082(15) 0.96342(11) 0.0699(10) Uani 1 1 d . .
H28 H -0.0264 -0.0667 0.9788 0.084 Uiso 1 1 calc R U
C29 C 0.05250(15) -0.03902(13) 0.96991(11) 0.0559(8) Uani 1 1 d . .
H29 H 0.0743 -0.0476 0.9889 0.067 Uiso 1 1 calc R U
C30 C 0.08107(16) -0.01457(13) 0.94863(9) 0.0547(8) Uani 1 1 d . .
H30 H 0.1226 -0.0055 0.9535 0.066 Uiso 1 1 calc R U
C31 C 0.25815(16) 0.14287(15) 1.01975(10) 0.0609(9) Uani 1 1 d . .
H31 H 0.2498 0.1096 1.0075 0.073 Uiso 1 1 calc R U
C32 C 0.29159(17) 0.16844(14) 1.06044(11) 0.0637(9) Uani 1 1 d . .
H32 H 0.3062 0.1531 1.0762 0.076 Uiso 1 1 calc R U
C33 C 0.30529(18) 0.21719(15) 1.08012(11) 0.0686(10) Uani 1 1 d . .
H33 H 0.3287 0.2354 1.1092 0.082 Uiso 1 1 calc R U
C34 C 0.28360(16) 0.23834(13) 1.05592(11) 0.0610(9) Uani 1 1 d . .
H34 H 0.2930 0.2718 1.0681 0.073 Uiso 1 1 calc R U
C35 C 0.24816(16) 0.21047(12) 1.01383(10) 0.0562(8) Uani 1 1 d . .
C36 C 0.22274(17) 0.22957(13) 0.98699(10) 0.0579(8) Uani 1 1 d . .
C37 C 0.22739(15) 0.27732(11) 0.99800(11) 0.0545(8) Uani 1 1 d . .
H37 H 0.2538 0.3020 1.0247 0.065 Uiso 1 1 calc R U
C38 C 0.19346(15) 0.28763(14) 0.96969(11) 0.0608(9) Uani 1 1 d . .
H38 H 0.1960 0.3194 0.9772 0.073 Uiso 1 1 calc R U
C39 C 0.15629(16) 0.25237(11) 0.93095(10) 0.0536(8) Uani 1 1 d . .
H39 H 0.1323 0.2598 0.9121 0.064 Uiso 1 1 calc R U
C40 C 0.15304(16) 0.20678(13) 0.91888(12) 0.0578(8) Uani 1 1 d . .
H40 H 0.1281 0.1830 0.8914 0.069 Uiso 1 1 calc R U
C41 C 0.78864(14) 0.14072(10) 1.01332(9) 0.0456(6) Uani 1 1 d . .
H41 H 0.7510 0.1231 1.0143 0.055 Uiso 1 1 calc R U
C42 C 0.82705(15) 0.11914(14) 1.00452(11) 0.0561(8) Uani 1 1 d . .
H42 H 0.8161 0.0865 1.0001 0.067 Uiso 1 1 calc R U
C43 C 0.88003(15) 0.14380(14) 1.00206(12) 0.0597(8) Uani 1 1 d . .
H43 H 0.9054 0.1281 0.9951 0.072 Uiso 1 1 calc R U
C44 C 0.89779(15) 0.19241(13) 1.00974(11) 0.0617(9) Uani 1 1 d . .
H44 H 0.9353 0.2099 1.0084 0.074 Uiso 1 1 calc R U
C45 C 0.85964(15) 0.21489(14) 1.01943(12) 0.0586(8) Uani 1 1 d . .
C46 C 0.87219(14) 0.26285(12) 1.02768(11) 0.0553(8) Uani 1 1 d . .
C47 C 0.92595(17) 0.29684(15) 1.03058(12) 0.0685(10) Uani 1 1 d . .
H47 H 0.9553 0.2865 1.0226 0.082 Uiso 1 1 calc R U
C48 C 0.93734(18) 0.34573(14) 1.04494(13) 0.0724(10) Uani 1 1 d . .
H48 H 0.9747 0.3687 1.0483 0.087 Uiso 1 1 calc R U
C49 C 0.89446(16) 0.35903(13) 1.05375(11) 0.0618(9) Uani 1 1 d . .
H49 H 0.9008 0.3917 1.0616 0.074 Uiso 1 1 calc R U
C50 C 0.83904(16) 0.32608(12) 1.05189(11) 0.0586(8) Uani 1 1 d . .
H50 H 0.8096 0.3368 1.0591 0.070 Uiso 1 1 calc R U
C51 C 0.76005(18) 0.34032(12) 1.16345(11) 0.0632(9) Uani 1 1 d . .
H51 H 0.7451 0.3449 1.1390 0.076 Uiso 1 1 calc R U
C52 C 0.79576(19) 0.37894(14) 1.20022(12) 0.0728(11) Uani 1 1 d . .
H52 H 0.8051 0.4103 1.2013 0.087 Uiso 1 1 calc R U
C53 C 0.8186(2) 0.37351(14) 1.23579(12) 0.0768(11) Uani 1 1 d . .
H53 H 0.8439 0.4008 1.2613 0.092 Uiso 1 1 calc R U
C54 C 0.80444(19) 0.32762(13) 1.23416(11) 0.0739(11) Uani 1 1 d . .
H54 H 0.8195 0.3237 1.2589 0.089 Uiso 1 1 calc R U
C55 C 0.76754(15) 0.28630(13) 1.19574(10) 0.0593(8) Uani 1 1 d . .
C56 C 0.75957(18) 0.23664(14) 1.18805(11) 0.0681(10) Uani 1 1 d . .
C57 C 0.77876(14) 0.22016(12) 1.21717(12) 0.0648(10) Uani 1 1 d . .
H57 H 0.7998 0.2419 1.2460 0.078 Uiso 1 1 calc R U
C58 C 0.76756(19) 0.17249(13) 1.20457(11) 0.0674(10) Uani 1 1 d . .
H58 H 0.7804 0.1612 1.2248 0.081 Uiso 1 1 calc R U
C59 C 0.73712(15) 0.14013(13) 1.16178(10) 0.0580(8) Uani 1 1 d . .
H59 H 0.7293 0.1071 1.1532 0.070 Uiso 1 1 calc R U
C60 C 0.71852(13) 0.15664(12) 1.13205(11) 0.0516(7) Uani 1 1 d . .
H60 H 0.6987 0.1351 1.1031 0.062 Uiso 1 1 calc R U
C61 C 0.50418(18) 0.46643(14) 0.77971(11) 0.0682(10) Uani 1 1 d . .
H61 H 0.5319 0.4718 0.8051 0.082 Uiso 1 1 calc R U
C62 C 0.46762(15) 0.49102(15) 0.78178(12) 0.0627(9) Uani 1 1 d . .
H62 H 0.4693 0.5123 0.8083 0.075 Uiso 1 1 calc R U
C63 C 0.4289(2) 0.48415(18) 0.74473(13) 0.0812(12) Uani 1 1 d . .
H63 H 0.4049 0.5019 0.7458 0.097 Uiso 1 1 calc R U
C64 C 0.42427(15) 0.45149(16) 0.70529(12) 0.0719(11) Uani 1 1 d . .
H64 H 0.3965 0.4465 0.6801 0.086 Uiso 1 1 calc R U
C65 C 0.46102(15) 0.42610(12) 0.70342(10) 0.0556(8) Uani 1 1 d . .
C66 C 0.46071(18) 0.39363(15) 0.66345(12) 0.0688(10) Uani 1 1 d . .
C67 C 0.4139(2) 0.37987(16) 0.62528(12) 0.0733(10) Uani 1 1 d . .
H67 H 0.3826 0.3905 0.6262 0.088 Uiso 1 1 calc R U
C68 C 0.41523(18) 0.35099(16) 0.58726(12) 0.0755(12) Uani 1 1 d . .
H68 H 0.3855 0.3427 0.5617 0.091 Uiso 1 1 calc R U
C69 C 0.45923(19) 0.33390(16) 0.58581(11) 0.0730(11) Uani 1 1 d . .
H69 H 0.4581 0.3126 0.5595 0.088 Uiso 1 1 calc R U
C70 C 0.50527(19) 0.34756(17) 0.62250(12) 0.0791(12) Uani 1 1 d . .
H70 H 0.5364 0.3369 0.6209 0.095 Uiso 1 1 calc R U
C71 C 0.74313(18) 0.55249(13) 0.82998(11) 0.0640(9) Uani 1 1 d . .
H71 H 0.7128 0.5433 0.8418 0.077 Uiso 1 1 calc R U
C72 C 0.78139(19) 0.60158(14) 0.84485(11) 0.0723(10) Uani 1 1 d . .
H72 H 0.7769 0.6249 0.8672 0.087 Uiso 1 1 calc R U
C73 C 0.8242(2) 0.61602(16) 0.82794(12) 0.0753(11) Uani 1 1 d . .
H73 H 0.8487 0.6491 0.8375 0.090 Uiso 1 1 calc R U
C74 C 0.83159(19) 0.58051(14) 0.79562(12) 0.0713(10) Uani 1 1 d . .
H74 H 0.8624 0.5894 0.7841 0.086 Uiso 1 1 calc R U
C75 C 0.79225(17) 0.53133(15) 0.78060(12) 0.0774(12) Uani 1 1 d . .
C76 C 0.7853(2) 0.49511(14) 0.73817(13) 0.0793(12) Uani 1 1 d . .
C77 C 0.8133(2) 0.50991(16) 0.71197(13) 0.0859(14) Uani 1 1 d . .
H77 H 0.8351 0.5432 0.7203 0.103 Uiso 1 1 calc R U
C78 C 0.8105(2) 0.47746(16) 0.67398(13) 0.0792(12) Uani 1 1 d . .
H78 H 0.8282 0.4886 0.6557 0.095 Uiso 1 1 calc R U
C79 C 0.7812(2) 0.42780(17) 0.66235(14) 0.0839(13) Uani 1 1 d . .
H79 H 0.7806 0.4051 0.6370 0.101 Uiso 1 1 calc R U
C80 C 0.75316(18) 0.41285(15) 0.68892(10) 0.0688(10) Uani 1 1 d . .
H80 H 0.7315 0.3795 0.6807 0.083 Uiso 1 1 calc R U
C81 C 0.08365(14) -0.07914(14) 0.43083(10) 0.0594(9) Uani 1 1 d . .
H81 H 0.0819 -0.0629 0.4580 0.071 Uiso 1 1 calc R U
C82 C 0.03225(14) -0.10058(14) 0.39416(11) 0.0626(9) Uani 1 1 d . .
H82 H -0.0043 -0.0987 0.3961 0.075 Uiso 1 1 calc R U
C83 C 0.03775(16) -0.12489(13) 0.35451(11) 0.0630(9) Uani 1 1 d . .
H83 H 0.0040 -0.1397 0.3296 0.076 Uiso 1 1 calc R U
C84 C 0.08916(15) -0.12756(13) 0.35123(11) 0.0589(8) Uani 1 1 d . .
H84 H 0.0916 -0.1437 0.3243 0.071 Uiso 1 1 calc R U
C85 C 0.13892(13) -0.10671(12) 0.38731(10) 0.0473(7) Uani 1 1 d . .
C86 C 0.19303(15) -0.10942(13) 0.38448(10) 0.0552(8) Uani 1 1 d . .
C87 C 0.20667(15) -0.13156(13) 0.34853(10) 0.0566(8) Uani 1 1 d . .
H87 H 0.1772 -0.1467 0.3213 0.068 Uiso 1 1 calc R U
C88 C 0.26073(15) -0.13142(14) 0.35239(11) 0.0591(8) Uani 1 1 d . .
H88 H 0.2694 -0.1455 0.3275 0.071 Uiso 1 1 calc R U
C89 C 0.30534(16) -0.11125(14) 0.39184(11) 0.0608(9) Uani 1 1 d . .
H89 H 0.3430 -0.1127 0.3940 0.073 Uiso 1 1 calc R U
C90 C 0.29250(14) -0.08902(13) 0.42769(10) 0.0534(8) Uani 1 1 d . .
H90 H 0.3222 -0.0742 0.4548 0.064 Uiso 1 1 calc R U
C91 C 0.08937(15) -0.14274(13) 0.54808(11) 0.0613(9) Uani 1 1 d . .
H91 H 0.0836 -0.1156 0.5465 0.074 Uiso 1 1 calc R U
C92 C 0.04676(18) -0.17581(14) 0.55532(12) 0.0687(10) Uani 1 1 d . .
H92 H 0.0112 -0.1721 0.5576 0.082 Uiso 1 1 calc R U
C93 C 0.05652(19) -0.21512(15) 0.55925(13) 0.0694(10) Uani 1 1 d . .
H93 H 0.0290 -0.2368 0.5663 0.083 Uiso 1 1 calc R U
C94 C 0.10624(17) -0.22174(16) 0.55281(13) 0.0707(10) Uani 1 1 d . .
H94 H 0.1108 -0.2498 0.5530 0.085 Uiso 1 1 calc R U
C95 C 0.14978(18) -0.18875(14) 0.54609(13) 0.0670(9) Uani 1 1 d . .
C96 C 0.20032(18) -0.19340(13) 0.53551(13) 0.0647(9) Uani 1 1 d . .
C97 C 0.20091(17) -0.23836(13) 0.51721(11) 0.0639(9) Uani 1 1 d . .
H97 H 0.1695 -0.2658 0.5150 0.077 Uiso 1 1 calc R U
C98 C 0.24800(17) -0.24404(14) 0.50165(10) 0.0624(9) Uani 1 1 d . .
H98 H 0.2489 -0.2747 0.4896 0.075 Uiso 1 1 calc R U
C99 C 0.29349(18) -0.20165(13) 0.50511(12) 0.0649(9) Uani 1 1 d . .
H99 H 0.3260 -0.2039 0.4957 0.078 Uiso 1 1 calc R U
C100 C 0.29104(17) -0.15733(13) 0.52191(11) 0.0580(8) Uani 1 1 d . .
H100 H 0.3211 -0.1296 0.5234 0.070 Uiso 1 1 calc R U
C101 C 0.64944(18) -0.15838(14) 0.80815(11) 0.0647(9) Uani 1 1 d . .
H101 H 0.6105 -0.1601 0.8070 0.078 Uiso 1 1 calc R U
C102 C 0.67202(17) -0.18225(14) 0.82776(11) 0.0615(9) Uani 1 1 d . .
H102 H 0.6492 -0.1998 0.8404 0.074 Uiso 1 1 calc R U
C103 C 0.72809(19) -0.18088(16) 0.82926(13) 0.0736(10) Uani 1 1 d . .
H103 H 0.7443 -0.1973 0.8429 0.088 Uiso 1 1 calc R U
C104 C 0.76024(18) -0.15510(15) 0.81055(12) 0.0668(10) Uani 1 1 d . .
H104 H 0.7988 -0.1538 0.8112 0.080 Uiso 1 1 calc R U
C105 C 0.73647(16) -0.13137(12) 0.79114(10) 0.0555(8) Uani 1 1 d . .
C106 C 0.76306(16) -0.10127(13) 0.77124(12) 0.0624(9) Uani 1 1 d . .
C107 C 0.81905(16) -0.09506(14) 0.76987(12) 0.0653(9) Uani 1 1 d . .
H107 H 0.8402 -0.1098 0.7823 0.078 Uiso 1 1 calc R U
C108 C 0.84507(18) -0.06682(16) 0.75005(12) 0.0717(10) Uani 1 1 d . .
H108 H 0.8840 -0.0619 0.7489 0.086 Uiso 1 1 calc R U
C109 C 0.81170(17) -0.04577(15) 0.73183(12) 0.0677(10) Uani 1 1 d . .
H109 H 0.8285 -0.0269 0.7179 0.081 Uiso 1 1 calc R U
C110 C 0.75484(14) -0.05209(12) 0.73393(10) 0.0553(8) Uani 1 1 d . .
H110 H 0.7332 -0.0372 0.7223 0.066 Uiso 1 1 calc R U
C111 C 0.46696(19) -0.24810(16) 0.69799(14) 0.0772(11) Uani 1 1 d . .
H111 H 0.4662 -0.2275 0.7239 0.093 Uiso 1 1 calc R U
C112 C 0.44177(18) -0.29768(14) 0.68527(11) 0.0695(10) Uani 1 1 d . .
H112 H 0.4247 -0.3114 0.7024 0.083 Uiso 1 1 calc R U
C113 C 0.44258(19) -0.32673(16) 0.64593(14) 0.0794(12) Uani 1 1 d . .
H113 H 0.4240 -0.3606 0.6359 0.095 Uiso 1 1 calc R U
C114 C 0.46937(19) -0.30734(14) 0.62180(12) 0.0846(14) Uani 1 1 d . .
H114 H 0.4699 -0.3278 0.5957 0.102 Uiso 1 1 calc R U
C115 C 0.49542(17) -0.25854(14) 0.63515(12) 0.0654(9) Uani 1 1 d . .
C116 C 0.51601(17) -0.23692(13) 0.60894(11) 0.0647(9) Uani 1 1 d . .
C117 C 0.51056(18) -0.26229(16) 0.56705(12) 0.0760(11) Uani 1 1 d . .
H117 H 0.4856 -0.2956 0.5529 0.091 Uiso 1 1 calc R U
C118 C 0.54132(17) -0.23930(14) 0.54585(12) 0.0659(9) Uani 1 1 d . .
H118 H 0.5374 -0.2563 0.5172 0.079 Uiso 1 1 calc R U
C119 C 0.57787(18) -0.19092(14) 0.56761(11) 0.0659(10) Uani 1 1 d . .
H119 H 0.6001 -0.1746 0.5540 0.079 Uiso 1 1 calc R U
C120 C 0.58238(17) -0.16606(13) 0.60884(11) 0.0592(8) Uani 1 1 d . .
H120 H 0.6071 -0.1327 0.6233 0.071 Uiso 1 1 calc R U
C121 C 0.44670(16) 0.45374(16) 0.88070(12) 0.0663(10) Uani 1 1 d . .
H12A H 0.4771 0.4454 0.8944 0.099 Uiso 1 1 calc R U
H12B H 0.4631 0.4884 0.8885 0.099 Uiso 1 1 calc R U
H12C H 0.4345 0.4365 0.8499 0.099 Uiso 1 1 calc R U
C122 C 0.39373(13) 0.44001(10) 0.89503(8) 0.0439(6) Uani 1 1 d . .
C123 C 0.38806(13) 0.41912(11) 0.92416(9) 0.0457(6) Uani 1 1 d . .
C124 C 0.32914(13) 0.40795(11) 0.92592(8) 0.0441(7) Uani 1 1 d . .
C125 C 0.30623(13) 0.39024(11) 0.95714(9) 0.0461(7) Uani 1 1 d . .
H123 H 0.3373 0.3853 0.9743 0.069 Uiso 1 1 calc R U
H124 H 0.2709 0.3599 0.9415 0.069 Uiso 1 1 calc R U
H125 H 0.2958 0.4142 0.9757 0.069 Uiso 1 1 calc R U
C126 C 0.39794(12) 0.33235(11) 0.86689(9) 0.0487(7) Uani 1 1 d . .
H12D H 0.4050 0.3036 0.8540 0.073 Uiso 1 1 calc R U
H12E H 0.4026 0.3509 0.8497 0.073 Uiso 1 1 calc R U
H12F H 0.3574 0.3229 0.8683 0.073 Uiso 1 1 calc R U
C127 C 0.44233(11) 0.36272(9) 0.91101(8) 0.0363(5) Uani 1 1 d . .
C128 C 0.43350(13) 0.40225(10) 0.93828(9) 0.0409(6) Uani 1 1 d . .
C129 C 0.46906(12) 0.42427(11) 0.98188(9) 0.0493(7) Uani 1 1 d . .
C130 C 0.44551(15) 0.45051(11) 1.01315(9) 0.0485(7) Uani 1 1 d . .
H134 H 0.4077 0.4497 0.9980 0.073 Uiso 1 1 calc R U
H135 H 0.4744 0.4839 1.0293 0.073 Uiso 1 1 calc R U
H136 H 0.4390 0.4351 1.0326 0.073 Uiso 1 1 calc R U
C131 C 0.27205(17) 0.34957(13) 0.74102(11) 0.0632(9) Uani 1 1 d . .
H13D H 0.3061 0.3411 0.7466 0.095 Uiso 1 1 calc R U
H13E H 0.2863 0.3831 0.7449 0.095 Uiso 1 1 calc R U
H13F H 0.2454 0.3288 0.7119 0.095 Uiso 1 1 calc R U
C132 C 0.23876(14) 0.34292(11) 0.77138(9) 0.0484(7) Uani 1 1 d . .
C133 C 0.20237(14) 0.30104(11) 0.77459(9) 0.0470(7) Uani 1 1 d . .
C134 C 0.18718(13) 0.31477(10) 0.81161(9) 0.0513(8) Uani 1 1 d . .
C135 C 0.14672(15) 0.28310(11) 0.82740(10) 0.0535(7) Uani 1 1 d . .
H13G H 0.1119 0.2578 0.8034 0.080 Uiso 1 1 calc R U
H13H H 0.1336 0.3026 0.8480 0.080 Uiso 1 1 calc R U
H13I H 0.1686 0.2685 0.8409 0.080 Uiso 1 1 calc R U
C136 C 0.26459(15) 0.25130(12) 0.79895(10) 0.0582(8) Uani 1 1 d . .
H13J H 0.2481 0.2506 0.8218 0.087 Uiso 1 1 calc R U
H13K H 0.2841 0.2846 0.8028 0.087 Uiso 1 1 calc R U
H13L H 0.2937 0.2370 0.7995 0.087 Uiso 1 1 calc R U
C137 C 0.21551(12) 0.22346(10) 0.75740(8) 0.0415(6) Uani 1 1 d . .
C138 C 0.18413(14) 0.25017(12) 0.74535(10) 0.0541(8) Uani 1 1 d . .
C139 C 0.14188(13) 0.22594(11) 0.70491(9) 0.0470(7) Uani 1 1 d . .
C140 C 0.10466(17) 0.25125(13) 0.69410(11) 0.0658(10) Uani 1 1 d . .
H14A H 0.1205 0.2676 0.6772 0.099 Uiso 1 1 calc R U
H14B H 0.1055 0.2749 0.7202 0.099 Uiso 1 1 calc R U
H14C H 0.0635 0.2279 0.6778 0.099 Uiso 1 1 calc R U
C141 C 0.03245(16) 0.00577(12) 0.77781(10) 0.0628(9) Uani 1 1 d . .
H14D H 0.0131 -0.0112 0.7932 0.094 Uiso 1 1 calc R U
H14E H 0.0459 -0.0149 0.7584 0.094 Uiso 1 1 calc R U
H14F H 0.0041 0.0139 0.7616 0.094 Uiso 1 1 calc R U
C142 C 0.08412(13) 0.05014(11) 0.80821(9) 0.0460(6) Uani 1 1 d . .
C143 C 0.12210(11) 0.08653(10) 0.79945(9) 0.0411(6) Uani 1 1 d . .
C144 C 0.16609(11) 0.12235(10) 0.83971(8) 0.0385(6) Uani 1 1 d . U
C145 C 0.21824(14) 0.16751(12) 0.84896(10) 0.0547(8) Uani 1 1 d . .
H14G H 0.2045 0.1929 0.8494 0.082 Uiso 1 1 calc R U
H14H H 0.2369 0.1614 0.8270 0.082 Uiso 1 1 calc R U
H14I H 0.2474 0.1777 0.8766 0.082 Uiso 1 1 calc R U
C146 C 0.04067(13) 0.11798(13) 0.76675(10) 0.0522(7) Uani 1 1 d . .
H14J H 0.0205 0.1360 0.7570 0.078 Uiso 1 1 calc R U
H14K H 0.0646 0.1367 0.7968 0.078 Uiso 1 1 calc R U
H14L H 0.0109 0.0874 0.7630 0.078 Uiso 1 1 calc R U
C147 C 0.08029(13) 0.10853(12) 0.74156(9) 0.0469(7) Uani 1 1 d . .
C148 C 0.12073(12) 0.09149(10) 0.75902(8) 0.0402(6) Uani 1 1 d . .
C149 C 0.15275(13) 0.07335(10) 0.73313(9) 0.0462(7) Uani 1 1 d . .
C150 C 0.19294(17) 0.05310(14) 0.75027(11) 0.0639(9) Uani 1 1 d . .
H15A H 0.2011 0.0324 0.7270 0.096 Uiso 1 1 calc R U
H15B H 0.1736 0.0343 0.7644 0.096 Uiso 1 1 calc R U
H15C H 0.2305 0.0794 0.7706 0.096 Uiso 1 1 calc R U
C151 C 0.13578(12) -0.05768(10) 0.85808(10) 0.0474(7) Uani 1 1 d . .
H15D H 0.1291 -0.0751 0.8760 0.071 Uiso 1 1 calc R U
H15E H 0.1530 -0.0725 0.8377 0.071 Uiso 1 1 calc R U
H15F H 0.0978 -0.0590 0.8428 0.071 Uiso 1 1 calc R U
C152 C 0.17825(14) -0.00586(11) 0.88540(10) 0.0486(7) Uani 1 1 d . .
C153 C 0.24111(12) 0.01703(10) 0.89975(9) 0.0426(6) Uani 1 1 d . .
C154 C 0.25927(13) 0.06706(11) 0.92322(9) 0.0459(6) Uani 1 1 d . .
C155 C 0.32142(12) 0.10571(10) 0.94716(10) 0.0458(6) Uani 1 1 d . .
H15G H 0.3360 0.1051 0.9746 0.069 Uiso 1 1 calc R U
H15H H 0.3207 0.1371 0.9516 0.069 Uiso 1 1 calc R U
H15I H 0.3478 0.1001 0.9308 0.069 Uiso 1 1 calc R U
C156 C 0.28009(14) -0.02867(13) 0.94869(10) 0.0543(8) Uani 1 1 d . .
H15J H 0.2516 -0.0622 0.9374 0.081 Uiso 1 1 calc R U
H15K H 0.2590 -0.0076 0.9544 0.081 Uiso 1 1 calc R U
H15L H 0.3103 -0.0209 0.9750 0.081 Uiso 1 1 calc R U
C157 C 0.30952(12) -0.02147(10) 0.91698(9) 0.0433(6) Uani 1 1 d . .
C158 C 0.28531(13) -0.00266(10) 0.89075(9) 0.0429(6) Uani 1 1 d . .
C159 C 0.30516(12) -0.00247(11) 0.85544(9) 0.0440(6) Uani 1 1 d . .
C160 C 0.27500(13) 0.01259(12) 0.82450(9) 0.0493(7) Uani 1 1 d . .
H16A H 0.3047 0.0313 0.8153 0.074 Uiso 1 1 calc R U
H16B H 0.2555 0.0323 0.8381 0.074 Uiso 1 1 calc R U
H16C H 0.2451 -0.0160 0.7999 0.074 Uiso 1 1 calc R U
C161 C 0.69765(16) 0.28801(15) 0.97340(11) 0.0637(9) Uani 1 1 d . .
H16D H 0.7405 0.3041 0.9790 0.096 Uiso 1 1 calc R U
H16E H 0.6772 0.3059 0.9638 0.096 Uiso 1 1 calc R U
H16F H 0.6823 0.2553 0.9514 0.096 Uiso 1 1 calc R U
C162 C 0.68713(15) 0.28605(11) 1.01263(9) 0.0479(7) Uani 1 1 d . .
C163 C 0.65390(15) 0.30799(12) 1.03385(10) 0.0550(8) Uani 1 1 d . .
C164 C 0.65244(15) 0.29829(13) 1.07028(10) 0.0537(8) Uani 1 1 d . .
C165 C 0.62460(17) 0.30698(14) 1.10399(10) 0.0617(9) Uani 1 1 d . .
H16G H 0.6258 0.3395 1.1131 0.093 Uiso 1 1 calc R U
H16H H 0.6466 0.3037 1.1282 0.093 Uiso 1 1 calc R U
H16I H 0.5831 0.2835 1.0929 0.093 Uiso 1 1 calc R U
C166 C 0.53789(19) 0.26096(14) 0.98171(12) 0.0714(10) Uani 1 1 d . .
H16J H 0.5398 0.2521 1.0058 0.107 Uiso 1 1 calc R U
H16K H 0.5624 0.2495 0.9661 0.107 Uiso 1 1 calc R U
H16L H 0.4965 0.2463 0.9629 0.107 Uiso 1 1 calc R U
C167 C 0.56088(14) 0.31453(13) 0.99761(11) 0.0568(8) Uani 1 1 d . .
C168 C 0.62311(13) 0.33483(11) 1.02113(9) 0.0441(6) Uani 1 1 d . .
C169 C 0.64258(13) 0.38579(11) 1.03828(9) 0.0482(7) Uani 1 1 d . .
C170 C 0.70077(15) 0.41244(14) 1.07223(11) 0.0624(9) Uani 1 1 d . .
H17A H 0.7189 0.4449 1.0738 0.094 Uiso 1 1 calc R U
H17B H 0.7269 0.3958 1.0661 0.094 Uiso 1 1 calc R U
H17C H 0.6953 0.4143 1.0993 0.094 Uiso 1 1 calc R U
C171 C 0.64428(16) 0.11964(16) 0.94064(11) 0.0719(11) Uani 1 1 d . .
H17D H 0.6700 0.1482 0.9385 0.108 Uiso 1 1 calc R U
H17E H 0.6045 0.1062 0.9198 0.108 Uiso 1 1 calc R U
H17F H 0.6613 0.0956 0.9351 0.108 Uiso 1 1 calc R U
C172 C 0.63982(12) 0.13324(11) 0.98434(9) 0.0447(6) Uani 1 1 d . .
C173 C 0.59099(12) 0.11259(10) 0.99751(9) 0.0430(6) Uani 1 1 d . .
C174 C 0.60751(13) 0.13878(12) 1.04096(9) 0.0461(6) Uani 1 1 d . .
C175 C 0.57501(14) 0.13091(12) 1.07148(9) 0.0519(7) Uani 1 1 d . .
H17G H 0.5534 0.1517 1.0761 0.078 Uiso 1 1 calc R U
H17H H 0.6038 0.1386 1.0985 0.078 Uiso 1 1 calc R U
H17I H 0.5467 0.0973 1.0596 0.078 Uiso 1 1 calc R U
C176 C 0.49786(15) 0.13888(11) 0.96333(11) 0.0548(8) Uani 1 1 d . .
H17J H 0.4699 0.1415 0.9416 0.082 Uiso 1 1 calc R U
H17K H 0.5387 0.1560 0.9648 0.082 Uiso 1 1 calc R U
H17L H 0.4930 0.1530 0.9908 0.082 Uiso 1 1 calc R U
C177 C 0.48545(12) 0.08702(10) 0.95227(10) 0.0445(6) Uani 1 1 d . .
C178 C 0.53194(12) 0.07284(10) 0.96845(9) 0.0394(6) Uani 1 1 d . .
C179 C 0.52513(11) 0.02478(10) 0.96027(8) 0.0356(5) Uani 1 1 d . .
C180 C 0.57519(13) 0.01300(12) 0.97857(11) 0.0511(7) Uani 1 1 d . .
H18A H 0.5591 -0.0204 0.9752 0.077 Uiso 1 1 calc R U
H18B H 0.5947 0.0344 1.0087 0.077 Uiso 1 1 calc R U
H18C H 0.6043 0.0173 0.9637 0.077 Uiso 1 1 calc R U
C181 C 0.50414(14) 0.26256(13) 0.67841(12) 0.0595(8) Uani 1 1 d . .
H18D H 0.4972 0.2293 0.6616 0.089 Uiso 1 1 calc R U
H18E H 0.4884 0.2757 0.6597 0.089 Uiso 1 1 calc R U
H18F H 0.4840 0.2633 0.6996 0.089 Uiso 1 1 calc R U
C182 C 0.57031(15) 0.29234(11) 0.70044(9) 0.0479(7) Uani 1 1 d . .
C183 C 0.61847(13) 0.28150(11) 0.71083(10) 0.0503(7) Uani 1 1 d . .
C184 C 0.67030(15) 0.32465(12) 0.73511(11) 0.0581(8) Uani 1 1 d . .
C185 C 0.73401(15) 0.33178(13) 0.75431(13) 0.0657(9) Uani 1 1 d . .
H18G H 0.7596 0.3479 0.7411 0.099 Uiso 1 1 calc R U
H18H H 0.7355 0.3005 0.7494 0.099 Uiso 1 1 calc R U
H18I H 0.7481 0.3515 0.7848 0.099 Uiso 1 1 calc R U
C186 C 0.60014(17) 0.24353(12) 0.77347(10) 0.0604(9) Uani 1 1 d . .
H18J H 0.5721 0.2247 0.7836 0.091 Uiso 1 1 calc R U
H18K H 0.5878 0.2681 0.7693 0.091 Uiso 1 1 calc R U
H18L H 0.6402 0.2590 0.7944 0.091 Uiso 1 1 calc R U
C187 C 0.60073(12) 0.20962(11) 0.73047(8) 0.0436(7) Uani 1 1 d . .
C188 C 0.61503(12) 0.23115(11) 0.70114(10) 0.0503(7) Uani 1 1 d . .
C189 C 0.62889(13) 0.20829(11) 0.66852(9) 0.0463(7) Uani 1 1 d . .
C190 C 0.65688(17) 0.23647(13) 0.64364(11) 0.0631(9) Uani 1 1 d . .
H19A H 0.6990 0.2421 0.6498 0.095 Uiso 1 1 calc R U
H19B H 0.6533 0.2673 0.6524 0.095 Uiso 1 1 calc R U
H19C H 0.6358 0.2176 0.6132 0.095 Uiso 1 1 calc R U
C191 C 0.50039(13) 0.36226(13) 0.81022(10) 0.0540(8) Uani 1 1 d . .
H19D H 0.4782 0.3762 0.7960 0.081 Uiso 1 1 calc R U
H19E H 0.4927 0.3653 0.8369 0.081 Uiso 1 1 calc R U
H19F H 0.4875 0.3283 0.7919 0.081 Uiso 1 1 calc R U
C192 C 0.56693(14) 0.38883(10) 0.81934(9) 0.0435(6) Uani 1 1 d . .
C193 C 0.61526(14) 0.40258(11) 0.85550(9) 0.0479(7) Uani 1 1 d . .
C194 C 0.66799(14) 0.42224(13) 0.84641(11) 0.0598(8) Uani 1 1 d . .
C195 C 0.73054(14) 0.44520(12) 0.87611(9) 0.0528(8) Uani 1 1 d . .
H19G H 0.7366 0.4752 0.8988 0.079 Uiso 1 1 calc R U
H19H H 0.7583 0.4520 0.8607 0.079 Uiso 1 1 calc R U
H19I H 0.7377 0.4234 0.8883 0.079 Uiso 1 1 calc R U
C196 C 0.61677(16) 0.48096(12) 0.91649(11) 0.0566(8) Uani 1 1 d . .
H19J H 0.5817 0.4774 0.8956 0.085 Uiso 1 1 calc R U
H19K H 0.6502 0.4856 0.9055 0.085 Uiso 1 1 calc R U
H19L H 0.6274 0.5089 0.9429 0.085 Uiso 1 1 calc R U
C197 C 0.60327(13) 0.43740(10) 0.92470(8) 0.0444(6) Uani 1 1 d . .
C198 C 0.60858(13) 0.39842(11) 0.89434(8) 0.0460(7) Uani 1 1 d . .
C199 C 0.60703(12) 0.35682(9) 0.90271(8) 0.0395(6) Uani 1 1 d . .
C200 C 0.61914(17) 0.31945(12) 0.87367(12) 0.0611(9) Uani 1 1 d . .
H20A H 0.6390 0.3056 0.8896 0.092 Uiso 1 1 calc R U
H20B H 0.6450 0.3335 0.8596 0.092 Uiso 1 1 calc R U
H20C H 0.5815 0.2942 0.8524 0.092 Uiso 1 1 calc R U
C201 C 0.16557(17) 0.03643(13) 0.50546(10) 0.0571(8) Uani 1 1 d . .
H20D H 0.1256 0.0220 0.4846 0.086 Uiso 1 1 calc R U
H20E H 0.1949 0.0360 0.4907 0.086 Uiso 1 1 calc R U
H20F H 0.1746 0.0697 0.5238 0.086 Uiso 1 1 calc R U
C202 C 0.16812(14) 0.00823(11) 0.53195(9) 0.0496(7) Uani 1 1 d . .
C203 C 0.16255(13) 0.01628(11) 0.57227(9) 0.0460(7) Uani 1 1 d . .
C204 C 0.17121(14) -0.02037(11) 0.58170(10) 0.0482(7) Uani 1 1 d . .
C205 C 0.17122(17) -0.02690(14) 0.62305(12) 0.0633(9) Uani 1 1 d . .
H20G H 0.1644 -0.0009 0.6423 0.095 Uiso 1 1 calc R U
H20H H 0.2098 -0.0261 0.6365 0.095 Uiso 1 1 calc R U
H20I H 0.1395 -0.0578 0.6166 0.095 Uiso 1 1 calc R U
C206 C 0.04556(14) 0.01108(14) 0.56946(10) 0.0609(9) Uani 1 1 d . .
H20J H 0.0287 -0.0097 0.5829 0.091 Uiso 1 1 calc R U
H20K H 0.0594 -0.0059 0.5477 0.091 Uiso 1 1 calc R U
H20L H 0.0150 0.0197 0.5563 0.091 Uiso 1 1 calc R U
C207 C 0.09684(13) 0.05557(11) 0.60215(10) 0.0474(7) Uani 1 1 d . .
C208 C 0.15451(14) 0.05666(11) 0.60148(9) 0.0495(7) Uani 1 1 d . .
C209 C 0.20379(14) 0.09961(11) 0.63134(10) 0.0481(7) Uani 1 1 d . .
C210 C 0.26341(14) 0.10018(12) 0.62775(10) 0.0514(7) Uani 1 1 d . .
H21A H 0.2934 0.1333 0.6412 0.077 Uiso 1 1 calc R U
H21B H 0.2598 0.0861 0.5978 0.077 Uiso 1 1 calc R U
H21C H 0.2755 0.0815 0.6419 0.077 Uiso 1 1 calc R U
C211 C 0.35492(16) 0.03257(12) 0.50221(11) 0.0600(8) Uani 1 1 d . .
H21D H 0.3733 0.0673 0.5195 0.090 Uiso 1 1 calc R U
H21E H 0.3170 0.0241 0.4812 0.090 Uiso 1 1 calc R U
H21F H 0.3816 0.0233 0.4877 0.090 Uiso 1 1 calc R U
C212 C 0.34408(14) 0.00720(12) 0.52950(10) 0.0543(8) Uani 1 1 d . .
C213 C 0.38041(15) 0.01151(12) 0.56824(10) 0.0543(8) Uani 1 1 d . .
C214 C 0.34743(14) -0.02470(11) 0.57927(10) 0.0501(7) Uani 1 1 d . .
C215 C 0.35995(16) -0.03408(13) 0.61753(10) 0.0570(8) Uani 1 1 d . .
H21G H 0.3237 -0.0580 0.6169 0.085 Uiso 1 1 calc R U
H21H H 0.3733 -0.0042 0.6428 0.085 Uiso 1 1 calc R U
H21I H 0.3912 -0.0462 0.6183 0.085 Uiso 1 1 calc R U
C216 C 0.39097(13) 0.09995(12) 0.62429(10) 0.0580(9) Uani 1 1 d . .
H21J H 0.3851 0.1006 0.6510 0.087 Uiso 1 1 calc R U
H21K H 0.3568 0.0736 0.6005 0.087 Uiso 1 1 calc R U
H21L H 0.3945 0.1305 0.6228 0.087 Uiso 1 1 calc R U
C217 C 0.44808(13) 0.09253(11) 0.62198(9) 0.0444(6) Uani 1 1 d . .
C218 C 0.44124(13) 0.04722(11) 0.59313(9) 0.0463(7) Uani 1 1 d . .
C219 C 0.49155(14) 0.03721(11) 0.58676(9) 0.0480(7) Uani 1 1 d . .
C220 C 0.48082(15) -0.01020(11) 0.55474(9) 0.0497(7) Uani 1 1 d . .
H22A H 0.5190 -0.0127 0.5556 0.074 Uiso 1 1 calc R U
H22B H 0.4606 -0.0137 0.5265 0.074 Uiso 1 1 calc R U
H22C H 0.4558 -0.0356 0.5609 0.074 Uiso 1 1 calc R U
C221 C 0.68193(16) 0.02751(15) 0.77369(14) 0.0771(12) Uani 1 1 d . .
H22D H 0.7198 0.0355 0.7680 0.116 Uiso 1 1 calc R U
H22E H 0.6864 0.0207 0.7989 0.116 Uiso 1 1 calc R U
H22F H 0.6705 0.0547 0.7785 0.116 Uiso 1 1 calc R U
C222 C 0.63431(15) -0.01606(12) 0.73619(9) 0.0515(7) Uani 1 1 d . .
C223 C 0.59325(14) -0.01494(12) 0.70330(10) 0.0505(7) Uani 1 1 d . .
C224 C 0.55557(13) -0.06367(12) 0.67494(10) 0.0478(7) Uani 1 1 d . .
C225 C 0.50986(17) -0.08286(16) 0.63219(10) 0.0651(10) Uani 1 1 d . .
H22G H 0.4902 -0.1179 0.6210 0.098 Uiso 1 1 calc R U
H22H H 0.5294 -0.0740 0.6128 0.098 Uiso 1 1 calc R U
H22I H 0.4802 -0.0692 0.6348 0.098 Uiso 1 1 calc R U
C226 C 0.49594(14) 0.00953(12) 0.71819(10) 0.0518(7) Uani 1 1 d . .
H22J H 0.4704 0.0255 0.7275 0.078 Uiso 1 1 calc R U
H22K H 0.5200 0.0074 0.7423 0.078 Uiso 1 1 calc R U
H22L H 0.4711 -0.0228 0.6961 0.078 Uiso 1 1 calc R U
C227 C 0.53693(14) 0.03838(12) 0.70069(10) 0.0520(7) Uani 1 1 d . .
C228 C 0.58598(14) 0.02456(12) 0.69722(9) 0.0496(7) Uani 1 1 d . .
C229 C 0.63227(13) 0.05621(11) 0.68779(10) 0.0480(7) Uani 1 1 d . .
C230 C 0.67856(15) 0.03671(13) 0.67870(13) 0.0614(9) Uani 1 1 d . .
H23A H 0.6866 0.0400 0.6535 0.092 Uiso 1 1 calc R U
H23B H 0.6634 0.0028 0.6737 0.092 Uiso 1 1 calc R U
H23C H 0.7154 0.0548 0.7030 0.092 Uiso 1 1 calc R U
C231 C 0.60640(15) -0.05808(13) 0.85247(10) 0.0573(8) Uani 1 1 d . .
H23D H 0.6434 -0.0625 0.8527 0.086 Uiso 1 1 calc R U
H23E H 0.5906 -0.0688 0.8725 0.086 Uiso 1 1 calc R U
H23F H 0.6145 -0.0240 0.8608 0.086 Uiso 1 1 calc R U
C232 C 0.56111(14) -0.08716(14) 0.80838(9) 0.0549(8) Uani 1 1 d . .
C233 C 0.50155(15) -0.09353(11) 0.79453(10) 0.0510(7) Uani 1 1 d . .
C234 C 0.47983(14) -0.11957(12) 0.75102(9) 0.0509(7) Uani 1 1 d . .
C235 C 0.41881(14) -0.13669(14) 0.71906(11) 0.0612(9) Uani 1 1 d . .
H23G H 0.3932 -0.1256 0.7337 0.092 Uiso 1 1 calc R U
H23H H 0.4009 -0.1718 0.7051 0.092 Uiso 1 1 calc R U
H23I H 0.4230 -0.1237 0.6978 0.092 Uiso 1 1 calc R U
C236 C 0.40132(15) -0.15210(11) 0.81297(10) 0.0516(8) Uani 1 1 d . .
H23J H 0.3826 -0.1646 0.8311 0.077 Uiso 1 1 calc R U
H23K H 0.4343 -0.1617 0.8104 0.077 Uiso 1 1 calc R U
H23L H 0.3718 -0.1651 0.7848 0.077 Uiso 1 1 calc R U
C237 C 0.42462(14) -0.09851(11) 0.83210(10) 0.0460(7) Uani 1 1 d . .
C238 C 0.46779(14) -0.07045(11) 0.81857(9) 0.0464(7) Uani 1 1 d . .
C239 C 0.48448(12) -0.01999(11) 0.83474(9) 0.0409(6) Uani 1 1 d . .
C240 C 0.53122(14) 0.00942(11) 0.82156(10) 0.0481(7) Uani 1 1 d . .
H24A H 0.5145 0.0263 0.8075 0.072 Uiso 1 1 calc R U
H24B H 0.5438 -0.0118 0.8020 0.072 Uiso 1 1 calc R U
H24C H 0.5657 0.0328 0.8467 0.072 Uiso 1 1 calc R U
F1 F 0.89587(10) 0.80539(9) 0.00076(7) 0.0818(7) Uani 1 1 d . .
F2 F 0.94944(10) 0.86202(8) 0.06783(7) 0.0707(6) Uani 1 1 d . .
F3 F 1.02805(11) 0.89540(9) 0.04561(8) 0.0908(8) Uani 1 1 d . .
F4 F 0.97488(10) 0.84363(8) -0.02008(7) 0.0756(6) Uani 1 1 d . .
F5 F 0.99774(11) 0.81765(9) 0.02927(8) 0.0805(6) Uani 1 1 d . .
F6 F 0.93412(11) 0.88837(9) 0.02315(8) 0.0816(7) Uani 1 1 d . .
F7 F 0.87703(12) 0.48235(9) 0.19829(8) 0.0917(7) Uani 1 1 d . .
F8 F 0.97649(11) 0.49701(9) 0.18443(8) 0.0820(6) Uani 1 1 d . .
F9 F 0.92239(10) 0.47806(9) 0.11555(8) 0.0822(7) Uani 1 1 d . .
F10 F 0.84261(10) 0.46482(10) 0.12777(9) 0.0926(8) Uani 1 1 d . .
F11 F 0.91857(11) 0.53708(10) 0.17137(8) 0.0884(7) Uani 1 1 d . .
F12 F 0.89451(13) 0.42815(9) 0.15178(8) 0.0912(8) Uani 1 1 d . .
F13 F 0.32424(11) 0.81497(9) 0.18644(8) 0.0875(7) Uani 1 1 d . .
F14 F 0.22423(11) 0.77008(9) 0.15471(9) 0.0868(7) Uani 1 1 d . .
F15 F 0.24242(12) 0.73083(9) 0.09550(8) 0.0911(8) Uani 1 1 d . .
F16 F 0.33824(11) 0.78357(10) 0.12229(8) 0.0892(7) Uani 1 1 d . .
F17 F 0.28570(11) 0.73068(9) 0.15601(8) 0.0878(7) Uani 1 1 d . .
F18 F 0.26723(10) 0.81468(9) 0.12762(9) 0.0857(7) Uani 1 1 d . .
F19 F 0.40050(12) 0.66351(9) 0.44333(8) 0.0852(7) Uani 1 1 d . .
F20 F 0.38000(11) 0.72269(9) 0.48762(8) 0.0843(7) Uani 1 1 d . .
F21 F 0.33355(11) 0.72976(9) 0.42928(9) 0.0894(7) Uani 1 1 d . .
F22 F 0.36904(11) 0.68246(9) 0.38848(8) 0.0830(7) Uani 1 1 d . .
F23 F 0.30338(12) 0.65713(10) 0.43070(8) 0.0933(8) Uani 1 1 d . .
F24 F 0.43563(11) 0.74276(9) 0.45443(8) 0.0846(7) Uani 1 1 d . .
F25 F 0.20101(11) 0.82693(9) 0.70501(8) 0.0828(7) Uani 1 1 d . .
F26 F 0.14606(12) 0.86457(10) 0.73302(8) 0.0892(7) Uani 1 1 d . .
F27 F 0.16802(11) 0.91447(9) 0.70031(8) 0.0804(6) Uani 1 1 d . .
F28 F 0.23935(11) 0.88779(10) 0.68365(9) 0.0877(7) Uani 1 1 d . .
F29 F 0.24247(11) 0.90564(9) 0.75443(8) 0.0932(8) Uani 1 1 d . .
F30 F 0.14093(11) 0.83349(9) 0.66037(8) 0.0905(7) Uani 1 1 d . .
F31 F 0.27954(11) 0.61779(9) 0.58014(8) 0.0828(7) Uani 1 1 d . .
F32 F 0.22450(12) 0.65908(9) 0.60548(8) 0.0888(7) Uani 1 1 d . .
F33 F 0.21317(10) 0.67428(9) 0.54329(8) 0.0839(7) Uani 1 1 d . .
F34 F 0.25215(11) 0.62374(9) 0.51575(8) 0.0828(7) Uani 1 1 d . .
F35 F 0.18132(11) 0.60037(10) 0.54474(8) 0.0940(8) Uani 1 1 d . .
F36 F 0.30608(11) 0.69619(9) 0.58761(8) 0.0904(7) Uani 1 1 d . .
F37 F 0.40228(12) 0.49071(9) 0.53811(8) 0.0897(7) Uani 1 1 d . .
F38 F 0.42604(12) 0.56074(10) 0.59533(9) 0.0930(8) Uani 1 1 d . .
F39 F 0.37890(11) 0.59004(9) 0.55647(8) 0.0832(7) Uani 1 1 d . .
F40 F 0.35074(11) 0.51902(10) 0.49569(8) 0.0903(7) Uani 1 1 d . .
F41 F 0.33099(11) 0.51137(9) 0.55292(8) 0.0859(7) Uani 1 1 d . .
F42 F 0.45089(10) 0.56546(9) 0.53663(8) 0.0843(7) Uani 1 1 d . .
F43 F 0.52406(11) 0.56537(9) 0.67876(8) 0.0893(7) Uani 1 1 d . .
F44 F 0.58812(12) 0.61132(10) 0.74841(8) 0.0931(8) Uani 1 1 d . .
F45 F 0.65073(12) 0.66143(9) 0.72808(8) 0.0928(8) Uani 1 1 d . .
F46 F 0.58583(11) 0.61923(9) 0.65904(8) 0.0848(7) Uani 1 1 d . .
F47 F 0.54438(13) 0.64254(10) 0.70881(9) 0.0978(8) Uani 1 1 d . .
F48 F 0.62400(12) 0.58176(10) 0.69471(8) 0.0873(7) Uani 1 1 d . .
F49 F 0.27011(10) -0.00044(8) 0.05583(7) 0.0731(6) Uani 1 1 d . .
F50 F 0.24252(9) 0.03591(9) 0.11195(7) 0.0700(6) Uani 1 1 d . .
F51 F 0.18983(10) 0.06092(8) 0.06982(8) 0.0750(6) Uani 1 1 d . .
F52 F 0.23196(10) 0.03778(8) 0.02016(7) 0.0680(5) Uani 1 1 d . .
F53 F 0.16964(10) -0.01697(8) 0.04804(7) 0.0734(6) Uani 1 1 d . .
F54 F 0.29463(10) 0.08166(9) 0.08990(7) 0.0786(6) Uani 1 1 d . .
F55 F -0.01699(10) 0.13096(9) 0.21096(8) 0.0840(7) Uani 1 1 d . .
F56 F 0.06887(11) 0.14072(10) 0.24312(8) 0.0903(8) Uani 1 1 d . .
F57 F 0.12201(11) 0.15719(9) 0.19538(9) 0.0863(7) Uani 1 1 d . .
F58 F 0.01042(12) 0.14285(9) 0.15406(8) 0.0911(7) Uani 1 1 d . .
F59 F 0.03371(11) 0.08931(9) 0.17377(8) 0.0818(6) Uani 1 1 d . .
F60 F 0.06131(12) 0.19994(9) 0.22276(8) 0.0958(8) Uani 1 1 d . .
F61 F 0.74265(11) 0.80494(9) 0.68851(8) 0.0864(7) Uani 1 1 d . .
F62 F 0.65802(11) 0.76329(9) 0.63100(8) 0.0841(7) Uani 1 1 d . .
F63 F 0.61034(11) 0.71818(10) 0.66076(8) 0.0882(7) Uani 1 1 d . .
F64 F 0.69863(12) 0.76005(10) 0.72258(8) 0.0897(7) Uani 1 1 d . .
F65 F 0.65161(11) 0.80046(9) 0.69636(9) 0.0877(7) Uani 1 1 d . .
F66 F 0.70590(12) 0.72549(9) 0.65922(8) 0.0876(7) Uani 1 1 d . .
F67 F 0.26761(11) 0.16119(9) 0.55099(8) 0.0881(7) Uani 1 1 d . .
F68 F 0.25540(11) 0.21002(10) 0.60842(9) 0.0883(7) Uani 1 1 d . .
F69 F 0.18800(11) 0.22283(9) 0.56358(8) 0.0868(7) Uani 1 1 d . .
F70 F 0.18952(11) 0.16228(9) 0.50685(8) 0.0846(7) Uani 1 1 d . .
F71 F 0.17023(12) 0.14583(9) 0.55610(9) 0.0924(8) Uani 1 1 d . .
F72 F 0.27476(10) 0.22979(9) 0.54655(7) 0.0826(7) Uani 1 1 d . .
Fe1 Fe 0.55518(2) 0.38174(2) 0.97032(2) 0.04473(10) Uani 1 1 d . .
Fe2 Fe 0.14232(2) 0.13070(2) 0.68511(2) 0.04492(10) Uani 1 1 d . .
Fe3 Fe 0.41002(2) -0.01702(2) 0.88934(2) 0.03908(9) Uani 1 1 d . .
Fe4 Fe 0.57067(2) 0.11359(2) 0.67060(2) 0.04555(10) Uani 1 1 d . .
N1 N 0.26423(13) 0.46597(11) 0.78624(9) 0.0576(7) Uani 1 1 d . .
N2 N 0.35698(11) 0.52214(9) 0.85399(8) 0.0445(5) Uani 1 1 d . .
N3 N 0.12289(11) 0.40068(9) 0.86343(8) 0.0449(5) Uani 1 1 d . .
N4 N 0.21602(10) 0.46367(9) 0.93378(7) 0.0410(5) Uani 1 1 d . .
N5 N -0.00700(10) 0.02823(9) 0.87110(9) 0.0492(6) Uani 1 1 d . .
N6 N 0.04704(10) -0.00355(8) 0.91978(8) 0.0426(5) Uani 1 1 d . .
N7 N 0.23537(10) 0.16190(9) 0.99479(7) 0.0422(5) Uani 1 1 d . .
N8 N 0.18637(12) 0.19488(10) 0.94698(8) 0.0508(6) Uani 1 1 d . .
N9 N 0.80637(11) 0.18921(10) 1.02084(9) 0.0500(6) Uani 1 1 d . .
N10 N 0.82947(12) 0.27848(11) 1.03937(11) 0.0641(8) Uani 1 1 d . .
N11 N 0.74527(13) 0.29431(10) 1.16133(9) 0.0570(7) Uani 1 1 d . .
N12 N 0.72937(12) 0.20582(10) 1.14535(9) 0.0525(6) Uani 1 1 d . .
N13 N 0.50120(15) 0.43363(11) 0.74071(9) 0.0644(8) Uani 1 1 d . .
N14 N 0.50579(14) 0.37657(11) 0.66120(9) 0.0629(8) Uani 1 1 d . .
N15 N 0.75009(14) 0.51746(11) 0.79785(11) 0.0701(9) Uani 1 1 d . .
N16 N 0.75619(14) 0.44568(10) 0.72721(10) 0.0622(7) Uani 1 1 d . .
N17 N 0.13646(12) -0.08217(10) 0.42643(8) 0.0519(6) Uani 1 1 d . .
N18 N 0.23759(11) -0.08834(10) 0.42422(8) 0.0529(7) Uani 1 1 d . .
N19 N 0.14086(13) -0.14868(10) 0.54312(9) 0.0602(7) Uani 1 1 d . .
N20 N 0.24421(12) -0.15371(10) 0.53668(10) 0.0597(7) Uani 1 1 d . .
N21 N 0.68154(13) -0.13152(9) 0.78977(8) 0.0517(6) Uani 1 1 d . .
N22 N 0.73101(12) -0.08056(10) 0.75329(8) 0.0533(6) Uani 1 1 d . .
N23 N 0.49327(15) -0.22855(11) 0.67296(11) 0.0728(9) Uani 1 1 d . .
N24 N 0.55147(14) -0.18937(11) 0.62867(9) 0.0640(8) Uani 1 1 d . .
N25 N 0.33488(10) 0.43835(8) 0.87662(7) 0.0395(5) Uani 1 1 d . .
N26 N 0.29714(11) 0.41929(9) 0.89670(8) 0.0424(5) Uani 1 1 d . .
N27 N 0.24599(11) 0.38273(9) 0.80735(7) 0.0450(6) Uani 1 1 d . .
N28 N 0.21474(11) 0.36631(8) 0.83236(7) 0.0437(5) Uani 1 1 d . .
N29 N 0.10454(10) 0.06335(9) 0.85304(7) 0.0431(5) Uani 1 1 d . .
N30 N 0.15597(10) 0.10761(8) 0.87144(7) 0.0375(5) Uani 1 1 d . .
N31 N 0.15735(10) 0.03060(8) 0.89967(7) 0.0397(5) Uani 1 1 d . .
N32 N 0.20603(11) 0.07477(9) 0.92297(8) 0.0470(6) Uani 1 1 d . .
N33 N 0.70831(11) 0.26362(10) 1.03715(8) 0.0468(6) Uani 1 1 d . .
N34 N 0.68791(12) 0.27172(9) 1.07305(8) 0.0468(6) Uani 1 1 d . .
N35 N 0.68430(11) 0.17220(9) 1.01991(8) 0.0454(5) Uani 1 1 d . .
N36 N 0.66479(10) 0.17616(9) 1.05527(8) 0.0431(5) Uani 1 1 d . .
N37 N 0.59166(11) 0.34406(9) 0.71696(7) 0.0464(6) Uani 1 1 d . .
N38 N 0.65396(12) 0.36290(10) 0.73787(7) 0.0517(6) Uani 1 1 d . .
N39 N 0.58847(11) 0.39976(10) 0.78787(7) 0.0494(6) Uani 1 1 d . .
N40 N 0.65195(12) 0.42154(10) 0.80597(8) 0.0514(6) Uani 1 1 d . .
N41 N 0.18205(12) -0.03229(9) 0.51894(8) 0.0497(6) Uani 1 1 d . .
N42 N 0.18469(12) -0.04963(10) 0.54956(8) 0.0534(6) Uani 1 1 d . .
N43 N 0.28804(11) -0.03135(11) 0.51726(8) 0.0521(6) Uani 1 1 d . .
N44 N 0.29068(11) -0.05042(9) 0.54830(8) 0.0485(6) Uani 1 1 d . .
N45 N 0.62123(13) -0.06409(10) 0.72911(8) 0.0577(7) Uani 1 1 d . .
N46 N 0.57400(13) -0.09336(10) 0.69096(9) 0.0588(7) Uani 1 1 d . .
N47 N 0.57601(13) -0.10971(11) 0.77282(9) 0.0616(8) Uani 1 1 d . .
N48 N 0.52426(12) -0.13135(11) 0.73652(9) 0.0606(7) Uani 1 1 d . .
O1 O 0.48310(9) 0.35097(7) 0.91860(6) 0.0452(5) Uani 1 1 d . .
O2 O 0.51580(9) 0.42098(8) 0.99768(6) 0.0503(5) Uani 1 1 d . .
O3 O 0.62143(9) 0.40794(8) 1.02246(6) 0.0516(5) Uani 1 1 d . .
O4 O 0.52321(10) 0.32761(9) 0.98664(8) 0.0581(6) Uani 1 1 d . .
O5 O 0.59261(9) 0.43777(7) 0.95754(6) 0.0431(4) Uani 1 1 d . .
O6 O 0.59738(9) 0.35146(7) 0.93471(6) 0.0441(4) Uani 1 1 d . .
O7 O 0.12465(9) 0.18424(7) 0.67732(6) 0.0475(5) Uani 1 1 d . .
O8 O 0.20682(9) 0.18056(8) 0.73950(6) 0.0499(5) Uani 1 1 d . .
O9 O 0.08063(9) 0.12306(8) 0.71319(6) 0.0479(5) Uani 1 1 d . .
O10 O 0.15834(9) 0.08129(8) 0.70200(6) 0.0481(5) Uani 1 1 d . .
O11 O 0.20506(9) 0.13534(7) 0.65491(7) 0.0498(5) Uani 1 1 d . .
O12 O 0.08473(10) 0.08561(8) 0.62704(7) 0.0548(5) Uani 1 1 d . .
O13 O 0.34929(8) -0.03759(7) 0.91626(6) 0.0423(4) Uani 1 1 d . .
O14 O 0.33531(9) -0.02412(9) 0.84224(7) 0.0550(6) Uani 1 1 d . .
O15 O 0.47801(8) -0.01107(7) 0.93497(6) 0.0399(4) Uani 1 1 d . .
O16 O 0.43700(8) 0.05305(7) 0.92657(6) 0.0419(4) Uani 1 1 d . .
O17 O 0.46497(9) 0.00289(7) 0.85862(7) 0.0454(5) Uani 1 1 d . .
O18 O 0.39589(9) -0.08425(7) 0.85378(6) 0.0448(4) Uani 1 1 d . .
O19 O 0.59129(9) 0.16732(7) 0.72687(6) 0.0478(5) Uani 1 1 d . .
O20 O 0.62146(9) 0.16324(8) 0.65416(6) 0.0469(5) Uani 1 1 d . .
O21 O 0.49786(9) 0.12455(8) 0.64977(7) 0.0539(5) Uani 1 1 d . .
O22 O 0.54562(9) 0.06267(9) 0.61162(7) 0.0572(6) Uani 1 1 d . .
O23 O 0.52650(9) 0.07037(8) 0.69460(7) 0.0498(5) Uani 1 1 d . .
O24 O 0.63839(9) 0.09450(8) 0.68460(7) 0.0507(5) Uani 1 1 d . .
P1 P 0.96248(5) 0.84991(4) 0.02376(4) 0.0705(3) Uani 1 1 d . .
P2 P 0.90420(6) 0.48135(5) 0.16114(4) 0.0862(3) Uani 1 1 d . .
P3 P 0.28288(6) 0.77430(5) 0.14120(4) 0.0808(3) Uani 1 1 d . .
P4 P 0.36922(6) 0.69778(4) 0.43738(4) 0.0762(3) Uani 1 1 d . .
P5 P 0.19128(6) 0.87448(5) 0.70650(4) 0.0795(3) Uani 1 1 d . .
P6 P 0.24512(5) 0.64523(4) 0.56232(4) 0.0776(3) Uani 1 1 d . .
P7 P 0.39111(6) 0.54044(5) 0.54584(4) 0.0802(3) Uani 1 1 d . .
P8 P 0.58678(6) 0.61308(5) 0.70291(4) 0.0798(3) Uani 1 1 d . .
P9 P 0.23237(5) 0.03156(4) 0.06401(3) 0.0628(2) Uani 1 1 d . .
P10 P 0.04638(6) 0.14431(5) 0.19859(4) 0.0841(3) Uani 1 1 d . .
P11 P 0.67668(6) 0.76280(5) 0.67723(4) 0.0801(3) Uani 1 1 d . .
P12 P 0.22555(6) 0.19092(5) 0.55683(4) 0.0802(3) Uani 1 1 d . .
Pd1 Pd 0.29859(2) 0.45005(2) 0.83123(2) 0.04201(5) Uani 1 1 d . .
Pd2 Pd 0.21590(2) 0.41297(2) 0.88323(2) 0.03940(5) Uani 1 1 d . .
Pd3 Pd 0.07729(2) 0.02915(2) 0.88639(2) 0.04074(5) Uani 1 1 d . .
Pd4 Pd 0.19316(2) 0.13292(2) 0.93164(2) 0.03974(5) Uani 1 1 d . .
Pd5 Pd 0.75406(2) 0.22482(2) 1.02738(2) 0.04983(6) Uani 1 1 d . .
Pd6 Pd 0.70571(2) 0.23371(2) 1.10639(2) 0.04576(5) Uani 1 1 d . .
Pd7 Pd 0.55241(2) 0.38515(2) 0.72918(2) 0.04722(5) Uani 1 1 d . .
Pd8 Pd 0.69691(2) 0.43054(2) 0.76792(2) 0.05659(7) Uani 1 1 d . .
Pd9 Pd 0.21051(2) -0.05941(2) 0.47280(2) 0.04935(6) Uani 1 1 d . .
Pd10 Pd 0.21561(2) -0.09929(2) 0.54477(2) 0.05212(6) Uani 1 1 d . .
Pd11 Pd 0.64814(2) -0.09870(2) 0.76099(2) 0.05035(6) Uani 1 1 d . .
Pd12 Pd 0.53108(2) -0.16187(2) 0.68015(2) 0.05414(6) Uani 1 1 d . .

loop_
_atom_site_aniso_label
_atom_site_aniso_U_11
_atom_site_aniso_U_22
_atom_site_aniso_U_33
_atom_site_aniso_U_23
_atom_site_aniso_U_13
_atom_site_aniso_U_12
C1 0.0519(18) 0.065(2) 0.072(2) 0.0323(19) 0.0033(17) 0.0230(17)
C2 0.078(3) 0.077(3) 0.059(2) 0.037(2) 0.0149(19) 0.018(2)
C3 0.073(2) 0.081(3) 0.067(2) 0.038(2) 0.014(2) 0.026(2)
C4 0.078(2) 0.064(2) 0.065(2) 0.0429(19) 0.0303(19) 0.0252(19)
C5 0.076(2) 0.0517(18) 0.0456(17) 0.0264(14) 0.0327(16) 0.0231(16)
C6 0.081(2) 0.0429(17) 0.0418(16) 0.0168(14) 0.0126(16) 0.0192(16)
C7 0.090(3) 0.057(2) 0.066(2) 0.0348(18) 0.049(2) 0.0312(19)
C8 0.0490(17) 0.063(2) 0.061(2) 0.0241(17) 0.0336(16) 0.0136(16)
C9 0.067(2) 0.0310(15) 0.075(2) 0.0104(15) 0.0312(18) 0.0183(15)
C10 0.072(2) 0.0533(19) 0.0411(17) 0.0081(14) 0.0155(15) 0.0175(17)
C11 0.0446(17) 0.090(3) 0.0449(18) 0.0138(18) 0.0068(14) 0.0192(18)
C12 0.063(2) 0.094(3) 0.0383(17) 0.0263(18) 0.0093(15) 0.033(2)
C13 0.0473(17) 0.083(3) 0.058(2) 0.0327(19) 0.0220(15) 0.0292(18)
C14 0.0448(17) 0.065(2) 0.067(2) 0.0099(18) 0.0140(16) 0.0202(16)
C15 0.0504(17) 0.0540(18) 0.0541(18) 0.0122(15) 0.0152(14) 0.0297(15)
C16 0.0445(15) 0.0476(17) 0.0561(18) 0.0038(14) 0.0204(14) 0.0254(14)
C17 0.0563(19) 0.075(2) 0.057(2) 0.0082(17) 0.0277(16) 0.0374(18)
C18 0.089(3) 0.064(2) 0.057(2) -0.0039(17) 0.031(2) 0.043(2)
C19 0.0493(17) 0.067(2) 0.0341(15) 0.0066(14) 0.0140(13) 0.0252(15)
C20 0.0472(16) 0.0550(18) 0.0360(14) 0.0081(13) 0.0117(12) 0.0200(14)
C21 0.0495(17) 0.079(2) 0.0468(17) 0.0228(17) 0.0166(14) 0.0322(17)
C22 0.0452(16) 0.073(2) 0.0511(18) 0.0256(17) 0.0134(14) 0.0291(16)
C23 0.0542(18) 0.066(2) 0.0550(18) 0.0289(16) 0.0308(15) 0.0275(16)
C24 0.0598(19) 0.097(3) 0.0530(18) 0.0389(19) 0.0426(16) 0.0528(19)
C25 0.0302(13) 0.0529(18) 0.0426(16) 0.0023(13) 0.0040(11) 0.0082(12)
C26 0.0394(14) 0.0324(14) 0.0535(17) 0.0036(12) 0.0189(13) -0.0005(12)
C27 0.0510(18) 0.070(2) 0.058(2) 0.0243(17) 0.0208(16) 0.0221(17)
C28 0.075(2) 0.082(3) 0.0446(19) 0.0190(18) 0.0262(17) 0.025(2)
C29 0.0612(19) 0.063(2) 0.0543(19) 0.0309(16) 0.0285(16) 0.0256(17)
C30 0.069(2) 0.074(2) 0.0357(15) 0.0258(15) 0.0229(14) 0.0391(18)
C31 0.069(2) 0.078(2) 0.0413(17) 0.0250(17) 0.0201(15) 0.0363(19)
C32 0.075(2) 0.069(2) 0.0468(18) 0.0243(17) 0.0082(16) 0.0359(19)
C33 0.073(2) 0.084(3) 0.0429(18) 0.0139(18) 0.0188(17) 0.038(2)
C34 0.069(2) 0.057(2) 0.0470(18) 0.0096(15) 0.0180(16) 0.0259(17)
C35 0.065(2) 0.0550(19) 0.0412(16) 0.0138(14) 0.0160(15) 0.0224(16)
C36 0.082(2) 0.0572(19) 0.0474(17) 0.0269(15) 0.0384(17) 0.0290(18)
C37 0.0535(17) 0.0426(16) 0.0557(19) 0.0064(14) 0.0213(15) 0.0179(14)
C38 0.061(2) 0.070(2) 0.060(2) 0.0290(18) 0.0328(17) 0.0283(18)
C39 0.077(2) 0.0437(17) 0.0455(17) 0.0200(14) 0.0177(15) 0.0315(16)
C40 0.070(2) 0.060(2) 0.062(2) 0.0318(17) 0.0312(17) 0.0357(18)
C41 0.0549(17) 0.0420(15) 0.0468(16) 0.0203(13) 0.0267(14) 0.0201(13)
C42 0.068(2) 0.074(2) 0.0559(19) 0.0436(18) 0.0321(16) 0.0411(18)
C43 0.0562(19) 0.070(2) 0.069(2) 0.0386(19) 0.0343(17) 0.0269(17)
C44 0.0500(18) 0.060(2) 0.069(2) 0.0146(17) 0.0370(17) 0.0178(16)
C45 0.0490(17) 0.077(2) 0.073(2) 0.043(2) 0.0379(17) 0.0319(17)
C46 0.0547(18) 0.061(2) 0.063(2) 0.0352(17) 0.0422(16) 0.0156(15)
C47 0.065(2) 0.085(3) 0.063(2) 0.042(2) 0.0389(18) 0.019(2)
C48 0.063(2) 0.059(2) 0.074(3) 0.0245(19) 0.0189(19) 0.0045(18)
C49 0.060(2) 0.0494(19) 0.059(2) 0.0221(16) 0.0207(16) 0.0006(16)
C50 0.0589(19) 0.0524(19) 0.0548(19) 0.0234(16) 0.0210(16) 0.0081(16)
C51 0.085(2) 0.0489(19) 0.0425(17) 0.0182(15) 0.0119(17) 0.0178(18)
C52 0.090(3) 0.060(2) 0.060(2) 0.0229(18) 0.006(2) 0.032(2)
C53 0.092(3) 0.057(2) 0.053(2) 0.0161(17) 0.0026(19) 0.015(2)
C54 0.093(3) 0.052(2) 0.0403(18) 0.0107(15) -0.0090(18) 0.012(2)
C55 0.0609(19) 0.0542(19) 0.0452(17) 0.0163(15) -0.0044(15) 0.0192(16)
C56 0.083(2) 0.065(2) 0.0458(18) 0.0250(17) 0.0038(17) 0.025(2)
C57 0.0468(17) 0.0475(18) 0.060(2) 0.0200(16) -0.0229(15) -0.0037(14)
C58 0.093(3) 0.053(2) 0.0525(19) 0.0257(16) 0.0096(18) 0.0306(19)
C59 0.064(2) 0.058(2) 0.0384(16) 0.0212(15) 0.0009(14) 0.0163(16)
C60 0.0419(15) 0.0529(18) 0.0595(19) 0.0248(15) 0.0089(14) 0.0215(14)
C61 0.078(2) 0.074(2) 0.0443(18) 0.0165(17) 0.0107(17) 0.034(2)
C62 0.0582(19) 0.082(3) 0.059(2) 0.0327(19) 0.0306(17) 0.0318(19)
C63 0.098(3) 0.106(3) 0.062(2) 0.050(2) 0.026(2) 0.053(3)
C64 0.0468(18) 0.107(3) 0.058(2) 0.025(2) 0.0135(16) 0.037(2)
C65 0.0604(19) 0.0504(18) 0.0425(16) 0.0207(14) 0.0165(14) 0.0050(15)
C66 0.076(2) 0.069(2) 0.0499(19) 0.0229(18) 0.0169(18) 0.019(2)
C67 0.085(3) 0.090(3) 0.052(2) 0.031(2) 0.0269(19) 0.040(2)
C68 0.063(2) 0.091(3) 0.0457(19) 0.0183(19) 0.0224(17) 0.007(2)
C69 0.081(3) 0.093(3) 0.0385(18) 0.0242(18) 0.0306(18) 0.024(2)
C70 0.070(2) 0.111(3) 0.046(2) 0.027(2) 0.0292(18) 0.026(2)
C71 0.079(2) 0.064(2) 0.0529(19) 0.0223(17) 0.0235(18) 0.0338(19)
C72 0.091(3) 0.063(2) 0.0463(19) 0.0097(17) 0.0251(19) 0.022(2)
C73 0.097(3) 0.078(3) 0.050(2) 0.0198(19) 0.037(2) 0.035(2)
C74 0.083(3) 0.057(2) 0.061(2) 0.0164(18) 0.031(2) 0.0175(19)
C75 0.059(2) 0.072(3) 0.062(2) 0.0028(19) 0.0275(18) -0.0001(19)
C76 0.105(3) 0.057(2) 0.057(2) 0.0092(18) 0.031(2) 0.022(2)
C77 0.084(3) 0.072(3) 0.058(2) 0.007(2) 0.029(2) -0.004(2)
C78 0.087(3) 0.077(3) 0.062(2) 0.021(2) 0.038(2) 0.018(2)
C79 0.087(3) 0.090(3) 0.066(3) 0.026(2) 0.042(2) 0.022(2)
C80 0.086(3) 0.071(2) 0.0376(17) 0.0064(16) 0.0270(17) 0.031(2)
C81 0.0432(16) 0.082(2) 0.0333(15) 0.0049(15) 0.0022(12) 0.0269(16)
C82 0.0405(16) 0.085(3) 0.0532(19) 0.0208(18) 0.0077(14) 0.0275(17)
C83 0.0553(19) 0.062(2) 0.0445(18) 0.0074(15) -0.0049(15) 0.0177(17)
C84 0.0542(18) 0.062(2) 0.0475(18) 0.0149(16) 0.0099(14) 0.0197(16)
C85 0.0461(15) 0.0616(19) 0.0466(16) 0.0306(15) 0.0186(13) 0.0269(14)
C86 0.0560(18) 0.065(2) 0.0465(17) 0.0201(15) 0.0194(14) 0.0287(16)
C87 0.0630(19) 0.073(2) 0.0409(16) 0.0172(15) 0.0167(14) 0.0428(18)
C88 0.0528(18) 0.073(2) 0.0492(18) 0.0225(17) 0.0205(15) 0.0233(17)
C89 0.0559(19) 0.085(3) 0.0535(19) 0.0305(18) 0.0261(16) 0.0375(19)
C90 0.0527(17) 0.069(2) 0.0447(16) 0.0194(15) 0.0210(14) 0.0332(16)
C91 0.0594(19) 0.0529(19) 0.0534(19) 0.0091(15) 0.0165(16) 0.0151(16)
C92 0.078(2) 0.066(2) 0.060(2) 0.0311(19) 0.0342(19) 0.0145(19)
C93 0.083(3) 0.068(2) 0.073(2) 0.043(2) 0.037(2) 0.029(2)
C94 0.061(2) 0.093(3) 0.071(2) 0.049(2) 0.0240(18) 0.029(2)
C95 0.076(2) 0.057(2) 0.072(2) 0.0346(19) 0.029(2) 0.0223(19)
C96 0.077(2) 0.057(2) 0.073(2) 0.0329(19) 0.028(2) 0.0354(19)
C97 0.072(2) 0.053(2) 0.0523(19) 0.0150(16) 0.0240(17) 0.0126(17)
C98 0.082(2) 0.069(2) 0.0424(17) 0.0245(16) 0.0280(17) 0.033(2)
C99 0.078(2) 0.060(2) 0.063(2) 0.0224(17) 0.0373(19) 0.0306(19)
C100 0.082(2) 0.062(2) 0.059(2) 0.0371(17) 0.0393(18) 0.0423(19)
C101 0.074(2) 0.066(2) 0.0501(19) 0.0130(16) 0.0261(17) 0.0312(19)
C102 0.078(2) 0.082(3) 0.0502(18) 0.0431(19) 0.0298(17) 0.043(2)
C103 0.082(3) 0.081(3) 0.067(2) 0.034(2) 0.026(2) 0.040(2)
C104 0.070(2) 0.088(3) 0.068(2) 0.037(2) 0.0393(19) 0.048(2)
C105 0.074(2) 0.0541(19) 0.0392(16) 0.0158(14) 0.0143(15) 0.0336(17)
C106 0.0563(19) 0.0529(19) 0.076(2) 0.0192(17) 0.0178(17) 0.0292(16)
C107 0.0539(19) 0.072(2) 0.068(2) 0.0215(19) 0.0193(17) 0.0308(18)
C108 0.067(2) 0.088(3) 0.063(2) 0.019(2) 0.0354(19) 0.039(2)
C109 0.069(2) 0.082(3) 0.063(2) 0.032(2) 0.0335(18) 0.035(2)
C110 0.0440(16) 0.061(2) 0.0519(18) 0.0244(16) 0.0169(14) 0.0088(15)
C111 0.088(3) 0.075(3) 0.081(3) 0.035(2) 0.053(2) 0.030(2)
C112 0.086(3) 0.059(2) 0.051(2) 0.0171(17) 0.0322(19) 0.0144(19)
C113 0.072(2) 0.071(3) 0.076(3) 0.015(2) 0.040(2) 0.013(2)
C114 0.085(3) 0.059(2) 0.048(2) -0.0086(17) 0.0285(19) -0.018(2)
C115 0.074(2) 0.062(2) 0.056(2) 0.0147(17) 0.0353(18) 0.0252(19)
C116 0.069(2) 0.060(2) 0.0526(19) 0.0093(16) 0.0264(17) 0.0217(18)
C117 0.068(2) 0.076(3) 0.062(2) 0.0096(19) 0.0313(19) 0.015(2)
C118 0.067(2) 0.064(2) 0.060(2) 0.0152(18) 0.0338(18) 0.0230(18)
C119 0.079(2) 0.075(2) 0.0485(19) 0.0195(17) 0.0379(18) 0.033(2)
C120 0.085(2) 0.059(2) 0.0536(19) 0.0292(16) 0.0336(18) 0.0410(19)
C121 0.062(2) 0.096(3) 0.065(2) 0.047(2) 0.0344(18) 0.041(2)
C122 0.0478(15) 0.0441(15) 0.0295(13) 0.0035(11) 0.0034(11) 0.0239(13)
C123 0.0408(14) 0.0457(16) 0.0483(16) 0.0140(13) 0.0139(12) 0.0210(13)
C124 0.0573(17) 0.0641(18) 0.0211(11) 0.0132(12) 0.0172(11) 0.0393(15)
C125 0.0474(15) 0.0497(17) 0.0460(16) 0.0135(13) 0.0236(13) 0.0276(14)
C126 0.0359(14) 0.0452(16) 0.0487(17) 0.0049(13) 0.0029(12) 0.0185(12)
C127 0.0318(12) 0.0352(13) 0.0383(13) 0.0118(11) 0.0120(10) 0.0126(11)
C128 0.0492(15) 0.0367(14) 0.0397(14) 0.0110(11) 0.0193(12) 0.0231(12)
C129 0.0335(13) 0.0545(17) 0.0405(15) -0.0050(13) 0.0071(11) 0.0225(13)
C130 0.072(2) 0.0471(16) 0.0413(15) 0.0190(13) 0.0299(14) 0.0352(15)
C131 0.075(2) 0.0539(19) 0.0541(19) 0.0119(16) 0.0398(18) 0.0189(17)
C132 0.0558(17) 0.0555(18) 0.0310(14) 0.0080(12) 0.0218(12) 0.0249(15)
C133 0.0578(17) 0.0473(16) 0.0325(14) 0.0098(12) 0.0124(12) 0.0254(14)
C134 0.0455(15) 0.0326(14) 0.0396(15) -0.0049(12) 0.0086(12) -0.0049(12)
C135 0.0585(18) 0.0407(16) 0.0499(18) 0.0107(13) 0.0185(15) 0.0143(14)
C136 0.0582(19) 0.0535(19) 0.0423(17) 0.0080(14) -0.0027(14) 0.0211(16)
C137 0.0387(14) 0.0353(14) 0.0340(13) 0.0020(11) 0.0076(11) 0.0105(11)
C138 0.0463(16) 0.0563(19) 0.0422(16) -0.0012(14) 0.0064(13) 0.0269(15)
C139 0.0488(16) 0.0418(15) 0.0436(16) 0.0116(12) 0.0138(13) 0.0174(13)
C140 0.071(2) 0.055(2) 0.0447(18) -0.0070(15) 0.0010(16) 0.0326(18)
C141 0.072(2) 0.0424(17) 0.0447(17) -0.0001(14) 0.0170(16) 0.0077(16)
C142 0.0420(15) 0.0469(16) 0.0395(15) 0.0108(12) 0.0135(12) 0.0135(13)
C143 0.0326(13) 0.0478(16) 0.0428(15) 0.0133(12) 0.0166(11) 0.0195(12)
C144 0.0320(11) 0.0433(13) 0.0416(13) 0.0079(10) 0.0288(10) 0.0173(10)
C145 0.0530(18) 0.0569(19) 0.0470(17) 0.0228(15) 0.0134(14) 0.0140(15)
C146 0.0405(15) 0.070(2) 0.0519(17) 0.0235(16) 0.0199(13) 0.0287(15)
C147 0.0521(16) 0.0618(18) 0.0312(13) 0.0105(13) 0.0186(12) 0.0348(15)
C148 0.0360(13) 0.0437(15) 0.0368(14) 0.0130(12) 0.0145(11) 0.0138(12)
C149 0.0442(15) 0.0339(14) 0.0484(16) 0.0060(12) 0.0193(13) 0.0100(12)
C150 0.075(2) 0.072(2) 0.0509(19) 0.0132(17) 0.0221(17) 0.048(2)
C151 0.0396(14) 0.0318(14) 0.071(2) 0.0184(13) 0.0314(14) 0.0099(11)
C152 0.0580(18) 0.0418(16) 0.0437(16) 0.0130(13) 0.0178(14) 0.0217(14)
C153 0.0421(14) 0.0454(15) 0.0357(14) 0.0148(12) 0.0079(11) 0.0170(12)
C154 0.0431(15) 0.0449(16) 0.0433(15) 0.0099(12) 0.0154(12) 0.0181(13)
C155 0.0413(14) 0.0413(15) 0.0595(18) 0.0193(14) 0.0254(13) 0.0192(12)
C156 0.0507(17) 0.066(2) 0.0562(18) 0.0227(16) 0.0324(15) 0.0302(16)
C157 0.0422(14) 0.0390(15) 0.0456(15) 0.0145(12) 0.0184(12) 0.0133(12)
C158 0.0497(15) 0.0432(15) 0.0441(15) 0.0200(13) 0.0232(13) 0.0223(13)
C159 0.0305(12) 0.0582(18) 0.0375(14) 0.0150(13) 0.0056(11) 0.0193(12)
C160 0.0449(15) 0.067(2) 0.0338(14) 0.0182(14) 0.0087(12) 0.0260(15)
C161 0.061(2) 0.085(3) 0.0464(18) 0.0314(18) 0.0177(15) 0.0274(19)
C162 0.0654(19) 0.0406(15) 0.0377(15) 0.0149(12) 0.0172(14) 0.0228(14)
C163 0.0607(19) 0.0587(19) 0.0442(17) 0.0165(15) 0.0073(14) 0.0336(16)
C164 0.0616(19) 0.069(2) 0.0443(16) 0.0250(15) 0.0241(15) 0.0376(17)
C165 0.082(2) 0.079(2) 0.0455(18) 0.0300(17) 0.0321(17) 0.048(2)
C166 0.078(2) 0.069(2) 0.058(2) 0.0144(18) 0.0170(19) 0.035(2)
C167 0.0483(17) 0.0565(19) 0.060(2) 0.0282(16) 0.0104(15) 0.0151(15)
C168 0.0474(15) 0.0588(18) 0.0345(14) 0.0194(13) 0.0242(12) 0.0254(14)
C169 0.0449(15) 0.0493(17) 0.0367(15) 0.0149(13) 0.0078(12) 0.0091(13)
C170 0.0543(19) 0.074(2) 0.055(2) 0.0318(18) 0.0043(15) 0.0236(17)
C171 0.0513(19) 0.090(3) 0.0469(19) 0.0162(19) 0.0145(15) 0.0086(19)
C172 0.0339(13) 0.0561(18) 0.0406(15) 0.0202(13) 0.0132(11) 0.0132(13)
C173 0.0410(14) 0.0406(15) 0.0465(15) 0.0165(12) 0.0121(12) 0.0184(12)
C174 0.0491(16) 0.0576(18) 0.0394(15) 0.0251(14) 0.0153(12) 0.0257(14)
C175 0.0505(17) 0.0523(18) 0.0377(15) 0.0129(13) 0.0139(13) 0.0086(14)
C176 0.0549(18) 0.0463(17) 0.065(2) 0.0221(15) 0.0251(16) 0.0206(15)
C177 0.0396(14) 0.0435(15) 0.0621(18) 0.0323(14) 0.0177(13) 0.0198(12)
C178 0.0410(14) 0.0492(16) 0.0407(14) 0.0290(13) 0.0183(11) 0.0203(12)
C179 0.0401(13) 0.0426(14) 0.0399(13) 0.0228(12) 0.0267(11) 0.0221(12)
C180 0.0389(14) 0.0621(19) 0.072(2) 0.0341(17) 0.0240(14) 0.0348(15)
C181 0.0420(16) 0.058(2) 0.071(2) 0.0266(17) 0.0213(15) 0.0090(15)
C182 0.0646(19) 0.0531(17) 0.0386(15) 0.0195(13) 0.0231(14) 0.0353(15)
C183 0.0424(15) 0.0441(16) 0.0499(17) 0.0060(13) 0.0155(13) 0.0137(13)
C184 0.0599(19) 0.0517(18) 0.0555(19) 0.0041(15) 0.0265(15) 0.0280(16)
C185 0.0522(19) 0.059(2) 0.076(2) 0.0166(18) 0.0240(17) 0.0211(17)
C186 0.073(2) 0.0551(19) 0.0478(18) 0.0069(15) 0.0300(16) 0.0292(17)
C187 0.0395(14) 0.0543(17) 0.0297(13) 0.0020(12) 0.0045(11) 0.0300(13)
C188 0.0354(14) 0.0446(16) 0.0521(17) 0.0001(13) 0.0146(13) 0.0135(12)
C189 0.0424(15) 0.0538(17) 0.0366(14) 0.0069(13) 0.0105(12) 0.0258(13)
C190 0.074(2) 0.065(2) 0.061(2) 0.0188(17) 0.0434(18) 0.0357(19)
C191 0.0448(16) 0.069(2) 0.0497(17) 0.0380(16) 0.0102(13) 0.0142(15)
C192 0.0601(17) 0.0419(15) 0.0361(14) 0.0241(12) 0.0118(12) 0.0242(13)
C193 0.0584(17) 0.0476(16) 0.0343(14) 0.0101(12) 0.0155(13) 0.0242(14)
C194 0.0457(17) 0.065(2) 0.0498(18) 0.0157(16) 0.0033(14) 0.0146(16)
C195 0.0527(17) 0.0526(18) 0.0321(14) 0.0004(13) 0.0124(13) 0.0145(14)
C196 0.067(2) 0.0469(17) 0.0538(18) 0.0139(14) 0.0290(16) 0.0230(16)
C197 0.0506(16) 0.0368(14) 0.0320(13) -0.0001(11) 0.0064(12) 0.0198(13)
C198 0.0523(16) 0.0474(16) 0.0213(12) 0.0029(11) 0.0020(11) 0.0172(13)
C199 0.0361(13) 0.0255(12) 0.0363(13) 0.0047(10) 0.0032(11) 0.0008(10)
C200 0.072(2) 0.0519(19) 0.067(2) 0.0191(16) 0.0377(18) 0.0313(17)
C201 0.075(2) 0.066(2) 0.0426(17) 0.0225(16) 0.0290(16) 0.0375(18)
C202 0.0565(17) 0.0538(18) 0.0405(15) 0.0052(13) 0.0234(13) 0.0353(15)
C203 0.0458(15) 0.0524(17) 0.0357(14) 0.0090(13) 0.0148(12) 0.0238(14)
C204 0.0499(16) 0.0384(15) 0.0488(17) 0.0097(13) 0.0131(13) 0.0192(13)
C205 0.070(2) 0.069(2) 0.062(2) 0.0317(19) 0.0369(18) 0.0283(19)
C206 0.0452(17) 0.075(2) 0.0365(16) 0.0050(15) 0.0056(13) 0.0154(16)
C207 0.0390(14) 0.0436(16) 0.0452(16) 0.0056(13) 0.0137(12) 0.0126(13)
C208 0.0537(17) 0.0385(16) 0.0413(16) -0.0010(12) 0.0134(13) 0.0200(14)
C209 0.0520(17) 0.0370(15) 0.0439(16) 0.0121(13) 0.0100(13) 0.0126(13)
C210 0.0552(18) 0.0466(17) 0.0412(16) 0.0114(13) 0.0162(14) 0.0140(14)
C211 0.062(2) 0.0460(18) 0.060(2) 0.0186(16) 0.0117(17) 0.0158(16)
C212 0.0457(17) 0.0568(19) 0.0420(16) 0.0098(14) 0.0022(13) 0.0165(15)
C213 0.0505(17) 0.0521(18) 0.0458(17) 0.0089(14) 0.0120(14) 0.0171(15)
C214 0.0510(17) 0.0450(17) 0.0456(16) 0.0128(13) 0.0059(13) 0.0210(14)
C215 0.0584(19) 0.056(2) 0.0464(18) 0.0122(15) 0.0152(15) 0.0222(16)
C216 0.0403(15) 0.060(2) 0.0436(17) -0.0097(14) -0.0031(13) 0.0261(15)
C217 0.0434(15) 0.0518(17) 0.0299(13) 0.0081(12) 0.0038(11) 0.0234(13)
C218 0.0481(16) 0.0423(15) 0.0292(13) -0.0012(11) 0.0014(12) 0.0181(13)
C219 0.0550(17) 0.0463(17) 0.0362(14) 0.0066(12) 0.0097(13) 0.0267(14)
C220 0.0623(19) 0.0506(17) 0.0268(13) 0.0061(12) 0.0125(13) 0.0232(15)
C221 0.052(2) 0.071(3) 0.082(3) 0.003(2) 0.0059(19) 0.0325(19)
C222 0.0598(18) 0.0514(18) 0.0360(15) 0.0136(13) 0.0113(13) 0.0209(15)
C223 0.0533(17) 0.0518(18) 0.0512(18) 0.0178(14) 0.0244(14) 0.0268(15)
C224 0.0459(16) 0.0574(19) 0.0429(16) 0.0186(14) 0.0152(13) 0.0266(14)
C225 0.070(2) 0.091(3) 0.0401(17) 0.0281(18) 0.0173(16) 0.039(2)
C226 0.0502(17) 0.0603(19) 0.0448(17) 0.0168(15) 0.0146(14) 0.0281(15)
C227 0.0473(17) 0.058(2) 0.0373(15) 0.0074(14) 0.0100(13) 0.0194(15)
C228 0.0454(16) 0.0558(18) 0.0396(15) 0.0080(13) 0.0150(13) 0.0225(14)
C229 0.0413(15) 0.0424(16) 0.0518(17) 0.0133(14) 0.0135(13) 0.0140(13)
C230 0.0547(19) 0.061(2) 0.084(3) 0.0299(19) 0.0337(18) 0.0363(17)
C231 0.0520(18) 0.067(2) 0.0427(17) 0.0071(15) 0.0178(14) 0.0263(16)
C232 0.0511(17) 0.081(2) 0.0359(15) 0.0182(15) 0.0229(13) 0.0331(17)
C233 0.0582(18) 0.0456(17) 0.0460(17) 0.0153(14) 0.0250(14) 0.0164(14)
C234 0.0542(17) 0.064(2) 0.0341(14) 0.0157(14) 0.0193(13) 0.0250(16)
C235 0.0387(16) 0.070(2) 0.0500(18) 0.0040(16) 0.0164(14) 0.0112(15)
C236 0.0559(18) 0.0438(16) 0.0423(16) 0.0042(13) 0.0258(14) 0.0129(14)
C237 0.0500(16) 0.0395(15) 0.0531(17) 0.0177(13) 0.0193(14) 0.0239(13)
C238 0.0535(17) 0.0421(16) 0.0397(15) 0.0117(12) 0.0208(13) 0.0170(13)
C239 0.0372(13) 0.0512(16) 0.0423(15) 0.0210(13) 0.0162(12) 0.0246(13)
C240 0.0574(18) 0.0509(17) 0.0457(16) 0.0219(14) 0.0314(14) 0.0234(15)
F1 0.0668(13) 0.0825(16) 0.0712(14) 0.0207(12) 0.0257(11) 0.0096(12)
F2 0.0768(14) 0.0642(13) 0.0656(13) 0.0237(11) 0.0290(11) 0.0218(11)
F3 0.0820(16) 0.0789(16) 0.0783(16) 0.0263(13) 0.0257(13) -0.0011(13)
F4 0.0833(15) 0.0748(15) 0.0677(14) 0.0276(12) 0.0317(12) 0.0288(12)
F5 0.0838(15) 0.0966(18) 0.0808(15) 0.0455(14) 0.0415(13) 0.0433(14)
F6 0.0933(17) 0.0863(17) 0.0843(16) 0.0393(14) 0.0477(14) 0.0448(14)
F7 0.0953(18) 0.0803(17) 0.0742(16) 0.0222(13) 0.0240(14) 0.0173(14)
F8 0.0826(15) 0.0727(15) 0.0730(15) 0.0229(12) 0.0130(12) 0.0249(12)
F9 0.0700(14) 0.0880(17) 0.0759(15) 0.0330(13) 0.0128(12) 0.0243(13)
F10 0.0662(14) 0.103(2) 0.0955(18) 0.0497(16) 0.0340(13) 0.0044(13)
F11 0.0875(16) 0.0875(18) 0.0707(15) 0.0298(13) 0.0054(13) 0.0271(14)
F12 0.112(2) 0.0733(16) 0.0728(15) 0.0279(13) 0.0333(14) 0.0196(14)
F13 0.0769(15) 0.0703(15) 0.0860(17) 0.0044(12) 0.0239(13) 0.0246(12)
F14 0.0753(15) 0.0724(15) 0.1016(19) 0.0345(14) 0.0308(14) 0.0171(12)
F15 0.0922(17) 0.0694(15) 0.0820(17) 0.0263(13) 0.0231(14) 0.0052(13)
F16 0.0797(15) 0.0876(18) 0.0883(17) 0.0273(14) 0.0286(13) 0.0282(14)
F17 0.0807(15) 0.0811(17) 0.0846(17) 0.0331(14) 0.0096(13) 0.0239(13)
F18 0.0690(14) 0.0794(16) 0.1034(19) 0.0355(14) 0.0337(13) 0.0232(12)
F19 0.1044(18) 0.0747(16) 0.0717(15) 0.0215(12) 0.0278(13) 0.0404(14)
F20 0.0845(16) 0.0789(16) 0.0772(16) 0.0228(13) 0.0282(13) 0.0270(13)
F21 0.0854(16) 0.0811(17) 0.0972(19) 0.0338(15) 0.0303(14) 0.0313(14)
F22 0.0927(17) 0.0730(15) 0.0814(16) 0.0302(13) 0.0346(13) 0.0297(13)
F23 0.0920(17) 0.0828(17) 0.0861(17) 0.0383(14) 0.0257(14) 0.0109(14)
F24 0.0732(14) 0.0885(17) 0.0881(17) 0.0379(14) 0.0292(13) 0.0251(13)
F25 0.0768(15) 0.0790(16) 0.0758(15) 0.0215(13) 0.0227(12) 0.0237(13)
F26 0.0879(17) 0.0898(18) 0.0839(17) 0.0304(14) 0.0284(14) 0.0345(14)
F27 0.0829(15) 0.0756(15) 0.0760(15) 0.0233(12) 0.0261(12) 0.0323(13)
F28 0.0858(16) 0.0941(18) 0.1055(19) 0.0527(16) 0.0469(15) 0.0432(14)
F29 0.0782(15) 0.0788(17) 0.0837(17) 0.0154(14) 0.0024(13) 0.0173(13)
F30 0.0842(16) 0.0834(17) 0.0781(16) 0.0115(13) 0.0102(13) 0.0350(14)
F31 0.0912(16) 0.0791(16) 0.0732(15) 0.0241(13) 0.0297(13) 0.0351(14)
F32 0.0984(18) 0.0779(16) 0.0856(17) 0.0248(13) 0.0376(14) 0.0354(14)
F33 0.0722(14) 0.0789(16) 0.0893(17) 0.0308(14) 0.0201(13) 0.0249(12)
F34 0.0771(15) 0.0819(16) 0.0763(15) 0.0236(13) 0.0275(12) 0.0247(13)
F35 0.0874(17) 0.0883(18) 0.0696(15) 0.0284(13) 0.0185(13) -0.0004(14)
F36 0.0813(16) 0.0746(16) 0.0887(17) 0.0217(13) 0.0145(13) 0.0197(13)
F37 0.0916(17) 0.0788(16) 0.0828(17) 0.0267(14) 0.0139(14) 0.0312(14)
F38 0.0877(17) 0.0866(18) 0.0896(18) 0.0245(15) 0.0168(14) 0.0369(14)
F39 0.0847(16) 0.0881(17) 0.0740(15) 0.0294(13) 0.0322(13) 0.0327(14)
F40 0.0785(15) 0.0938(18) 0.0820(17) 0.0279(14) 0.0164(13) 0.0293(14)
F41 0.0744(15) 0.0805(17) 0.0937(18) 0.0386(14) 0.0201(13) 0.0224(13)
F42 0.0721(14) 0.0732(15) 0.0982(18) 0.0247(13) 0.0271(13) 0.0295(12)
F43 0.0805(15) 0.0774(16) 0.0873(17) 0.0364(14) -0.0010(13) 0.0189(13)
F44 0.0999(18) 0.0893(18) 0.0706(16) 0.0192(14) 0.0259(14) 0.0303(15)
F45 0.0883(17) 0.0788(16) 0.0777(16) 0.0074(13) 0.0288(13) 0.0180(14)
F46 0.0909(17) 0.0825(17) 0.0737(15) 0.0266(13) 0.0218(13) 0.0356(14)
F47 0.0982(19) 0.0880(18) 0.0921(19) 0.0191(15) 0.0264(15) 0.0412(15)
F48 0.0909(17) 0.0962(18) 0.0832(17) 0.0410(15) 0.0361(14) 0.0401(15)
F49 0.0691(13) 0.0774(15) 0.0816(15) 0.0313(12) 0.0368(12) 0.0352(12)
F50 0.0672(12) 0.0879(16) 0.0580(12) 0.0282(11) 0.0253(10) 0.0349(12)
F51 0.0670(13) 0.0727(14) 0.0804(15) 0.0265(12) 0.0219(11) 0.0291(11)
F52 0.0822(14) 0.0747(14) 0.0670(13) 0.0362(11) 0.0317(11) 0.0452(12)
F53 0.0658(13) 0.0620(13) 0.0712(14) 0.0176(11) 0.0121(11) 0.0166(11)
F54 0.0627(13) 0.0740(15) 0.0744(15) 0.0195(12) 0.0194(11) 0.0113(11)
F55 0.0701(14) 0.0865(17) 0.0836(16) 0.0220(13) 0.0219(12) 0.0330(13)
F56 0.0684(14) 0.0962(19) 0.0741(15) 0.0200(14) 0.0201(12) 0.0118(13)
F57 0.0850(16) 0.0793(16) 0.0959(18) 0.0378(14) 0.0401(14) 0.0273(13)
F58 0.0908(17) 0.0683(15) 0.0803(16) 0.0132(13) 0.0118(13) 0.0187(13)
F59 0.0909(16) 0.0759(16) 0.0798(16) 0.0318(13) 0.0373(13) 0.0304(13)
F60 0.0874(17) 0.0786(17) 0.0773(16) -0.0020(13) 0.0140(13) 0.0232(14)
F61 0.0884(16) 0.0716(15) 0.0763(15) 0.0047(12) 0.0378(13) 0.0250(13)
F62 0.0928(17) 0.0725(15) 0.0799(16) 0.0291(13) 0.0376(13) 0.0223(13)
F63 0.0835(16) 0.0950(18) 0.0763(16) 0.0342(14) 0.0376(13) 0.0190(14)
F64 0.0936(17) 0.0888(18) 0.0766(16) 0.0238(14) 0.0342(14) 0.0321(15)
F65 0.0793(15) 0.0863(17) 0.0936(18) 0.0296(14) 0.0349(14) 0.0332(14)
F66 0.0980(18) 0.0774(16) 0.0880(17) 0.0267(14) 0.0466(15) 0.0349(14)
F67 0.0810(15) 0.0825(17) 0.0840(17) 0.0295(14) 0.0084(13) 0.0292(13)
F68 0.0797(15) 0.0881(18) 0.0912(18) 0.0373(15) 0.0158(13) 0.0339(14)
F69 0.0807(15) 0.0882(17) 0.0737(15) 0.0256(13) 0.0127(12) 0.0285(14)
F70 0.0771(15) 0.0783(16) 0.0851(17) 0.0348(14) 0.0166(13) 0.0203(13)
F71 0.0922(17) 0.0758(16) 0.0897(18) 0.0197(14) 0.0366(14) 0.0213(14)
F72 0.0744(14) 0.0761(16) 0.0683(14) 0.0245(12) 0.0050(11) 0.0117(12)
Fe1 0.0446(2) 0.0385(2) 0.0457(2) 0.01093(18) 0.00639(18) 0.02205(18)
Fe2 0.0363(2) 0.0416(2) 0.0408(2) 0.00479(17) 0.01217(17) 0.00925(17)
Fe3 0.0387(2) 0.0445(2) 0.0380(2) 0.01643(17) 0.01645(16) 0.02039(17)
Fe4 0.0409(2) 0.0478(2) 0.0397(2) 0.00091(18) 0.01401(17) 0.02542(19)
N1 0.0697(18) 0.0586(17) 0.0522(16) 0.0334(14) 0.0193(14) 0.0253(14)
N2 0.0538(14) 0.0412(13) 0.0495(14) 0.0171(11) 0.0295(12) 0.0273(11)
N3 0.0466(13) 0.0417(13) 0.0525(14) 0.0202(11) 0.0151(11) 0.0257(11)
N4 0.0430(12) 0.0441(13) 0.0350(12) 0.0138(10) 0.0127(10) 0.0194(11)
N5 0.0328(12) 0.0382(13) 0.0691(17) 0.0148(12) 0.0202(11) 0.0109(10)
N6 0.0385(12) 0.0391(13) 0.0466(13) 0.0175(11) 0.0144(10) 0.0115(10)
N7 0.0432(12) 0.0483(14) 0.0358(12) 0.0120(10) 0.0183(10) 0.0219(11)
N8 0.0597(15) 0.0498(15) 0.0401(13) 0.0131(11) 0.0210(12) 0.0217(13)
N9 0.0499(14) 0.0517(15) 0.0655(17) 0.0358(14) 0.0321(13) 0.0220(12)
N10 0.0434(14) 0.0557(17) 0.089(2) 0.0268(16) 0.0305(15) 0.0131(13)
N11 0.0677(17) 0.0563(17) 0.0474(15) 0.0304(13) 0.0102(13) 0.0217(14)
N12 0.0534(15) 0.0464(15) 0.0501(15) 0.0175(12) 0.0078(12) 0.0192(12)
N13 0.081(2) 0.0579(18) 0.0429(15) 0.0108(13) 0.0136(14) 0.0292(16)
N14 0.080(2) 0.0628(18) 0.0481(16) 0.0277(14) 0.0300(15) 0.0218(16)
N15 0.0594(17) 0.0564(18) 0.079(2) 0.0067(15) 0.0314(16) 0.0223(15)
N16 0.0678(18) 0.0506(16) 0.0654(18) 0.0190(14) 0.0308(15) 0.0206(14)
N17 0.0496(14) 0.0579(16) 0.0434(14) 0.0110(12) 0.0134(11) 0.0275(13)
N18 0.0404(13) 0.0602(16) 0.0392(13) 0.0029(12) 0.0143(11) 0.0150(12)
N19 0.0569(16) 0.0507(16) 0.0604(17) 0.0157(14) 0.0154(14) 0.0161(13)
N20 0.0505(15) 0.0483(16) 0.0731(19) 0.0227(14) 0.0148(14) 0.0170(13)
N21 0.0697(17) 0.0480(14) 0.0517(15) 0.0160(12) 0.0351(13) 0.0373(14)
N22 0.0565(15) 0.0558(16) 0.0490(15) 0.0112(12) 0.0254(12) 0.0306(13)
N23 0.080(2) 0.0541(18) 0.073(2) 0.0142(16) 0.0353(18) 0.0207(16)
N24 0.0719(19) 0.0558(17) 0.0451(15) 0.0080(13) 0.0317(14) 0.0084(15)
N25 0.0462(12) 0.0470(13) 0.0376(12) 0.0173(10) 0.0206(10) 0.0305(11)
N26 0.0467(13) 0.0444(13) 0.0523(14) 0.0237(11) 0.0298(11) 0.0265(11)
N27 0.0573(14) 0.0533(15) 0.0306(11) 0.0157(11) 0.0186(11) 0.0293(12)
N28 0.0576(14) 0.0323(12) 0.0407(13) 0.0109(10) 0.0184(11) 0.0210(11)
N29 0.0370(12) 0.0469(14) 0.0364(12) 0.0128(10) 0.0112(10) 0.0113(10)
N30 0.0366(11) 0.0382(12) 0.0349(11) 0.0096(9) 0.0089(9) 0.0192(10)
N31 0.0345(11) 0.0407(12) 0.0399(12) 0.0101(10) 0.0168(10) 0.0144(10)
N32 0.0417(13) 0.0444(14) 0.0370(12) 0.0079(11) -0.0013(10) 0.0133(11)
N33 0.0417(13) 0.0591(16) 0.0447(14) 0.0240(12) 0.0201(11) 0.0208(12)
N34 0.0589(15) 0.0467(14) 0.0427(13) 0.0192(11) 0.0152(11) 0.0313(12)
N35 0.0419(13) 0.0513(15) 0.0426(13) 0.0207(11) 0.0138(10) 0.0170(11)
N36 0.0340(11) 0.0558(15) 0.0439(13) 0.0251(12) 0.0109(10) 0.0203(11)
N37 0.0556(15) 0.0467(14) 0.0327(12) 0.0107(10) 0.0224(11) 0.0169(12)
N38 0.0652(16) 0.0539(15) 0.0307(12) 0.0120(11) 0.0210(12) 0.0207(13)
N39 0.0523(14) 0.0542(15) 0.0224(11) 0.0013(10) 0.0106(10) 0.0140(12)
N40 0.0568(15) 0.0613(17) 0.0355(13) 0.0131(12) 0.0192(11) 0.0281(13)
N41 0.0551(15) 0.0508(15) 0.0395(13) 0.0073(11) 0.0127(11) 0.0305(13)
N42 0.0532(15) 0.0561(16) 0.0450(14) 0.0098(12) 0.0161(12) 0.0269(13)
N43 0.0410(13) 0.0702(18) 0.0430(14) 0.0174(13) 0.0198(11) 0.0230(13)
N44 0.0483(14) 0.0450(14) 0.0461(14) 0.0148(11) 0.0093(11) 0.0195(12)
N45 0.0701(18) 0.0456(15) 0.0406(14) 0.0023(11) 0.0022(13) 0.0287(14)
N46 0.0667(18) 0.0499(16) 0.0513(16) 0.0156(13) 0.0123(13) 0.0232(14)
N47 0.0556(16) 0.0720(19) 0.0468(15) 0.0021(14) 0.0217(13) 0.0337(15)
N48 0.0506(15) 0.0711(19) 0.0431(15) 0.0056(13) 0.0174(12) 0.0215(14)
O1 0.0432(10) 0.0396(11) 0.0382(10) -0.0012(8) 0.0053(8) 0.0220(9)
O2 0.0487(11) 0.0640(14) 0.0319(10) 0.0059(9) 0.0131(9) 0.0299(11)
O3 0.0481(11) 0.0504(12) 0.0385(11) 0.0038(9) 0.0049(9) 0.0189(10)
O4 0.0474(12) 0.0571(14) 0.0734(16) 0.0335(12) 0.0180(11) 0.0200(11)
O5 0.0445(10) 0.0323(10) 0.0414(10) 0.0043(8) 0.0107(8) 0.0157(8)
O6 0.0500(11) 0.0418(11) 0.0413(10) 0.0148(9) 0.0097(9) 0.0254(9)
O7 0.0433(11) 0.0486(12) 0.0365(10) 0.0057(9) 0.0077(8) 0.0172(9)
O8 0.0468(11) 0.0468(12) 0.0428(11) 0.0052(9) 0.0071(9) 0.0212(10)
O9 0.0409(10) 0.0549(13) 0.0449(11) 0.0157(10) 0.0123(9) 0.0219(10)
O10 0.0430(11) 0.0539(12) 0.0389(10) 0.0064(9) 0.0155(9) 0.0215(10)
O11 0.0427(11) 0.0411(11) 0.0530(12) 0.0055(9) 0.0183(9) 0.0147(9)
O12 0.0534(12) 0.0518(13) 0.0406(11) -0.0019(9) 0.0132(9) 0.0219(10)
O13 0.0337(9) 0.0479(11) 0.0371(10) 0.0127(9) 0.0113(8) 0.0117(8)
O14 0.0427(11) 0.0897(17) 0.0448(12) 0.0316(12) 0.0192(9) 0.0352(12)
O15 0.0381(9) 0.0443(11) 0.0426(10) 0.0160(9) 0.0135(8) 0.0253(9)
O16 0.0416(10) 0.0470(11) 0.0491(11) 0.0226(9) 0.0219(9) 0.0260(9)
O17 0.0521(11) 0.0439(11) 0.0537(12) 0.0217(9) 0.0339(10) 0.0248(9)
O18 0.0453(11) 0.0486(12) 0.0425(11) 0.0187(9) 0.0187(9) 0.0191(9)
O19 0.0500(11) 0.0494(12) 0.0343(10) 0.0016(9) 0.0181(9) 0.0219(10)
O20 0.0488(11) 0.0622(13) 0.0399(10) 0.0175(10) 0.0239(9) 0.0336(10)
O21 0.0372(10) 0.0619(14) 0.0506(12) 0.0055(10) 0.0110(9) 0.0258(10)
O22 0.0455(12) 0.0685(15) 0.0419(11) 0.0010(10) 0.0138(9) 0.0269(11)
O23 0.0436(11) 0.0442(12) 0.0504(12) 0.0038(9) 0.0169(9) 0.0196(9)
O24 0.0405(11) 0.0525(13) 0.0539(13) 0.0124(10) 0.0172(9) 0.0216(10)
P1 0.0617(6) 0.0727(7) 0.0780(7) 0.0281(6) 0.0324(5) 0.0263(5)
P2 0.0847(8) 0.0858(9) 0.0821(8) 0.0300(7) 0.0296(6) 0.0313(7)
P3 0.0862(8) 0.0832(8) 0.0690(7) 0.0289(6) 0.0320(6) 0.0284(6)
P4 0.0815(7) 0.0729(7) 0.0760(7) 0.0297(6) 0.0307(6) 0.0321(6)
P5 0.0827(7) 0.0754(7) 0.0724(7) 0.0270(6) 0.0250(6) 0.0264(6)
P6 0.0750(7) 0.0748(7) 0.0750(7) 0.0266(6) 0.0293(6) 0.0225(6)
P7 0.0835(7) 0.0825(8) 0.0685(7) 0.0213(6) 0.0269(6) 0.0354(6)
P8 0.0797(7) 0.0754(7) 0.0804(8) 0.0278(6) 0.0291(6) 0.0300(6)
P9 0.0646(5) 0.0646(6) 0.0589(5) 0.0283(5) 0.0236(4) 0.0212(5)
P10 0.0758(7) 0.0788(8) 0.0884(8) 0.0331(7) 0.0202(6) 0.0256(6)
P11 0.0843(7) 0.0745(7) 0.0789(7) 0.0276(6) 0.0391(6) 0.0260(6)
P12 0.0795(7) 0.0823(8) 0.0725(7) 0.0293(6) 0.0244(6) 0.0284(6)
Pd1 0.05455(13) 0.04268(12) 0.03320(10) 0.01560(9) 0.01619(9) 0.02432(10)
Pd2 0.04433(11) 0.04209(11) 0.03439(10) 0.01095(9) 0.01728(9) 0.02331(9)
Pd3 0.03756(10) 0.05082(13) 0.04097(11) 0.02021(10) 0.01936(9) 0.02170(10)
Pd4 0.04536(11) 0.04645(12) 0.03271(10) 0.01579(9) 0.01779(9) 0.02292(10)
Pd5 0.03832(11) 0.05164(14) 0.06465(15) 0.02441(12) 0.02299(11) 0.02072(10)
Pd6 0.04974(12) 0.04753(13) 0.04056(12) 0.02019(10) 0.01137(10) 0.02059(10)
Pd7 0.06297(14) 0.04679(13) 0.03505(11) 0.01680(10) 0.02043(10) 0.02385(11)
Pd8 0.06088(15) 0.04925(14) 0.04478(13) 0.00476(11) 0.02557(11) 0.01458(12)
Pd9 0.04249(12) 0.05330(14) 0.04515(12) 0.00714(10) 0.01267(10) 0.02556(11)
Pd10 0.05393(14) 0.04753(13) 0.05189(14) 0.01586(11) 0.01625(11) 0.02258(11)
Pd11 0.05609(14) 0.06297(15) 0.04484(13) 0.02235(11) 0.02471(11) 0.03524(12)
Pd12 0.06575(15) 0.05375(14) 0.04348(13) 0.01467(11) 0.02606(11) 0.02590(12)

loop_
_atom_type_symbol
_atom_type_description
_atom_type_scat_dispersion_real
_atom_type_scat_dispersion_imag
_atom_type_scat_source
C C 0.0033 0.0016 'International Tables Vol C Tables 4.2.6.8 and 6.1.1.4'
H H 0.0000 0.0000 'International Tables Vol C Tables 4.2.6.8 and 6.1.1.4'
N N 0.0061 0.0033 'International Tables Vol C Tables 4.2.6.8 and 6.1.1.4'
O O 0.0106 0.0060 'International Tables Vol C Tables 4.2.6.8 and 6.1.1.4'
F F 0.0171 0.0103 'International Tables Vol C Tables 4.2.6.8 and 6.1.1.4'
P P 0.1023 0.0942 'International Tables Vol C Tables 4.2.6.8 and 6.1.1.4'
Fe Fe 0.3463 0.8444 'International Tables Vol C Tables 4.2.6.8 and 6.1.1.4'
Pd Pd -0.9988 1.0072 'International Tables Vol C Tables 4.2.6.8 and 6.1.1.4'

loop_
_geom_angle_atom_site_label_1
_geom_angle_atom_site_label_2
_geom_angle_atom_site_label_3
_geom_angle
N1 C1 C2 121.0(3)
N1 C1 H1 119.5
C2 C1 H1 119.5
C1 C2 C3 117.4(4)
C1 C2 H2 121.3
C3 C2 H2 121.3
C4 C3 C2 121.6(4)
C4 C3 H3 119.2
C2 C3 H3 119.2
C3 C4 C5 120.2(3)
C3 C4 H4 119.9
C5 C4 H4 119.9
C4 C5 N1 118.7(3)
C4 C5 C6 126.1(3)
N1 C5 C6 115.2(2)
C7 C6 N2 120.2(3)
C7 C6 C5 127.5(3)
N2 C6 C5 112.0(3)
C6 C7 C8 121.4(3)
C6 C7 H7 119.3
C8 C7 H7 119.3
C9 C8 C7 120.3(3)
C9 C8 H8 119.9
C7 C8 H8 119.9
C8 C9 C10 118.7(4)
C8 C9 H9 120.6
C10 C9 H9 120.6
N2 C10 C9 120.0(3)
N2 C10 H10 120.0
C9 C10 H10 120.0
N3 C11 C12 120.3(3)
N3 C11 H11 119.8
C12 C11 H11 119.8
C13 C12 C11 120.6(3)
C13 C12 H12 119.7
C11 C12 H12 119.7
C12 C13 C14 118.9(3)
C12 C13 H13 120.6
C14 C13 H13 120.6
C13 C14 C15 121.0(3)
C13 C14 H14 119.5
C15 C14 H14 119.5
N3 C15 C14 119.3(3)
N3 C15 C16 114.6(2)
C14 C15 C16 125.9(3)
N4 C16 C17 121.0(3)
N4 C16 C15 118.6(2)
C17 C16 C15 119.6(3)
C16 C17 C18 119.3(3)
C16 C17 H17 120.4
C18 C17 H17 120.4
C17 C18 C19 121.0(3)
C17 C18 H18 119.5
C19 C18 H18 119.5
C18 C19 C20 118.8(3)
C18 C19 H19 120.6
C20 C19 H19 120.6
N4 C20 C19 120.1(3)
N4 C20 H20 119.9
C19 C20 H20 119.9
N5 C21 C22 119.3(3)
N5 C21 H21 120.4
C22 C21 H21 120.4
C23 C22 C21 118.9(3)
C23 C22 H22 120.5
C21 C22 H22 120.5
C22 C23 C24 123.0(3)
C22 C23 H23 118.5
C24 C23 H23 118.5
C25 C24 C23 116.2(3)
C25 C24 H24 121.9
C23 C24 H24 121.9
N5 C25 C26 116.3(2)
N5 C25 C24 121.6(3)
C26 C25 C24 122.0(3)
N6 C26 C25 117.2(2)
N6 C26 C27 118.9(3)
C25 C26 C27 123.1(3)
C28 C27 C26 119.0(3)
C28 C27 H27 120.5
C26 C27 H27 120.5
C27 C28 C29 122.0(4)
C27 C28 H28 119.0
C29 C28 H28 119.0
C28 C29 C30 120.1(3)
C28 C29 H29 119.9
C30 C29 H29 119.9
C29 C30 N6 118.5(3)
C29 C30 H30 120.8
N6 C30 H30 120.8
C32 C31 N7 123.5(3)
C32 C31 H31 118.2
N7 C31 H31 118.2
C31 C32 C33 120.9(3)
C31 C32 H32 119.6
C33 C32 H32 119.6
C34 C33 C32 117.8(3)
C34 C33 H33 121.1
C32 C33 H33 121.1
C33 C34 C35 119.7(3)
C33 C34 H34 120.1
C35 C34 H34 120.1
N7 C35 C34 121.4(3)
N7 C35 C36 115.6(3)
C34 C35 C36 123.0(3)
N8 C36 C37 118.8(3)
N8 C36 C35 113.1(3)
C37 C36 C35 127.9(3)
C38 C37 C36 119.7(3)
C38 C37 H37 120.2
C36 C37 H37 120.2
C39 C38 C37 120.3(3)
C39 C38 H38 119.8
C37 C38 H38 119.8
C40 C39 C38 121.1(3)
C40 C39 H39 119.4
C38 C39 H39 119.4
C39 C40 N8 120.1(3)
C39 C40 H40 120.0
N8 C40 H40 120.0
C42 C41 N9 118.6(3)
C42 C41 H41 120.7
N9 C41 H41 120.7
C43 C42 C41 120.9(3)
C43 C42 H42 119.6
C41 C42 H42 119.6
C42 C43 C44 120.4(3)
C42 C43 H43 119.8
C44 C43 H43 119.8
C45 C44 C43 119.2(3)
C45 C44 H44 120.4
C43 C44 H44 120.4
N9 C45 C46 116.1(3)
N9 C45 C44 119.3(3)
C46 C45 C44 124.6(3)
C45 C46 N10 114.8(2)
C45 C46 C47 125.9(3)
N10 C46 C47 118.7(3)
C48 C47 C46 121.4(4)
C48 C47 H47 119.3
C46 C47 H47 119.3
C49 C48 C47 118.2(3)
C49 C48 H48 120.9
C47 C48 H48 120.9
C48 C49 C50 122.7(4)
C48 C49 H49 118.6
C50 C49 H49 118.6
N10 C50 C49 118.3(3)
N10 C50 H50 120.9
C49 C50 H50 120.9
C52 C51 N11 120.4(3)
C52 C51 H51 119.8
N11 C51 H51 119.8
C51 C52 C53 121.1(4)
C51 C52 H52 119.4
C53 C52 H52 119.4
C52 C53 C54 119.2(4)
C52 C53 H53 120.4
C54 C53 H53 120.4
C53 C54 C55 120.9(3)
C53 C54 H54 119.5
C55 C54 H54 119.5
N11 C55 C54 116.9(3)
N11 C55 C56 117.1(3)
C54 C55 C56 125.2(3)
C57 C56 N12 121.4(3)
C57 C56 C55 127.6(3)
N12 C56 C55 111.0(3)
C58 C57 C56 120.0(3)
C58 C57 H57 120.0
C56 C57 H57 120.0
C57 C58 C59 120.4(3)
C57 C58 H58 119.8
C59 C58 H58 119.8
C60 C59 C58 119.9(3)
C60 C59 H59 120.0
C58 C59 H59 120.0
C59 C60 N12 119.5(3)
C59 C60 H60 120.3
N12 C60 H60 120.3
C62 C61 N13 121.5(3)
C62 C61 H61 119.2
N13 C61 H61 119.2
C63 C62 C61 118.9(4)
C63 C62 H62 120.6
C61 C62 H62 120.6
C62 C63 C64 121.3(4)
C62 C63 H63 119.3
C64 C63 H63 119.3
C63 C64 C65 119.6(3)
C63 C64 H64 120.2
C65 C64 H64 120.2
N13 C65 C64 119.4(3)
N13 C65 C66 118.1(3)
C64 C65 C66 122.4(3)
N14 C66 C67 119.5(3)
N14 C66 C65 121.8(3)
C67 C66 C65 118.7(4)
C68 C67 C66 118.6(4)
C68 C67 H67 120.7
C66 C67 H67 120.7
C67 C68 C69 121.0(4)
C67 C68 H68 119.5
C69 C68 H68 119.5
C68 C69 C70 120.8(4)
C68 C69 H69 119.6
C70 C69 H69 119.6
N14 C70 C69 120.1(4)
N14 C70 H70 120.0
C69 C70 H70 120.0
N15 C71 C72 120.0(3)
N15 C71 H71 120.0
C72 C71 H71 120.0
C73 C72 C71 121.5(4)
C73 C72 H72 119.2
C71 C72 H72 119.2
C72 C73 C74 118.4(4)
C72 C73 H73 120.8
C74 C73 H73 120.8
C73 C74 C75 119.3(4)
C73 C74 H74 120.3
C75 C74 H74 120.3
N15 C75 C74 121.5(3)
N15 C75 C76 116.1(3)
C74 C75 C76 120.5(3)
C77 C76 N16 119.3(3)
C77 C76 C75 120.2(4)
N16 C76 C75 120.1(3)
C78 C77 C76 121.6(4)
C78 C77 H77 119.2
C76 C77 H77 119.2
C77 C78 C79 119.8(4)
C77 C78 H78 120.1
C79 C78 H78 120.1
C80 C79 C78 118.5(4)
C80 C79 H79 120.8
C78 C79 H79 120.8
N16 C80 C79 121.5(4)
N16 C80 H80 119.3
C79 C80 H80 119.3
N17 C81 C82 119.3(3)
N17 C81 H81 120.4
C82 C81 H81 120.4
C81 C82 C83 117.4(3)
C81 C82 H82 121.3
C83 C82 H82 121.3
C84 C83 C82 122.0(3)
C84 C83 H83 119.0
C82 C83 H83 119.0
C83 C84 C85 119.9(3)
C83 C84 H84 120.0
C85 C84 H84 120.0
N17 C85 C84 120.6(3)
N17 C85 C86 118.7(2)
C84 C85 C86 120.7(3)
C87 C86 C85 129.2(3)
C87 C86 N18 117.9(3)
C85 C86 N18 112.9(3)
C88 C87 C86 120.4(3)
C88 C87 H87 119.8
C86 C87 H87 119.8
C87 C88 C89 122.4(3)
C87 C88 H88 118.8
C89 C88 H88 118.8
C90 C89 C88 117.7(3)
C90 C89 H89 121.1
C88 C89 H89 121.1
N18 C90 C89 120.5(3)
N18 C90 H90 119.7
C89 C90 H90 119.7
C92 C91 N19 120.9(3)
C92 C91 H91 119.5
N19 C91 H91 119.5
C91 C92 C93 119.3(4)
C91 C92 H92 120.3
C93 C92 H92 120.3
C94 C93 C92 119.4(4)
C94 C93 H93 120.3
C92 C93 H93 120.3
C93 C94 C95 122.0(4)
C93 C94 H94 119.0
C95 C94 H94 119.0
C94 C95 N19 118.7(3)
C94 C95 C96 127.2(4)
N19 C95 C96 113.5(3)
N20 C96 C97 119.5(3)
N20 C96 C95 118.9(3)
C97 C96 C95 120.6(4)
C96 C97 C98 121.2(3)
C96 C97 H97 119.4
C98 C97 H97 119.4
C99 C98 C97 117.0(3)
C99 C98 H98 121.5
C97 C98 H98 121.5
C100 C99 C98 121.1(3)
C100 C99 H99 119.5
C98 C99 H99 119.5
C99 C100 N20 119.7(3)
C99 C100 H100 120.2
N20 C100 H100 120.2
C102 C101 N21 122.3(3)
C102 C101 H101 118.9
N21 C101 H101 118.9
C101 C102 C103 119.9(4)
C101 C102 H102 120.1
C103 C102 H102 120.1
C102 C103 C104 118.7(4)
C102 C103 H103 120.6
C104 C103 H103 120.6
C105 C104 C103 120.1(4)
C105 C104 H104 119.9
C103 C104 H104 119.9
N21 C105 C104 122.3(3)
N21 C105 C106 108.6(2)
C104 C105 C106 129.0(3)
C107 C106 N22 121.6(3)
C107 C106 C105 118.7(3)
N22 C106 C105 119.7(3)
C106 C107 C108 119.5(4)
C106 C107 H107 120.2
C108 C107 H107 120.2
C107 C108 C109 118.2(3)
C107 C108 H108 120.9
C109 C108 H108 120.9
C110 C109 C108 121.5(4)
C110 C109 H109 119.3
C108 C109 H109 119.3
N22 C110 C109 118.1(3)
N22 C110 H110 121.0
C109 C110 H110 121.0
N23 C111 C112 120.5(3)
N23 C111 H111 119.7
C112 C111 H111 119.7
C111 C112 C113 117.5(4)
C111 C112 H112 121.3
C113 C112 H112 121.3
C114 C113 C112 121.7(4)
C114 C113 H113 119.1
C112 C113 H113 119.1
C113 C114 C115 120.3(4)
C113 C114 H114 119.9
C115 C114 H114 119.9
C114 C115 N23 119.8(3)
C114 C115 C116 122.4(3)
N23 C115 C116 117.0(3)
N24 C116 C117 119.1(3)
N24 C116 C115 115.7(3)
C117 C116 C115 124.2(4)
C118 C117 C116 120.6(4)
C118 C117 H117 119.7
C116 C117 H117 119.7
C119 C118 C117 118.1(3)
C119 C118 H118 120.9
C117 C118 H118 120.9
C120 C119 C118 120.8(3)
C120 C119 H119 119.6
C118 C119 H119 119.6
N24 C120 C119 119.8(3)
N24 C120 H120 120.1
C119 C120 H120 120.1
C122 C121 H12A 109.5
C122 C121 H12B 109.5
H12A C121 H12B 109.5
C122 C121 H12C 109.5
H12A C121 H12C 109.5
H12B C121 H12C 109.5
C123 C122 N25 106.6(2)
C123 C122 C121 126.1(3)
N25 C122 C121 126.6(2)
C122 C123 C124 107.9(2)
C122 C123 C128 119.2(3)
C124 C123 C128 130.9(3)
N26 C124 C123 109.1(2)
N26 C124 C125 125.4(2)
C123 C124 C125 125.3(2)
C124 C125 H123 109.5
C124 C125 H124 109.5
H123 C125 H124 109.5
C124 C125 H125 109.5
H123 C125 H125 109.5
H124 C125 H125 109.5
C127 C126 H12D 109.5
C127 C126 H12E 109.5
H12D C126 H12E 109.5
C127 C126 H12F 109.5
H12D C126 H12F 109.5
H12E C126 H12F 109.5
O1 C127 C128 127.5(2)
O1 C127 C126 114.0(2)
C128 C127 C126 118.5(2)
C129 C128 C127 116.8(2)
C129 C128 C123 119.1(2)
C127 C128 C123 123.9(3)
O2 C129 C128 127.2(2)
O2 C129 C130 115.2(2)
C128 C129 C130 117.3(2)
C129 C130 H134 109.5
C129 C130 H135 109.5
H134 C130 H135 109.5
C129 C130 H136 109.5
H134 C130 H136 109.5
H135 C130 H136 109.5
C132 C131 H13D 109.5
C132 C131 H13E 109.5
H13D C131 H13E 109.5
C132 C131 H13F 109.5
H13D C131 H13F 109.5
H13E C131 H13F 109.5
N27 C132 C133 106.7(2)
N27 C132 C131 120.9(3)
C133 C132 C131 132.1(3)
C134 C133 C132 109.2(3)
C134 C133 C138 123.5(3)
C132 C133 C138 127.3(3)
C133 C134 N28 107.4(2)
C133 C134 C135 128.6(3)
N28 C134 C135 124.0(2)
C134 C135 H13G 109.5
C134 C135 H13H 109.5
H13G C135 H13H 109.5
C134 C135 H13I 109.5
H13G C135 H13I 109.5
H13H C135 H13I 109.5
C137 C136 H13J 109.5
C137 C136 H13K 109.5
H13J C136 H13K 109.5
C137 C136 H13L 109.5
H13J C136 H13L 109.5
H13K C136 H13L 109.5
O8 C137 C138 130.4(2)
O8 C137 C136 115.0(2)
C138 C137 C136 114.5(2)
C139 C138 C137 115.0(3)
C139 C138 C133 126.1(3)
C137 C138 C133 118.7(2)
O7 C139 C138 131.5(3)
O7 C139 C140 112.8(2)
C138 C139 C140 115.2(3)
C139 C140 H14A 109.5
C139 C140 H14B 109.5
H14A C140 H14B 109.5
C139 C140 H14C 109.5
H14A C140 H14C 109.5
H14B C140 H14C 109.5
C142 C141 H14D 109.5
C142 C141 H14E 109.5
H14D C141 H14E 109.5
C142 C141 H14F 109.5
H14D C141 H14F 109.5
H14E C141 H14F 109.5
C143 C142 N29 108.4(2)
C143 C142 C141 127.7(3)
N29 C142 C141 123.9(3)
C142 C143 C144 106.5(2)
C142 C143 C148 131.0(3)
C144 C143 C148 122.5(2)
N30 C144 C143 109.0(2)
N30 C144 C145 121.5(2)
C143 C144 C145 129.4(3)
C144 C145 H14G 109.5
C144 C145 H14H 109.5
H14G C145 H14H 109.5
C144 C145 H14I 109.5
H14G C145 H14I 109.5
H14H C145 H14I 109.5
C147 C146 H14J 109.5
C147 C146 H14K 109.5
H14J C146 H14K 109.5
C147 C146 H14L 109.5
H14J C146 H14L 109.5
H14K C146 H14L 109.5
O9 C147 C148 128.2(2)
O9 C147 C146 117.2(2)
C148 C147 C146 113.5(3)
C147 C148 C149 117.1(3)
C147 C148 C143 120.2(2)
C149 C148 C143 122.1(3)
O10 C149 C148 124.2(3)
O10 C149 C150 116.8(3)
C148 C149 C150 117.5(3)
C149 C150 H15A 109.5
C149 C150 H15B 109.5
H15A C150 H15B 109.5
C149 C150 H15C 109.5
H15A C150 H15C 109.5
H15B C150 H15C 109.5
C152 C151 H15D 109.5
C152 C151 H15E 109.5
H15D C151 H15E 109.5
C152 C151 H15F 109.5
H15D C151 H15F 109.5
H15E C151 H15F 109.5
C153 C152 N31 106.8(2)
C153 C152 C151 131.5(3)
N31 C152 C151 121.7(2)
C152 C153 C154 109.2(3)
C152 C153 C158 130.0(3)
C154 C153 C158 120.6(3)
C153 C154 N32 106.6(2)
C153 C154 C155 128.9(3)
N32 C154 C155 124.3(2)
C154 C155 H15G 109.5
C154 C155 H15H 109.5
H15G C155 H15H 109.5
C154 C155 H15I 109.5
H15G C155 H15I 109.5
H15H C155 H15I 109.5
C157 C156 H15J 109.5
C157 C156 H15K 109.5
H15J C156 H15K 109.5
C157 C156 H15L 109.5
H15J C156 H15L 109.5
H15K C156 H15L 109.5
O13 C157 C158 130.9(2)
O13 C157 C156 112.5(2)
C158 C157 C156 116.2(3)
C157 C158 C159 118.4(3)
C157 C158 C153 120.8(2)
C159 C158 C153 120.8(3)
O14 C159 C158 124.6(3)
O14 C159 C160 114.2(2)
C158 C159 C160 118.9(2)
C159 C160 H16A 109.5
C159 C160 H16B 109.5
H16A C160 H16B 109.5
C159 C160 H16C 109.5
H16A C160 H16C 109.5
H16B C160 H16C 109.5
C162 C161 H16D 109.5
C162 C161 H16E 109.5
H16D C161 H16E 109.5
C162 C161 H16F 109.5
H16D C161 H16F 109.5
H16E C161 H16F 109.5
C163 C162 N33 106.4(2)
C163 C162 C161 125.3(3)
N33 C162 C161 128.3(3)
C162 C163 C164 110.0(3)
C162 C163 C168 127.4(3)
C164 C163 C168 122.5(3)
C163 C164 N34 106.8(2)
C163 C164 C165 138.7(3)
N34 C164 C165 114.5(3)
C164 C165 H16G 109.5
C164 C165 H16H 109.5
H16G C165 H16H 109.5
C164 C165 H16I 109.5
H16G C165 H16I 109.5
H16H C165 H16I 109.5
C167 C166 H16J 109.5
C167 C166 H16K 109.5
H16J C166 H16K 109.5
C167 C166 H16L 109.5
H16J C166 H16L 109.5
H16K C166 H16L 109.5
O4 C167 C168 138.9(3)
O4 C167 C166 112.6(3)
C168 C167 C166 108.5(3)
C169 C168 C167 107.0(3)
C169 C168 C163 127.1(3)
C167 C168 C163 123.9(3)
O3 C169 C168 125.6(3)
O3 C169 C170 118.5(3)
C168 C169 C170 114.4(3)
C169 C170 H17A 109.5
C169 C170 H17B 109.5
H17A C170 H17B 109.5
C169 C170 H17C 109.5
H17A C170 H17C 109.5
H17B C170 H17C 109.5
C172 C171 H17D 109.5
C172 C171 H17E 109.5
H17D C171 H17E 109.5
C172 C171 H17F 109.5
H17D C171 H17F 109.5
H17E C171 H17F 109.5
N35 C172 C173 107.9(2)
N35 C172 C171 123.1(2)
C173 C172 C171 128.9(3)
C174 C173 C172 107.2(3)
C174 C173 C178 127.5(3)
C172 C173 C178 125.2(3)
C173 C174 N36 109.1(2)
C173 C174 C175 129.7(3)
N36 C174 C175 121.2(2)
C174 C175 H17G 109.5
C174 C175 H17H 109.5
H17G C175 H17H 109.5
C174 C175 H17I 109.5
H17G C175 H17I 109.5
H17H C175 H17I 109.5
C177 C176 H17J 109.5
C177 C176 H17K 109.5
H17J C176 H17K 109.5
C177 C176 H17L 109.5
H17J C176 H17L 109.5
H17K C176 H17L 109.5
O16 C177 C178 115.6(2)
O16 C177 C176 123.4(2)
C178 C177 C176 120.8(3)
C179 C178 C177 125.7(3)
C179 C178 C173 117.6(2)
C177 C178 C173 116.7(2)
O15 C179 C178 122.2(2)
O15 C179 C180 115.0(2)
C178 C179 C180 122.6(3)
C179 C180 H18A 109.5
C179 C180 H18B 109.5
H18A C180 H18B 109.5
C179 C180 H18C 109.5
H18A C180 H18C 109.5
H18B C180 H18C 109.5
C182 C181 H18D 109.5
C182 C181 H18E 109.5
H18D C181 H18E 109.5
C182 C181 H18F 109.5
H18D C181 H18F 109.5
H18E C181 H18F 109.5
C183 C182 N37 107.7(3)
C183 C182 C181 133.9(3)
N37 C182 C181 118.3(2)
C182 C183 C184 109.4(3)
C182 C183 C188 124.7(3)
C184 C183 C188 125.7(3)
N38 C184 C183 107.6(3)
N38 C184 C185 122.8(3)
C183 C184 C185 129.6(3)
C184 C185 H18G 109.5
C184 C185 H18H 109.5
H18G C185 H18H 109.5
C184 C185 H18I 109.5
H18G C185 H18I 109.5
H18H C185 H18I 109.5
C187 C186 H18J 109.5
C187 C186 H18K 109.5
H18J C186 H18K 109.5
C187 C186 H18L 109.5
H18J C186 H18L 109.5
H18K C186 H18L 109.5
O19 C187 C188 128.9(2)
O19 C187 C186 114.4(3)
C188 C187 C186 116.6(3)
C189 C188 C187 120.2(3)
C189 C188 C183 120.9(3)
C187 C188 C183 118.7(3)
O20 C189 C188 126.5(3)
O20 C189 C190 114.7(2)
C188 C189 C190 118.7(3)
C189 C190 H19A 109.5
C189 C190 H19B 109.5
H19A C190 H19B 109.5
C189 C190 H19C 109.5
H19A C190 H19C 109.5
H19B C190 H19C 109.5
C192 C191 H19D 109.5
C192 C191 H19E 109.5
H19D C191 H19E 109.5
C192 C191 H19F 109.5
H19D C191 H19F 109.5
H19E C191 H19F 109.5
C193 C192 N39 109.9(2)
C193 C192 C191 129.1(3)
N39 C192 C191 120.8(2)
C192 C193 C194 106.6(3)
C192 C193 C198 123.8(3)
C194 C193 C198 129.5(3)
N40 C194 C193 108.7(2)
N40 C194 C195 124.2(3)
C193 C194 C195 126.7(3)
C194 C195 H19G 109.5
C194 C195 H19H 109.5
H19G C195 H19H 109.5
C194 C195 H19I 109.5
H19G C195 H19I 109.5
H19H C195 H19I 109.5
C197 C196 H19J 109.5
C197 C196 H19K 109.5
H19J C196 H19K 109.5
C197 C196 H19L 109.5
H19J C196 H19L 109.5
H19K C196 H19L 109.5
O5 C197 C198 124.9(3)
O5 C197 C196 120.0(2)
C198 C197 C196 114.9(3)
C197 C198 C199 120.1(3)
C197 C198 C193 117.0(3)
C199 C198 C193 122.9(3)
O6 C199 C198 123.4(2)
O6 C199 C200 116.9(2)
C198 C199 C200 119.8(3)
C199 C200 H20A 109.5
C199 C200 H20B 109.5
H20A C200 H20B 109.5
C199 C200 H20C 109.5
H20A C200 H20C 109.5
H20B C200 H20C 109.5
C202 C201 H20D 109.5
C202 C201 H20E 109.5
H20D C201 H20E 109.5
C202 C201 H20F 109.5
H20D C201 H20F 109.5
H20E C201 H20F 109.5
C203 C202 N41 107.4(3)
C203 C202 C201 131.1(3)
N41 C202 C201 121.4(3)
C204 C203 C202 105.9(3)
C204 C203 C208 124.9(3)
C202 C203 C208 129.0(3)
C203 C204 N42 110.8(3)
C203 C204 C205 126.3(3)
N42 C204 C205 122.8(3)
C204 C205 H20G 109.5
C204 C205 H20H 109.5
H20G C205 H20H 109.5
C204 C205 H20I 109.5
H20G C205 H20I 109.5
H20H C205 H20I 109.5
C207 C206 H20J 109.5
C207 C206 H20K 109.5
H20J C206 H20K 109.5
C207 C206 H20L 109.5
H20J C206 H20L 109.5
H20K C206 H20L 109.5
O12 C207 C208 128.6(3)
O12 C207 C206 116.9(3)
C208 C207 C206 114.5(3)
C209 C208 C207 115.2(3)
C209 C208 C203 121.9(3)
C207 C208 C203 122.9(3)
O11 C209 C208 130.4(3)
O11 C209 C210 116.0(3)
C208 C209 C210 113.2(3)
C209 C210 H21A 109.5
C209 C210 H21B 109.5
H21A C210 H21B 109.5
C209 C210 H21C 109.5
H21A C210 H21C 109.5
H21B C210 H21C 109.5
C212 C211 H21D 109.5
C212 C211 H21E 109.5
H21D C211 H21E 109.5
C212 C211 H21F 109.5
H21D C211 H21F 109.5
H21E C211 H21F 109.5
N43 C212 C213 107.3(3)
N43 C212 C211 119.5(3)
C213 C212 C211 133.1(3)
C214 C213 C212 108.5(3)
C214 C213 C218 124.9(3)
C212 C213 C218 126.6(3)
N44 C214 C213 107.5(3)
N44 C214 C215 119.9(3)
C213 C214 C215 132.0(3)
C214 C215 H21G 109.5
C214 C215 H21H 109.5
H21G C215 H21H 109.5
C214 C215 H21I 109.5
H21G C215 H21I 109.5
H21H C215 H21I 109.5
C217 C216 H21J 109.5
C217 C216 H21K 109.5
H21J C216 H21K 109.5
C217 C216 H21L 109.5
H21J C216 H21L 109.5
H21K C216 H21L 109.5
O21 C217 C218 123.7(3)
O21 C217 C216 118.4(3)
C218 C217 C216 117.2(3)
C217 C218 C219 121.9(3)
C217 C218 C213 117.2(3)
C219 C218 C213 120.8(3)
O22 C219 C218 124.8(3)
O22 C219 C220 115.3(3)
C218 C219 C220 118.8(3)
C219 C220 H22A 109.5
C219 C220 H22B 109.5
H22A C220 H22B 109.5
C219 C220 H22C 109.5
H22A C220 H22C 109.5
H22B C220 H22C 109.5
C222 C221 H22D 109.5
C222 C221 H22E 109.5
H22D C221 H22E 109.5
C222 C221 H22F 109.5
H22D C221 H22F 109.5
H22E C221 H22F 109.5
N45 C222 C223 108.6(3)
N45 C222 C221 126.2(3)
C223 C222 C221 125.1(3)
C222 C223 C228 130.4(3)
C222 C223 C224 106.9(3)
C228 C223 C224 122.7(3)
N46 C224 C223 107.8(3)
N46 C224 C225 122.7(3)
C223 C224 C225 128.9(3)
C224 C225 H22G 109.5
C224 C225 H22H 109.5
H22G C225 H22H 109.5
C224 C225 H22I 109.5
H22G C225 H22I 109.5
H22H C225 H22I 109.5
C227 C226 H22J 109.5
C227 C226 H22K 109.5
H22J C226 H22K 109.5
C227 C226 H22L 109.5
H22J C226 H22L 109.5
H22K C226 H22L 109.5
O23 C227 C228 130.4(3)
O23 C227 C226 117.5(3)
C228 C227 C226 112.0(3)
C223 C228 C227 126.4(3)
C223 C228 C229 119.0(3)
C227 C228 C229 114.6(3)
O24 C229 C228 130.9(3)
O24 C229 C230 116.5(3)
C228 C229 C230 112.6(3)
C229 C230 H23A 109.5
C229 C230 H23B 109.5
H23A C230 H23B 109.5
C229 C230 H23C 109.5
H23A C230 H23C 109.5
H23B C230 H23C 109.5
C232 C231 H23D 109.5
C232 C231 H23E 109.5
H23D C231 H23E 109.5
C232 C231 H23F 109.5
H23D C231 H23F 109.5
H23E C231 H23F 109.5
C233 C232 N47 108.7(3)
C233 C232 C231 128.6(3)
N47 C232 C231 122.6(3)
C234 C233 C232 107.2(3)
C234 C233 C238 122.8(3)
C232 C233 C238 129.1(3)
C233 C234 N48 110.3(3)
C233 C234 C235 130.8(3)
N48 C234 C235 118.9(3)
C234 C235 H23G 109.5
C234 C235 H23H 109.5
H23G C235 H23H 109.5
C234 C235 H23I 109.5
H23G C235 H23I 109.5
H23H C235 H23I 109.5
C237 C236 H23J 109.5
C237 C236 H23K 109.5
H23J C236 H23K 109.5
C237 C236 H23L 109.5
H23J C236 H23L 109.5
H23K C236 H23L 109.5
O18 C237 C238 126.8(3)
O18 C237 C236 111.6(3)
C238 C237 C236 120.6(3)
C239 C238 C237 118.6(3)
C239 C238 C233 121.5(3)
C237 C238 C233 119.0(3)
O17 C239 C238 126.8(3)
O17 C239 C240 114.9(3)
C238 C239 C240 118.3(2)
C239 C240 H24A 109.5
C239 C240 H24B 109.5
H24A C240 H24B 109.5
C239 C240 H24C 109.5
H24A C240 H24C 109.5
H24B C240 H24C 109.5
O3 Fe1 O2 92.48(9)
O3 Fe1 O4 84.47(10)
O2 Fe1 O4 97.53(10)
O3 Fe1 O5 91.37(9)
O2 Fe1 O5 83.13(9)
O4 Fe1 O5 175.82(9)
O3 Fe1 O1 175.06(10)
O2 Fe1 O1 86.79(8)
O4 Fe1 O1 90.78(9)
O5 Fe1 O1 93.39(9)
O3 Fe1 O6 93.02(9)
O2 Fe1 O6 166.37(9)
O4 Fe1 O6 95.41(9)
O5 Fe1 O6 84.28(8)
O1 Fe1 O6 88.76(8)
O9 Fe2 O10 85.89(9)
O9 Fe2 O7 86.90(9)
O10 Fe2 O7 170.76(8)
O9 Fe2 O12 94.37(9)
O10 Fe2 O12 96.95(9)
O7 Fe2 O12 89.36(9)
O9 Fe2 O8 92.51(9)
O10 Fe2 O8 87.30(9)
O7 Fe2 O8 87.25(8)
O12 Fe2 O8 172.15(10)
O9 Fe2 O11 177.44(9)
O10 Fe2 O11 92.18(9)
O7 Fe2 O11 95.18(9)
O12 Fe2 O11 84.18(9)
O8 Fe2 O11 89.08(9)
O17 Fe3 O18 86.32(8)
O17 Fe3 O13 175.18(9)
O18 Fe3 O13 93.42(8)
O17 Fe3 O16 87.86(8)
O18 Fe3 O16 171.63(8)
O13 Fe3 O16 92.87(8)
O17 Fe3 O15 90.78(9)
O18 Fe3 O15 91.75(8)
O13 Fe3 O15 94.04(8)
O16 Fe3 O15 82.31(8)
O17 Fe3 O14 91.59(9)
O18 Fe3 O14 88.50(9)
O13 Fe3 O14 83.59(8)
O16 Fe3 O14 97.68(9)
O15 Fe3 O14 177.63(8)
O19 Fe4 O24 98.79(9)
O19 Fe4 O21 88.50(9)
O24 Fe4 O21 172.50(9)
O19 Fe4 O23 85.79(9)
O24 Fe4 O23 87.81(9)
O21 Fe4 O23 90.96(9)
O19 Fe4 O22 174.48(10)
O24 Fe4 O22 86.28(9)
O21 Fe4 O22 86.51(9)
O23 Fe4 O22 96.65(10)
O19 Fe4 O20 87.45(9)
O24 Fe4 O20 90.43(9)
O21 Fe4 O20 91.69(9)
O23 Fe4 O20 172.68(9)
O22 Fe4 O20 90.33(9)
C1 N1 C5 121.1(2)
C1 N1 Pd1 122.39(17)
C5 N1 Pd1 116.54(18)
C6 N2 C10 119.4(2)
C6 N2 Pd1 113.77(15)
C10 N2 Pd1 126.03(16)
C15 N3 C11 119.8(2)
C15 N3 Pd2 110.89(14)
C11 N3 Pd2 128.23(16)
C16 N4 C20 119.74(18)
C16 N4 Pd2 114.03(14)
C20 N4 Pd2 126.23(14)
C21 N5 C25 121.0(2)
C21 N5 Pd3 129.20(16)
C25 N5 Pd3 109.84(16)
C26 N6 C30 121.5(2)
C26 N6 Pd3 113.19(14)
C30 N6 Pd3 125.32(14)
C31 N7 C35 116.7(2)
C31 N7 Pd4 130.42(16)
C35 N7 Pd4 112.48(14)
C36 N8 C40 119.9(2)
C36 N8 Pd4 115.49(17)
C40 N8 Pd4 124.25(16)
C45 N9 C41 121.6(2)
C45 N9 Pd5 113.27(15)
C41 N9 Pd5 124.72(15)
C50 N10 C46 120.5(2)
C50 N10 Pd5 126.35(18)
C46 N10 Pd5 112.53(18)
C55 N11 C51 121.4(2)
C55 N11 Pd6 113.04(17)
C51 N11 Pd6 124.21(16)
C56 N12 C60 118.8(2)
C56 N12 Pd6 117.82(16)
C60 N12 Pd6 123.39(16)
C65 N13 C61 119.3(2)
C65 N13 Pd7 112.48(16)
C61 N13 Pd7 128.15(18)
C70 N14 C66 120.0(2)
C70 N14 Pd7 129.3(2)
C66 N14 Pd7 107.78(15)
C75 N15 C71 119.0(2)
C75 N15 Pd8 112.16(18)
C71 N15 Pd8 128.79(19)
C80 N16 C76 119.2(2)
C80 N16 Pd8 126.49(18)
C76 N16 Pd8 112.07(17)
C85 N17 C81 120.69(18)
C85 N17 Pd9 113.06(15)
C81 N17 Pd9 125.97(16)
C90 N18 C86 120.99(19)
C90 N18 Pd9 125.88(16)
C86 N18 Pd9 113.12(15)
C91 N19 C95 119.5(2)
C91 N19 Pd10 127.32(19)
C95 N19 Pd10 111.76(17)
C96 N20 C100 121.5(2)
C96 N20 Pd10 109.65(17)
C100 N20 Pd10 126.34(18)
C105 N21 C101 116.7(2)
C105 N21 Pd11 121.51(17)
C101 N21 Pd11 121.76(17)
C110 N22 C106 121.1(2)
C110 N22 Pd11 128.48(17)
C106 N22 Pd11 110.44(16)
C111 N23 C115 120.1(2)
C111 N23 Pd12 131.6(2)
C115 N23 Pd12 108.32(19)
C116 N24 C120 121.5(2)
C116 N24 Pd12 107.80(16)
C120 N24 Pd12 128.61(19)
N26 N25 C122 107.84(18)
N26 N25 Pd1 115.80(17)
C122 N25 Pd1 136.09(14)
N25 N26 C124 108.41(18)
N25 N26 Pd2 121.35(18)
C124 N26 Pd2 130.23(14)
N28 N27 C132 109.4(2)
N28 N27 Pd1 117.44(17)
C132 N27 Pd1 132.26(16)
N27 N28 C134 107.39(18)
N27 N28 Pd2 118.47(17)
C134 N28 Pd2 134.13(16)
N30 N29 C142 107.33(18)
N30 N29 Pd3 121.74(17)
C142 N29 Pd3 130.72(15)
C144 N30 N29 108.72(17)
C144 N30 Pd4 135.47(15)
N29 N30 Pd4 115.80(17)
N32 N31 C152 109.21(18)
N32 N31 Pd3 118.99(18)
C152 N31 Pd3 131.30(14)
N31 N32 C154 108.20(19)
N31 N32 Pd4 118.48(18)
C154 N32 Pd4 129.53(16)
C162 N33 N34 108.87(19)
C162 N33 Pd5 130.54(15)
N34 N33 Pd5 120.54(18)
C164 N34 N33 107.87(19)
C164 N34 Pd6 138.50(17)
N33 N34 Pd6 112.61(17)
C172 N35 N36 108.46(19)
C172 N35 Pd5 133.50(16)
N36 N35 Pd5 116.71(19)
N35 N36 C174 107.39(19)
N35 N36 Pd6 119.60(18)
C174 N36 Pd6 131.07(16)
N38 N37 C182 106.7(2)
N38 N37 Pd7 118.37(19)
C182 N37 Pd7 131.83(16)
C184 N38 N37 108.6(2)
C184 N38 Pd8 132.22(18)
N37 N38 Pd8 118.8(2)
C192 N39 N40 105.82(18)
C192 N39 Pd7 134.65(16)
N40 N39 Pd7 119.05(18)
C194 N40 N39 108.9(2)
C194 N40 Pd8 132.50(17)
N39 N40 Pd8 116.91(17)
N42 N41 C202 109.7(2)
N42 N41 Pd9 116.58(18)
C202 N41 Pd9 132.7(2)
N41 N42 C204 106.1(3)
N41 N42 Pd10 119.06(19)
C204 N42 Pd10 134.0(2)
C212 N43 N44 107.6(2)
C212 N43 Pd9 136.4(2)
N44 N43 Pd9 115.78(19)
C214 N44 N43 109.0(2)
C214 N44 Pd10 132.7(2)
N43 N44 Pd10 117.71(18)
N46 N45 C222 108.2(3)
N46 N45 Pd11 115.2(2)
C222 N45 Pd11 136.3(2)
N45 N46 C224 108.4(3)
N45 N46 Pd12 117.2(2)
C224 N46 Pd12 131.0(2)
C232 N47 N48 107.7(2)
C232 N47 Pd11 133.3(2)
N48 N47 Pd11 114.6(2)
C234 N48 N47 106.0(2)
C234 N48 Pd12 135.0(2)
N47 N48 Pd12 118.38(19)
C127 O1 Fe1 129.48(12)
C129 O2 Fe1 129.38(13)
C169 O3 Fe1 127.51(15)
C167 O4 Fe1 111.40(16)
C197 O5 Fe1 127.99(13)
C199 O6 Fe1 127.42(13)
C139 O7 Fe2 126.71(14)
C137 O8 Fe2 126.94(14)
C147 O9 Fe2 125.52(13)
C149 O10 Fe2 128.24(14)
C209 O11 Fe2 117.9(2)
C207 O12 Fe2 121.3(2)
C157 O13 Fe3 120.28(13)
C159 O14 Fe3 116.17(14)
C179 O15 Fe3 130.68(13)
C177 O16 Fe3 136.19(13)
C239 O17 Fe3 130.7(2)
C237 O18 Fe3 129.0(2)
C187 O19 Fe4 121.57(14)
C189 O20 Fe4 124.25(13)
C217 O21 Fe4 126.1(2)
C219 O22 Fe4 125.13(19)
C227 O23 Fe4 127.1(2)
C229 O24 Fe4 123.8(2)
F5 P1 F4 88.14(13)
F5 P1 F2 98.07(14)
F4 P1 F2 173.14(15)
F5 P1 F6 172.54(16)
F4 P1 F6 94.27(14)
F2 P1 F6 79.21(13)
F5 P1 F3 86.09(15)
F4 P1 F3 85.36(13)
F2 P1 F3 92.14(13)
F6 P1 F3 87.07(15)
F5 P1 F1 95.85(15)
F4 P1 F1 93.50(13)
F2 P1 F1 88.78(12)
F6 P1 F1 91.05(14)
F3 P1 F1 177.72(17)
F10 P2 F12 91.52(17)
F10 P2 F7 93.23(15)
F12 P2 F7 88.53(15)
F10 P2 F11 91.46(16)
F12 P2 F11 176.45(17)
F7 P2 F11 93.24(16)
F10 P2 F8 163.18(16)
F12 P2 F8 87.66(15)
F7 P2 F8 103.54(15)
F11 P2 F8 88.93(14)
F10 P2 F9 77.54(13)
F12 P2 F9 92.41(14)
F7 P2 F9 170.74(16)
F11 P2 F9 86.34(14)
F8 P2 F9 85.71(13)
F13 P3 F14 91.33(14)
F13 P3 F15 176.74(18)
F14 P3 F15 90.09(15)
F13 P3 F16 91.70(15)
F14 P3 F16 169.31(17)
F15 P3 F16 87.42(14)
F13 P3 F18 89.65(15)
F14 P3 F18 80.69(14)
F15 P3 F18 93.48(15)
F16 P3 F18 89.08(14)
F13 P3 F17 92.68(15)
F14 P3 F17 88.43(15)
F15 P3 F17 84.43(14)
F16 P3 F17 101.66(16)
F18 P3 F17 168.92(15)
F19 P4 F21 176.38(16)
F19 P4 F20 92.33(14)
F21 P4 F20 89.59(15)
F19 P4 F22 90.58(14)
F21 P4 F22 88.12(15)
F20 P4 F22 168.74(15)
F19 P4 F24 89.89(15)
F21 P4 F24 93.51(14)
F20 P4 F24 78.36(14)
F22 P4 F24 90.78(14)
F19 P4 F23 90.76(15)
F21 P4 F23 86.17(15)
F20 P4 F23 89.81(14)
F22 P4 F23 101.03(15)
F24 P4 F23 168.17(15)
F28 P5 F25 92.64(15)
F28 P5 F26 175.55(17)
F25 P5 F26 88.93(15)
F28 P5 F27 91.14(14)
F25 P5 F27 167.90(15)
F26 P5 F27 88.15(15)
F28 P5 F30 90.71(16)
F25 P5 F30 78.65(14)
F26 P5 F30 93.68(15)
F27 P5 F30 89.82(14)
F28 P5 F29 92.49(16)
F25 P5 F29 89.58(14)
F26 P5 F29 83.36(15)
F27 P5 F29 101.73(15)
F30 P5 F29 167.94(16)
F31 P6 F35 92.77(16)
F31 P6 F33 176.81(15)
F35 P6 F33 89.64(15)
F31 P6 F34 92.48(14)
F35 P6 F34 88.39(14)
F33 P6 F34 85.51(15)
F31 P6 F36 90.23(15)
F35 P6 F36 169.08(17)
F33 P6 F36 87.78(14)
F34 P6 F36 101.97(15)
F31 P6 F32 89.73(14)
F35 P6 F32 80.69(14)
F33 P6 F32 92.71(15)
F34 P6 F32 168.95(15)
F36 P6 F32 88.84(15)
F38 P7 F42 92.32(15)
F38 P7 F41 89.49(15)
F42 P7 F41 175.59(16)
F38 P7 F40 175.95(16)
F42 P7 F40 91.47(15)
F41 P7 F40 86.82(14)
F38 P7 F37 89.52(15)
F42 P7 F37 92.19(15)
F41 P7 F37 83.81(15)
F40 P7 F37 91.74(14)
F38 P7 F39 87.63(14)
F42 P7 F39 90.49(14)
F41 P7 F39 93.60(14)
F40 P7 F39 90.93(14)
F37 P7 F39 176.17(15)
F48 P8 F44 92.59(15)
F48 P8 F46 91.15(14)
F44 P8 F46 175.39(16)
F48 P8 F47 176.16(17)
F44 P8 F47 88.85(16)
F46 P8 F47 87.59(15)
F48 P8 F43 91.54(16)
F44 P8 F43 91.47(15)
F46 P8 F43 91.13(15)
F47 P8 F43 84.86(15)
F48 P8 F45 88.26(15)
F44 P8 F45 87.76(15)
F46 P8 F45 89.66(15)
F47 P8 F45 95.36(16)
F43 P8 F45 179.19(17)
F49 P9 F50 91.50(12)
F49 P9 F52 91.08(12)
F50 P9 F52 168.90(14)
F49 P9 F51 175.99(14)
F50 P9 F51 90.23(13)
F52 P9 F51 87.90(12)
F49 P9 F53 91.54(13)
F50 P9 F53 88.94(12)
F52 P9 F53 101.78(13)
F51 P9 F53 84.88(12)
F49 P9 F54 91.16(13)
F50 P9 F54 79.58(12)
F52 P9 F54 89.58(13)
F51 P9 F54 92.71(13)
F53 P9 F54 168.27(13)
F59 P10 F60 177.66(17)
F59 P10 F56 89.67(15)
F60 P10 F56 91.09(16)
F59 P10 F58 88.41(14)
F60 P10 F58 91.28(15)
F56 P10 F58 168.54(16)
F59 P10 F55 93.40(14)
F60 P10 F55 88.92(15)
F56 P10 F55 78.71(14)
F58 P10 F55 90.12(15)
F59 P10 F57 85.52(14)
F60 P10 F57 92.27(14)
F56 P10 F57 88.97(13)
F58 P10 F57 102.14(15)
F55 P10 F57 167.65(15)
F65 P11 F62 92.41(15)
F65 P11 F66 177.12(18)
F62 P11 F66 89.20(15)
F65 P11 F64 91.94(15)
F62 P11 F64 175.54(16)
F66 P11 F64 86.41(15)
F65 P11 F61 92.31(14)
F62 P11 F61 88.54(14)
F66 P11 F61 85.34(14)
F64 P11 F61 90.30(15)
F65 P11 F63 91.20(15)
F62 P11 F63 86.53(14)
F66 P11 F63 91.28(15)
F64 P11 F63 94.37(14)
F61 P11 F63 174.06(15)
F69 P12 F70 92.73(14)
F69 P12 F67 176.56(16)
F70 P12 F67 89.01(14)
F69 P12 F68 91.18(14)
F70 P12 F68 168.59(16)
F67 P12 F68 87.67(14)
F69 P12 F72 91.79(15)
F70 P12 F72 88.78(13)
F67 P12 F72 85.28(15)
F68 P12 F72 101.82(14)
F69 P12 F71 90.02(15)
F70 P12 F71 79.12(14)
F67 P12 F71 93.23(15)
F68 P12 F71 90.16(15)
F72 P12 F71 167.84(15)
N25 Pd1 N27 85.01(10)
N25 Pd1 N1 176.74(12)
N27 Pd1 N1 98.25(11)
N25 Pd1 N2 96.65(10)
N27 Pd1 N2 176.73(9)
N1 Pd1 N2 80.12(11)
N25 Pd1 Pd2 62.94(7)
N27 Pd1 Pd2 61.73(7)
N1 Pd1 Pd2 118.41(9)
N2 Pd1 Pd2 121.54(6)
N28 Pd2 N26 77.41(11)
N28 Pd2 N4 176.29(10)
N26 Pd2 N4 104.08(10)
N28 Pd2 N3 97.93(10)
N26 Pd2 N3 175.28(10)
N4 Pd2 N3 80.61(9)
N28 Pd2 Pd1 61.64(7)
N26 Pd2 Pd1 59.57(7)
N4 Pd2 Pd1 116.04(7)
N3 Pd2 Pd1 118.99(7)
N6 Pd3 N29 176.99(10)
N6 Pd3 N31 98.90(10)
N29 Pd3 N31 83.86(10)
N6 Pd3 N5 82.61(10)
N29 Pd3 N5 94.64(10)
N31 Pd3 N5 178.47(11)
N30 Pd4 N32 88.24(10)
N30 Pd4 N8 98.08(10)
N32 Pd4 N8 173.52(10)
N30 Pd4 N7 177.38(10)
N32 Pd4 N7 92.77(10)
N8 Pd4 N7 80.85(10)
N35 Pd5 N33 86.63(11)
N35 Pd5 N10 175.06(12)
N33 Pd5 N10 95.55(12)
N35 Pd5 N9 96.72(11)
N33 Pd5 N9 175.65(12)
N10 Pd5 N9 80.89(12)
N35 Pd5 Pd6 62.45(8)
N33 Pd5 Pd6 63.15(7)
N10 Pd5 Pd6 114.64(10)
N9 Pd5 Pd6 116.00(7)
N36 Pd6 N12 98.97(11)
N36 Pd6 N11 177.12(11)
N12 Pd6 N11 81.01(11)
N36 Pd6 N34 89.02(10)
N12 Pd6 N34 171.98(11)
N11 Pd6 N34 91.03(10)
N36 Pd6 Pd5 61.17(7)
N12 Pd6 Pd5 119.96(8)
N11 Pd6 Pd5 121.34(8)
N34 Pd6 Pd5 63.50(7)
N37 Pd7 N39 86.21(11)
N37 Pd7 N13 177.15(10)
N39 Pd7 N13 96.50(11)
N37 Pd7 N14 101.26(11)
N39 Pd7 N14 172.26(12)
N13 Pd7 N14 76.06(11)
N37 Pd7 Pd8 61.38(8)
N39 Pd7 Pd8 61.82(8)
N13 Pd7 Pd8 120.69(8)
N14 Pd7 Pd8 120.01(8)
N38 Pd8 N40 83.09(11)
N38 Pd8 N16 100.41(10)
N40 Pd8 N16 175.69(12)
N38 Pd8 N15 172.93(11)
N40 Pd8 N15 102.36(11)
N16 Pd8 N15 74.36(10)
N38 Pd8 Pd7 60.40(9)
N40 Pd8 Pd7 62.11(8)
N16 Pd8 Pd7 121.80(8)
N15 Pd8 Pd7 118.03(8)
N43 Pd9 N17 174.03(12)
N43 Pd9 N41 85.27(10)
N17 Pd9 N41 96.48(11)
N43 Pd9 N18 96.21(10)
N17 Pd9 N18 82.08(10)
N41 Pd9 N18 178.49(11)
N43 Pd9 Pd10 64.04(8)
N17 Pd9 Pd10 121.81(9)
N41 Pd9 Pd10 62.71(8)
N18 Pd9 Pd10 117.70(9)
N42 Pd10 N44 85.13(11)
N42 Pd10 N19 95.59(12)
N44 Pd10 N19 178.06(12)
N42 Pd10 N20 176.86(12)
N44 Pd10 N20 96.57(11)
N19 Pd10 N20 82.80(12)
N42 Pd10 Pd9 61.65(8)
N44 Pd10 Pd9 62.37(7)
N19 Pd10 Pd9 119.55(9)
N20 Pd10 Pd9 116.84(9)
N47 Pd11 N21 100.51(13)
N47 Pd11 N45 85.61(14)
N21 Pd11 N45 173.85(12)
N47 Pd11 N22 174.48(11)
N21 Pd11 N22 79.61(11)
N45 Pd11 N22 94.37(12)
N47 Pd11 Pd12 65.12(8)
N21 Pd11 Pd12 118.09(8)
N45 Pd11 Pd12 63.78(8)
N22 Pd11 Pd12 119.77(7)
N23 Pd12 N48 96.68(14)
N23 Pd12 N24 85.38(13)
N48 Pd12 N24 170.85(13)
N23 Pd12 N46 175.99(14)
N48 Pd12 N46 81.53(13)
N24 Pd12 N46 95.83(12)
N23 Pd12 Pd11 113.16(11)
N48 Pd12 Pd11 60.25(8)
N24 Pd12 Pd11 110.75(9)
N46 Pd12 Pd11 62.84(8)

loop_
_geom_bond_atom_site_label_1
_geom_bond_atom_site_label_2
_geom_bond_distance
C1 N1 1.386(3)
C1 C2 1.390(5)
C1 H1 0.9500
C2 C3 1.435(6)
C2 H2 0.9500
C3 C4 1.379(5)
C3 H3 0.9500
C4 C5 1.393(5)
C4 H4 0.9500
C5 N1 1.414(3)
C5 C6 1.473(5)
C6 C7 1.349(5)
C6 N2 1.392(3)
C7 C8 1.391(5)
C7 H7 0.9500
C8 C9 1.379(5)
C8 H8 0.9500
C9 C10 1.413(5)
C9 H9 0.9500
C10 N2 1.402(3)
C10 H10 0.9500
C11 N3 1.396(3)
C11 C12 1.398(5)
C11 H11 0.9500
C12 C13 1.380(5)
C12 H12 0.9500
C13 C14 1.384(5)
C13 H13 0.9500
C14 C15 1.420(4)
C14 H14 0.9500
C15 N3 1.374(3)
C15 C16 1.460(4)
C16 N4 1.373(3)
C16 C17 1.377(4)
C17 C18 1.383(5)
C17 H17 0.9500
C18 C19 1.384(5)
C18 H18 0.9500
C19 C20 1.397(4)
C19 H19 0.9500
C20 N4 1.388(3)
C20 H20 0.9500
C21 N5 1.360(3)
C21 C22 1.432(4)
C21 H21 0.9500
C22 C23 1.354(5)
C22 H22 0.9500
C23 C24 1.410(5)
C23 H23 0.9500
C24 C25 1.405(4)
C24 H24 0.9500
C25 N5 1.380(3)
C25 C26 1.391(5)
C26 N6 1.385(3)
C26 C27 1.431(5)
C27 C28 1.366(5)
C27 H27 0.9500
C28 C29 1.390(5)
C28 H28 0.9500
C29 C30 1.393(4)
C29 H29 0.9500
C30 N6 1.409(3)
C30 H30 0.9500
C31 C32 1.334(5)
C31 N7 1.364(3)
C31 H31 0.9500
C32 C33 1.390(5)
C32 H32 0.9500
C33 C34 1.388(5)
C33 H33 0.9500
C34 C35 1.389(5)
C34 H34 0.9500
C35 N7 1.388(3)
C35 C36 1.442(5)
C36 N8 1.384(4)
C36 C37 1.420(5)
C37 C38 1.379(5)
C37 H37 0.9500
C38 C39 1.366(5)
C38 H38 0.9500
C39 C40 1.362(4)
C39 H39 0.9500
C40 N8 1.400(3)
C40 H40 0.9500
C41 C42 1.380(4)
C41 N9 1.401(3)
C41 H41 0.9500
C42 C43 1.352(5)
C42 H42 0.9500
C43 C44 1.403(5)
C43 H43 0.9500
C44 C45 1.399(5)
C44 H44 0.9500
C45 N9 1.351(3)
C45 C46 1.394(5)
C46 N10 1.395(3)
C46 C47 1.404(4)
C47 C48 1.402(6)
C47 H47 0.9500
C48 C49 1.330(6)
C48 H48 0.9500
C49 C50 1.432(4)
C49 H49 0.9500
C50 N10 1.377(4)
C50 H50 0.9500
C51 C52 1.356(5)
C51 N11 1.385(3)
C51 H51 0.9500
C52 C53 1.367(5)
C52 H52 0.9500
C53 C54 1.388(5)
C53 H53 0.9500
C54 C55 1.427(5)
C54 H54 0.9500
C55 N11 1.375(3)
C55 C56 1.475(5)
C56 C57 1.379(5)
C56 N12 1.396(4)
C57 C58 1.370(5)
C57 H57 0.9500
C58 C59 1.410(5)
C58 H58 0.9500
C59 C60 1.392(4)
C59 H59 0.9500
C60 N12 1.416(3)
C60 H60 0.9500
C61 C62 1.386(5)
C61 N13 1.410(4)
C61 H61 0.9500
C62 C63 1.375(5)
C62 H62 0.9500
C63 C64 1.405(6)
C63 H63 0.9500
C64 C65 1.409(5)
C64 H64 0.9500
C65 N13 1.391(3)
C65 C66 1.457(5)
C66 N14 1.408(4)
C66 C67 1.437(5)
C67 C68 1.379(5)
C67 H67 0.9500
C68 C69 1.382(6)
C68 H68 0.9500
C69 C70 1.392(6)
C69 H69 0.9500
C70 N14 1.379(4)
C70 H70 0.9500
C71 N15 1.402(4)
C71 C72 1.418(5)
C71 H71 0.9500
C72 C73 1.356(6)
C72 H72 0.9500
C73 C74 1.421(5)
C73 H73 0.9500
C74 C75 1.427(5)
C74 H74 0.9500
C75 N15 1.348(4)
C75 C76 1.510(5)
C76 C77 1.381(6)
C76 N16 1.408(4)
C77 C78 1.381(6)
C77 H77 0.9500
C78 C79 1.410(6)
C78 H78 0.9500
C79 C80 1.395(5)
C79 H79 0.9500
C80 N16 1.392(3)
C80 H80 0.9500
C81 N17 1.391(3)
C81 C82 1.424(4)
C81 H81 0.9500
C82 C83 1.424(5)
C82 H82 0.9500
C83 C84 1.342(5)
C83 H83 0.9500
C84 C85 1.390(4)
C84 H84 0.9500
C85 N17 1.377(3)
C85 C86 1.406(4)
C86 C87 1.405(4)
C86 N18 1.406(3)
C87 C88 1.333(5)
C87 H87 0.9500
C88 C89 1.402(5)
C88 H88 0.9500
C89 C90 1.392(4)
C89 H89 0.9500
C90 N18 1.365(3)
C90 H90 0.9500
C91 C92 1.382(5)
C91 N19 1.398(4)
C91 H91 0.9500
C92 C93 1.409(6)
C92 H92 0.9500
C93 C94 1.377(5)
C93 H93 0.9500
C94 C95 1.383(5)
C94 H94 0.9500
C95 N19 1.412(4)
C95 C96 1.425(5)
C96 N20 1.383(4)
C96 C97 1.389(5)
C97 C98 1.432(5)
C97 H97 0.9500
C98 C99 1.428(5)
C98 H98 0.9500
C99 C100 1.385(5)
C99 H99 0.9500
C100 N20 1.395(3)
C100 H100 0.9500
C101 C102 1.365(5)
C101 N21 1.396(4)
C101 H101 0.9500
C102 C103 1.382(5)
C102 H102 0.9500
C103 C104 1.386(5)
C103 H103 0.9500
C104 C105 1.372(5)
C104 H104 0.9500
C105 N21 1.366(4)
C105 C106 1.449(5)
C106 C107 1.366(5)
C106 N22 1.382(3)
C107 C108 1.402(6)
C107 H107 0.9500
C108 C109 1.417(6)
C108 H108 0.9500
C109 C110 1.394(5)
C109 H109 0.9500
C110 N22 1.375(3)
C110 H110 0.9500
C111 N23 1.394(4)
C111 C112 1.395(5)
C111 H111 0.9500
C112 C113 1.411(5)
C112 H112 0.9500
C113 C114 1.369(5)
C113 H113 0.9500
C114 C115 1.370(5)
C114 H114 0.9500
C115 N23 1.395(3)
C115 C116 1.411(5)
C116 N24 1.355(4)
C116 C117 1.395(5)
C117 C118 1.390(5)
C117 H117 0.9500
C118 C119 1.383(5)
C118 H118 0.9500
C119 C120 1.379(5)
C119 H119 0.9500
C120 N24 1.358(3)
C120 H120 0.9500
C121 C122 1.500(4)
C121 H12A 0.9800
C121 H12B 0.9800
C121 H12C 0.9800
C122 C123 1.408(4)
C122 N25 1.469(3)
C123 C124 1.424(4)
C123 C128 1.479(4)
C124 N26 1.398(3)
C124 C125 1.524(4)
C125 H123 0.9800
C125 H124 0.9800
C125 H125 0.9800
C126 C127 1.510(4)
C126 H12D 0.9800
C126 H12E 0.9800
C126 H12F 0.9800
C127 O1 1.210(3)
C127 C128 1.438(4)
C128 C129 1.426(4)
C129 O2 1.248(3)
C129 C130 1.499(4)
C130 H134 0.9800
C130 H135 0.9800
C130 H136 0.9800
C131 C132 1.509(4)
C131 H13D 0.9800
C131 H13E 0.9800
C131 H13F 0.9800
C132 N27 1.415(3)
C132 C133 1.426(4)
C133 C134 1.406(4)
C133 C138 1.488(4)
C134 N28 1.438(3)
C134 C135 1.523(4)
C135 H13G 0.9800
C135 H13H 0.9800
C135 H13I 0.9800
C136 C137 1.492(4)
C136 H13J 0.9800
C136 H13K 0.9800
C136 H13L 0.9800
C137 O8 1.245(3)
C137 C138 1.442(4)
C138 C139 1.394(4)
C139 O7 1.252(3)
C139 C140 1.492(5)
C140 H14A 0.9800
C140 H14B 0.9800
C140 H14C 0.9800
C141 C142 1.475(4)
C141 H14D 0.9800
C141 H14E 0.9800
C141 H14F 0.9800
C142 C143 1.424(4)
C142 N29 1.437(3)
C143 C144 1.448(4)
C143 C148 1.485(4)
C144 N30 1.390(3)
C144 C145 1.504(4)
C145 H14G 0.9800
C145 H14H 0.9800
C145 H14I 0.9800
C146 C147 1.493(4)
C146 H14J 0.9800
C146 H14K 0.9800
C146 H14L 0.9800
C147 O9 1.238(3)
C147 C148 1.428(4)
C148 C149 1.434(4)
C149 O10 1.232(3)
C149 C150 1.498(5)
C150 H15A 0.9800
C150 H15B 0.9800
C150 H15C 0.9800
C151 C152 1.514(4)
C151 H15D 0.9800
C151 H15E 0.9800
C151 H15F 0.9800
C152 C153 1.413(4)
C152 N31 1.420(3)
C153 C154 1.422(4)
C153 C158 1.476(4)
C154 N32 1.431(3)
C154 C155 1.509(4)
C155 H15G 0.9800
C155 H15H 0.9800
C155 H15I 0.9800
C156 C157 1.496(4)
C156 H15J 0.9800
C156 H15K 0.9800
C156 H15L 0.9800
C157 O13 1.262(3)
C157 C158 1.406(4)
C158 C159 1.432(4)
C159 O14 1.238(3)
C159 C160 1.504(4)
C160 H16A 0.9800
C160 H16B 0.9800
C160 H16C 0.9800
C161 C162 1.479(4)
C161 H16D 0.9800
C161 H16E 0.9800
C161 H16F 0.9800
C162 C163 1.423(4)
C162 N33 1.424(3)
C163 C164 1.426(5)
C163 C168 1.445(4)
C164 N34 1.426(3)
C164 C165 1.488(4)
C165 H16G 0.9800
C165 H16H 0.9800
C165 H16I 0.9800
C166 C167 1.500(5)
C166 H16J 0.9800
C166 H16K 0.9800
C166 H16L 0.9800
C167 O4 1.198(3)
C167 C168 1.432(4)
C168 C169 1.429(4)
C169 O3 1.220(3)
C169 C170 1.472(4)
C170 H17A 0.9800
C170 H17B 0.9800
C170 H17C 0.9800
C171 C172 1.500(4)
C171 H17D 0.9800
C171 H17E 0.9800
C171 H17F 0.9800
C172 N35 1.397(3)
C172 C173 1.437(4)
C173 C174 1.391(4)
C173 C178 1.500(4)
C174 N36 1.415(3)
C174 C175 1.510(4)
C175 H17G 0.9800
C175 H17H 0.9800
C175 H17I 0.9800
C176 C177 1.500(4)
C176 H17J 0.9800
C176 H17K 0.9800
C176 H17L 0.9800
C177 O16 1.260(3)
C177 C178 1.463(4)
C178 C179 1.428(4)
C179 O15 1.261(3)
C179 C180 1.511(4)
C180 H18A 0.9800
C180 H18B 0.9800
C180 H18C 0.9800
C181 C182 1.513(4)
C181 H18D 0.9800
C181 H18E 0.9800
C181 H18F 0.9800
C182 C183 1.375(4)
C182 N37 1.447(3)
C183 C184 1.419(5)
C183 C188 1.517(4)
C184 N38 1.398(3)
C184 C185 1.520(5)
C185 H18G 0.9800
C185 H18H 0.9800
C185 H18I 0.9800
C186 C187 1.564(4)
C186 H18J 0.9800
C186 H18K 0.9800
C186 H18L 0.9800
C187 O19 1.268(3)
C187 C188 1.464(5)
C188 C189 1.326(4)
C189 O20 1.311(3)
C189 C190 1.565(5)
C190 H19A 0.9800
C190 H19B 0.9800
C190 H19C 0.9800
C191 C192 1.526(4)
C191 H19D 0.9800
C191 H19E 0.9800
C191 H19F 0.9800
C192 C193 1.412(4)
C192 N39 1.422(3)
C193 C194 1.421(5)
C193 C198 1.459(4)
C194 N40 1.400(3)
C194 C195 1.494(4)
C195 H19G 0.9800
C195 H19H 0.9800
C195 H19I 0.9800
C196 C197 1.476(4)
C196 H19J 0.9800
C196 H19K 0.9800
C196 H19L 0.9800
C197 O5 1.238(3)
C197 C198 1.427(4)
C198 C199 1.456(4)
C199 O6 1.255(3)
C199 C200 1.465(4)
C200 H20A 0.9800
C200 H20B 0.9800
C200 H20C 0.9800
C201 C202 1.509(5)
C201 H20D 0.9800
C201 H20E 0.9800
C201 H20F 0.9800
C202 C203 1.407(4)
C202 N41 1.415(4)
C203 C204 1.395(4)
C203 C208 1.475(4)
C204 N42 1.396(4)
C204 C205 1.544(5)
C205 H20G 0.9800
C205 H20H 0.9800
C205 H20I 0.9800
C206 C207 1.494(4)
C206 H20J 0.9800
C206 H20K 0.9800
C206 H20L 0.9800
C207 O12 1.241(4)
C207 C208 1.439(4)
C208 C209 1.423(4)
C209 O11 1.169(4)
C209 C210 1.518(5)
C210 H21A 0.9800
C210 H21B 0.9800
C210 H21C 0.9800
C211 C212 1.467(5)
C211 H21D 0.9800
C211 H21E 0.9800
C211 H21F 0.9800
C212 N43 1.421(4)
C212 C213 1.428(5)
C213 C214 1.419(5)
C213 C218 1.463(4)
C214 N44 1.404(4)
C214 C215 1.477(5)
C215 H21G 0.9800
C215 H21H 0.9800
C215 H21I 0.9800
C216 C217 1.536(4)
C216 H21J 0.9800
C216 H21K 0.9800
C216 H21L 0.9800
C217 O21 1.281(3)
C217 C218 1.418(4)
C218 C219 1.436(4)
C219 O22 1.285(4)
C219 C220 1.480(4)
C220 H22A 0.9800
C220 H22B 0.9800
C220 H22C 0.9800
C221 C222 1.509(5)
C221 H22D 0.9800
C221 H22E 0.9800
C221 H22F 0.9800
C222 N45 1.403(4)
C222 C223 1.414(5)
C223 C228 1.419(5)
C223 C224 1.429(4)
C224 N46 1.408(4)
C224 C225 1.502(4)
C225 H22G 0.9800
C225 H22H 0.9800
C225 H22I 0.9800
C226 C227 1.524(5)
C226 H22J 0.9800
C226 H22K 0.9800
C226 H22L 0.9800
C227 O23 1.213(4)
C227 C228 1.446(4)
C228 C229 1.457(4)
C229 O24 1.241(4)
C229 C230 1.522(4)
C230 H23A 0.9800
C230 H23B 0.9800
C230 H23C 0.9800
C231 C232 1.514(4)
C231 H23D 0.9800
C231 H23E 0.9800
C231 H23F 0.9800
C232 C233 1.402(5)
C232 N47 1.417(4)
C233 C234 1.385(4)
C233 C238 1.502(4)
C234 N48 1.417(4)
C234 C235 1.521(4)
C235 H23G 0.9800
C235 H23H 0.9800
C235 H23I 0.9800
C236 C237 1.496(4)
C236 H23J 0.9800
C236 H23K 0.9800
C236 H23L 0.9800
C237 O18 1.229(3)
C237 C238 1.443(4)
C238 C239 1.423(4)
C239 O17 1.216(3)
C239 C240 1.513(4)
C240 H24A 0.9800
C240 H24B 0.9800
C240 H24C 0.9800
F1 P1 1.647(2)
F2 P1 1.603(2)
F3 P1 1.644(3)
F4 P1 1.601(2)
F5 P1 1.596(3)
F6 P1 1.616(3)
F7 P2 1.588(3)
F8 P2 1.670(3)
F9 P2 1.739(3)
F10 P2 1.558(3)
F11 P2 1.616(3)
F12 P2 1.566(3)
F13 P3 1.579(3)
F14 P3 1.610(3)
F15 P3 1.613(3)
F16 P3 1.639(3)
F17 P3 1.669(3)
F18 P3 1.655(3)
F19 P4 1.585(3)
F20 P4 1.620(3)
F21 P4 1.619(3)
F22 P4 1.636(3)
F23 P4 1.668(3)
F24 P4 1.661(3)
F25 P5 1.614(3)
F26 P5 1.626(3)
F27 P5 1.631(3)
F28 P5 1.601(3)
F29 P5 1.664(3)
F30 P5 1.659(3)
F31 P6 1.600(3)
F32 P6 1.675(3)
F33 P6 1.626(3)
F34 P6 1.635(3)
F35 P6 1.615(3)
F36 P6 1.664(3)
F37 P7 1.660(3)
F38 P7 1.600(3)
F39 P7 1.660(3)
F40 P7 1.648(3)
F41 P7 1.618(3)
F42 P7 1.612(3)
F43 P8 1.634(3)
F44 P8 1.623(3)
F45 P8 1.662(3)
F46 P8 1.624(3)
F47 P8 1.633(3)
F48 P8 1.576(3)
F49 P9 1.603(2)
F50 P9 1.617(2)
F51 P9 1.634(2)
F52 P9 1.626(2)
F53 P9 1.665(2)
F54 P9 1.667(2)
F55 P10 1.690(3)
F56 P10 1.621(3)
F57 P10 1.842(3)
F58 P10 1.634(3)
F59 P10 1.595(3)
F60 P10 1.596(3)
F61 P11 1.648(3)
F62 P11 1.618(3)
F63 P11 1.657(3)
F64 P11 1.632(3)
F65 P11 1.562(3)
F66 P11 1.621(3)
F67 P12 1.632(3)
F68 P12 1.649(3)
F69 P12 1.594(3)
F70 P12 1.609(3)
F71 P12 1.652(3)
F72 P12 1.649(3)
Fe1 O3 1.946(2)
Fe1 O2 1.968(2)
Fe1 O4 1.994(2)
Fe1 O5 1.995(2)
Fe1 O1 2.0011(19)
Fe1 O6 2.006(2)
Fe2 O9 1.987(2)
Fe2 O10 1.997(2)
Fe2 O7 2.000(2)
Fe2 O12 2.001(2)
Fe2 O8 2.012(2)
Fe2 O11 2.059(2)
Fe3 O17 1.9909(19)
Fe3 O18 1.995(2)
Fe3 O13 1.9992(19)
Fe3 O16 2.015(2)
Fe3 O15 2.0176(18)
Fe3 O14 2.146(2)
Fe4 O19 2.0071(19)
Fe4 O24 2.009(2)
Fe4 O21 2.013(2)
Fe4 O23 2.013(2)
Fe4 O22 2.015(2)
Fe4 O20 2.032(2)
N1 Pd1 1.954(3)
N2 Pd1 2.093(2)
N3 Pd2 2.164(2)
N4 Pd2 1.992(2)
N5 Pd3 2.064(2)
N6 Pd3 1.932(2)
N7 Pd4 2.022(2)
N8 Pd4 1.966(3)
N9 Pd5 1.996(3)
N10 Pd5 1.974(3)
N11 Pd6 2.036(3)
N12 Pd6 1.971(3)
N13 Pd7 2.304(3)
N14 Pd7 2.345(3)
N15 Pd8 2.435(3)
N16 Pd8 2.312(3)
N17 Pd9 1.962(3)
N18 Pd9 2.023(2)
N19 Pd10 2.017(3)
N20 Pd10 2.055(3)
N21 Pd11 1.946(3)
N22 Pd11 2.070(3)
N23 Pd12 1.964(3)
N24 Pd12 1.990(3)
N25 N26 1.398(3)
N25 Pd1 1.895(2)
N26 Pd2 1.926(2)
N27 N28 1.410(3)
N27 Pd1 1.934(3)
N28 Pd2 1.922(2)
N29 N30 1.426(3)
N29 Pd3 1.939(2)
N30 Pd4 1.921(2)
N31 N32 1.396(3)
N31 Pd3 1.951(2)
N32 Pd4 1.940(3)
N33 N34 1.436(3)
N33 Pd5 1.943(3)
N34 Pd6 2.043(2)
N35 N36 1.411(3)
N35 Pd5 1.915(2)
N36 Pd6 1.915(3)
N37 N38 1.420(4)
N37 Pd7 1.878(3)
N38 Pd8 1.903(3)
N39 N40 1.429(4)
N39 Pd7 1.928(2)
N40 Pd8 1.949(3)
N41 N42 1.371(4)
N41 Pd9 1.963(2)
N42 Pd10 1.963(3)
N43 N44 1.423(4)
N43 Pd9 1.962(3)
N44 Pd10 1.988(3)
N45 N46 1.401(4)
N45 Pd11 1.993(3)
N46 Pd12 1.996(3)
N47 N48 1.421(4)
N47 Pd11 1.884(3)
N48 Pd12 1.983(3)
Pd1 Pd2 3.2323(3)
Pd5 Pd6 3.2197(4)
Pd7 Pd8 3.2500(4)
Pd9 Pd10 3.2027(4)
Pd11 Pd12 3.1826(4)

loop_
_geom_torsion_atom_site_label_1
_geom_torsion_atom_site_label_2
_geom_torsion_atom_site_label_3
_geom_torsion_atom_site_label_4
_geom_torsion
N1 C1 C2 C3 -2.7(6)
C1 C2 C3 C4 2.4(7)
C2 C3 C4 C5 -1.7(6)
C3 C4 C5 N1 1.2(5)
C3 C4 C5 C6 -177.3(4)
C4 C5 C6 C7 -5.2(6)
N1 C5 C6 C7 176.3(3)
C4 C5 C6 N2 168.6(3)
N1 C5 C6 N2 -10.0(4)
N2 C6 C7 C8 -1.8(5)
C5 C6 C7 C8 171.5(4)
C6 C7 C8 C9 1.4(5)
C7 C8 C9 C10 0.1(5)
C8 C9 C10 N2 -1.2(5)
N3 C11 C12 C13 -1.3(6)
C11 C12 C13 C14 3.0(6)
C12 C13 C14 C15 -3.9(6)
C13 C14 C15 N3 3.0(6)
C13 C14 C15 C16 -171.1(4)
N3 C15 C16 N4 3.9(4)
C14 C15 C16 N4 178.2(3)
N3 C15 C16 C17 173.4(3)
C14 C15 C16 C17 -12.3(6)
N4 C16 C17 C18 0.6(6)
C15 C16 C17 C18 -168.6(4)
C16 C17 C18 C19 1.4(7)
C17 C18 C19 C20 -3.1(6)
C18 C19 C20 N4 2.8(5)
N5 C21 C22 C23 1.6(5)
C21 C22 C23 C24 -1.4(5)
C22 C23 C24 C25 0.4(5)
C23 C24 C25 N5 0.6(5)
C23 C24 C25 C26 178.9(3)
N5 C25 C26 N6 5.7(4)
C24 C25 C26 N6 -172.8(3)
N5 C25 C26 C27 174.8(3)
C24 C25 C26 C27 -3.6(5)
N6 C26 C27 C28 -0.9(5)
C25 C26 C27 C28 -169.9(3)
C26 C27 C28 C29 -0.5(6)
C27 C28 C29 C30 1.9(6)
C28 C29 C30 N6 -1.8(5)
N7 C31 C32 C33 0.1(6)
C31 C32 C33 C34 -0.7(6)
C32 C33 C34 C35 1.7(6)
C33 C34 C35 N7 -2.1(5)
C33 C34 C35 C36 178.4(3)
N7 C35 C36 N8 3.8(4)
C34 C35 C36 N8 -176.7(3)
N7 C35 C36 C37 178.7(3)
C34 C35 C36 C37 -1.7(6)
N8 C36 C37 C38 3.4(5)
C35 C36 C37 C38 -171.3(3)
C36 C37 C38 C39 -1.1(5)
C37 C38 C39 C40 -1.9(5)
C38 C39 C40 N8 2.6(5)
N9 C41 C42 C43 -1.8(5)
C41 C42 C43 C44 2.0(5)
C42 C43 C44 C45 -0.8(6)
C43 C44 C45 N9 -0.5(5)
C43 C44 C45 C46 180.0(4)
N9 C45 C46 N10 4.5(4)
C44 C45 C46 N10 -175.9(3)
N9 C45 C46 C47 175.7(3)
C44 C45 C46 C47 -4.8(6)
C45 C46 C47 C48 -170.7(4)
N10 C46 C47 C48 0.1(5)
C46 C47 C48 C49 -3.5(6)
C47 C48 C49 C50 4.3(6)
C48 C49 C50 N10 -1.7(5)
N11 C51 C52 C53 0.9(7)
C51 C52 C53 C54 -0.6(7)
C52 C53 C54 C55 1.4(7)
C53 C54 C55 N11 -2.3(6)
C53 C54 C55 C56 167.0(4)
N11 C55 C56 C57 178.9(4)
C54 C55 C56 C57 9.6(7)
N11 C55 C56 N12 -0.2(5)
C54 C55 C56 N12 -169.5(4)
N12 C56 C57 C58 -1.0(6)
C55 C56 C57 C58 -180.0(4)
C56 C57 C58 C59 0.8(6)
C57 C58 C59 C60 0.3(6)
C58 C59 C60 N12 -1.3(5)
N13 C61 C62 C63 -2.0(6)
C61 C62 C63 C64 2.5(6)
C62 C63 C64 C65 -1.7(7)
C63 C64 C65 N13 0.3(5)
C63 C64 C65 C66 -176.7(4)
N13 C65 C66 N14 -10.9(5)
C64 C65 C66 N14 166.1(3)
N13 C65 C66 C67 170.8(3)
C64 C65 C66 C67 -12.2(6)
N14 C66 C67 C68 -1.3(6)
C65 C66 C67 C68 176.9(4)
C66 C67 C68 C69 2.6(6)
C67 C68 C69 C70 -3.6(6)
C68 C69 C70 N14 3.3(6)
N15 C71 C72 C73 1.7(6)
C71 C72 C73 C74 -2.2(7)
C72 C73 C74 C75 2.9(7)
C73 C74 C75 N15 -3.4(7)
C73 C74 C75 C76 160.3(4)
N15 C75 C76 C77 159.3(4)
C74 C75 C76 C77 -5.3(7)
N15 C75 C76 N16 -28.1(6)
C74 C75 C76 N16 167.3(4)
N16 C76 C77 C78 3.9(8)
C75 C76 C77 C78 176.5(5)
C76 C77 C78 C79 -3.6(8)
C77 C78 C79 C80 3.2(7)
C78 C79 C80 N16 -3.3(7)
N17 C81 C82 C83 0.9(6)
C81 C82 C83 C84 -0.4(6)
C82 C83 C84 C85 0.8(6)
C83 C84 C85 N17 -1.7(5)
C83 C84 C85 C86 179.6(3)
N17 C85 C86 C87 -179.0(3)
C84 C85 C86 C87 -0.3(6)
N17 C85 C86 N18 4.0(4)
C84 C85 C86 N18 -177.2(3)
C85 C86 C87 C88 -178.2(4)
N18 C86 C87 C88 -1.4(5)
C86 C87 C88 C89 2.5(6)
C87 C88 C89 C90 -2.7(6)
C88 C89 C90 N18 1.8(5)
N19 C91 C92 C93 2.3(5)
C91 C92 C93 C94 -4.6(6)
C92 C93 C94 C95 5.6(6)
C93 C94 C95 N19 -4.1(6)
C93 C94 C95 C96 -174.2(4)
C94 C95 C96 N20 -169.7(4)
N19 C95 C96 N20 19.8(5)
C94 C95 C96 C97 21.6(6)
N19 C95 C96 C97 -148.9(3)
N20 C96 C97 C98 3.5(5)
C95 C96 C97 C98 172.2(4)
C96 C97 C98 C99 -1.1(5)
C97 C98 C99 C100 -1.5(5)
C98 C99 C100 N20 1.6(5)
N21 C101 C102 C103 -1.0(6)
C101 C102 C103 C104 -0.1(6)
C102 C103 C104 C105 0.2(6)
C103 C104 C105 N21 0.8(6)
C103 C104 C105 C106 177.5(4)
N21 C105 C106 C107 178.6(3)
C104 C105 C106 C107 1.5(6)
N21 C105 C106 N22 -3.0(4)
C104 C105 C106 N22 179.9(3)
N22 C106 C107 C108 0.4(6)
C105 C106 C107 C108 178.8(3)
C106 C107 C108 C109 -0.3(6)
C107 C108 C109 C110 1.0(6)
C108 C109 C110 N22 -1.7(5)
N23 C111 C112 C113 -1.8(6)
C111 C112 C113 C114 2.9(7)
C112 C113 C114 C115 -1.3(8)
C113 C114 C115 N23 -1.6(7)
C113 C114 C115 C116 -170.8(4)
C114 C115 C116 N24 -166.8(4)
N23 C115 C116 N24 23.8(5)
C114 C115 C116 C117 2.0(7)
N23 C115 C116 C117 -167.4(4)
N24 C116 C117 C118 0.4(6)
C115 C116 C117 C118 -168.1(4)
C116 C117 C118 C119 0.8(6)
C117 C118 C119 C120 -1.6(6)
C118 C119 C120 N24 1.1(6)
N25 C122 C123 C124 -3.8(3)
C121 C122 C123 C124 -174.8(3)
N25 C122 C123 C128 161.8(2)
C121 C122 C123 C128 -9.3(5)
C122 C123 C124 N26 3.1(3)
C128 C123 C124 N26 -160.2(3)
C122 C123 C124 C125 -172.5(3)
C128 C123 C124 C125 24.3(5)
O1 C127 C128 C129 -14.2(4)
C126 C127 C128 C129 168.2(3)
O1 C127 C128 C123 169.3(3)
C126 C127 C128 C123 -8.3(4)
C122 C123 C128 C129 116.9(3)
C124 C123 C128 C129 -81.4(4)
C122 C123 C128 C127 -66.7(4)
C124 C123 C128 C127 95.1(4)
C127 C128 C129 O2 17.7(5)
C123 C128 C129 O2 -165.6(3)
C127 C128 C129 C130 -156.0(3)
C123 C128 C129 C130 20.7(4)
N27 C132 C133 C134 0.4(3)
C131 C132 C133 C134 173.5(4)
N27 C132 C133 C138 -177.3(3)
C131 C132 C133 C138 -4.2(6)
C132 C133 C134 N28 -0.3(3)
C138 C133 C134 N28 177.5(2)
C132 C133 C134 C135 176.6(3)
C138 C133 C134 C135 -5.6(5)
O8 C137 C138 C139 -8.7(5)
C136 C137 C138 C139 174.4(3)
O8 C137 C138 C133 176.3(3)
C136 C137 C138 C133 -0.7(4)
C134 C133 C138 C139 108.7(4)
C132 C133 C138 C139 -73.9(5)
C134 C133 C138 C137 -76.8(4)
C132 C133 C138 C137 100.5(4)
C137 C138 C139 O7 2.6(5)
C133 C138 C139 O7 177.2(3)
C137 C138 C139 C140 173.5(3)
C133 C138 C139 C140 -11.8(5)
N29 C142 C143 C144 -0.1(3)
C141 C142 C143 C144 -179.8(3)
N29 C142 C143 C148 -178.7(2)
C141 C142 C143 C148 1.6(5)
C142 C143 C144 N30 1.4(3)
C148 C143 C144 N30 -179.9(2)
C142 C143 C144 C145 177.5(3)
C148 C143 C144 C145 -3.7(4)
O9 C147 C148 C149 -23.3(5)
C146 C147 C148 C149 169.0(3)
O9 C147 C148 C143 165.4(3)
C146 C147 C148 C143 -2.3(4)
C142 C143 C148 C147 79.4(4)
C144 C143 C148 C147 -99.0(3)
C142 C143 C148 C149 -91.5(4)
C144 C143 C148 C149 90.1(3)
C147 C148 C149 O10 17.3(4)
C143 C148 C149 O10 -171.5(2)
C147 C148 C149 C150 -177.0(3)
C143 C148 C149 C150 -5.8(4)
N31 C152 C153 C154 0.8(3)
C151 C152 C153 C154 177.4(3)
N31 C152 C153 C158 -173.6(3)
C151 C152 C153 C158 3.0(5)
C152 C153 C154 N32 -0.2(3)
C158 C153 C154 N32 174.8(2)
C152 C153 C154 C155 175.5(3)
C158 C153 C154 C155 -9.4(5)
O13 C157 C158 C159 3.1(5)
C156 C157 C158 C159 -169.8(3)
O13 C157 C158 C153 -176.1(3)
C156 C157 C158 C153 11.0(4)
C152 C153 C158 C157 -90.9(4)
C154 C153 C158 C157 95.3(4)
C152 C153 C158 C159 90.0(4)
C154 C153 C158 C159 -83.9(4)
C157 C158 C159 O14 11.6(4)
C153 C158 C159 O14 -169.3(2)
C157 C158 C159 C160 173.5(3)
C153 C158 C159 C160 -7.3(4)
N33 C162 C163 C164 -1.9(4)
C161 C162 C163 C164 179.4(3)
N33 C162 C163 C168 -179.5(3)
C161 C162 C163 C168 1.8(6)
C162 C163 C164 N34 2.8(4)
C168 C163 C164 N34 -179.4(3)
C162 C163 C164 C165 -175.7(4)
C168 C163 C164 C165 2.0(7)
O4 C167 C168 C169 5.8(6)
C166 C167 C168 C169 -176.0(3)
O4 C167 C168 C163 170.5(4)
C166 C167 C168 C163 -11.2(4)
C162 C163 C168 C169 -102.4(4)
C164 C163 C168 C169 80.2(4)
C162 C163 C168 C167 95.9(4)
C164 C163 C168 C167 -81.4(4)
C167 C168 C169 O3 -29.5(4)
C163 C168 C169 O3 166.4(3)
C167 C168 C169 C170 164.7(3)
C163 C168 C169 C170 0.6(5)
N35 C172 C173 C174 -1.4(3)
C171 C172 C173 C174 -177.7(4)
N35 C172 C173 C178 174.1(2)
C171 C172 C173 C178 -2.3(5)
C172 C173 C174 N36 1.6(3)
C178 C173 C174 N36 -173.8(2)
C172 C173 C174 C175 -175.8(3)
C178 C173 C174 C175 8.8(5)
O16 C177 C178 C179 -5.4(4)
C176 C177 C178 C179 179.6(3)
O16 C177 C178 C173 177.2(2)
C176 C177 C178 C173 2.2(4)
C174 C173 C178 C179 -93.7(4)
C172 C173 C178 C179 91.7(3)
C174 C173 C178 C177 83.9(4)
C172 C173 C178 C177 -90.6(4)
C177 C178 C179 O15 5.5(4)
C173 C178 C179 O15 -177.1(2)
C177 C178 C179 C180 -179.3(3)
C173 C178 C179 C180 -1.9(4)
N37 C182 C183 C184 2.3(3)
C181 C182 C183 C184 -174.7(3)
N37 C182 C183 C188 177.1(3)
C181 C182 C183 C188 0.1(6)
C182 C183 C184 N38 -2.9(4)
C188 C183 C184 N38 -177.7(3)
C182 C183 C184 C185 179.4(3)
C188 C183 C184 C185 4.7(6)
O19 C187 C188 C189 -10.7(4)
C186 C187 C188 C189 165.6(3)
O19 C187 C188 C183 174.1(2)
C186 C187 C188 C183 -9.5(4)
C182 C183 C188 C189 100.7(4)
C184 C183 C188 C189 -85.3(4)
C182 C183 C188 C187 -84.1(4)
C184 C183 C188 C187 89.8(4)
C187 C188 C189 O20 13.1(5)
C183 C188 C189 O20 -171.9(2)
C187 C188 C189 C190 -167.1(3)
C183 C188 C189 C190 7.9(4)
N39 C192 C193 C194 -0.3(3)
C191 C192 C193 C194 174.6(3)
N39 C192 C193 C198 177.0(2)
C191 C192 C193 C198 -8.1(5)
C192 C193 C194 N40 1.5(4)
C198 C193 C194 N40 -175.6(3)
C192 C193 C194 C195 175.0(3)
C198 C193 C194 C195 -2.1(6)
O5 C197 C198 C199 -5.9(4)
C196 C197 C198 C199 168.9(3)
O5 C197 C198 C193 173.9(3)
C196 C197 C198 C193 -11.2(4)
C192 C193 C198 C197 -86.3(4)
C194 C193 C198 C197 90.3(4)
C192 C193 C198 C199 93.5(4)
C194 C193 C198 C199 -89.9(4)
C197 C198 C199 O6 4.7(4)
C193 C198 C199 O6 -175.2(2)
C197 C198 C199 C200 -173.2(3)
C193 C198 C199 C200 7.0(4)
N41 C202 C203 C204 -2.0(4)
C201 C202 C203 C204 -177.5(3)
N41 C202 C203 C208 173.1(3)
C201 C202 C203 C208 -2.5(6)
C202 C203 C204 N42 2.7(4)
C208 C203 C204 N42 -172.6(3)
C202 C203 C204 C205 178.3(3)
C208 C203 C204 C205 2.9(5)
O12 C207 C208 C209 -5.3(5)
C206 C207 C208 C209 177.6(3)
O12 C207 C208 C203 174.4(3)
C206 C207 C208 C203 -2.7(5)
C204 C203 C208 C209 86.7(4)
C202 C203 C208 C209 -87.6(4)
C204 C203 C208 C207 -92.9(4)
C202 C203 C208 C207 92.8(4)
C207 C208 C209 O11 -4.7(5)
C203 C208 C209 O11 175.7(3)
C207 C208 C209 C210 -176.8(3)
C203 C208 C209 C210 3.6(5)
N43 C212 C213 C214 1.2(4)
C211 C212 C213 C214 -176.5(4)
N43 C212 C213 C218 -178.3(3)
C211 C212 C213 C218 4.1(6)
C212 C213 C214 N44 -1.5(4)
C218 C213 C214 N44 177.9(3)
C212 C213 C214 C215 -172.7(3)
C218 C213 C214 C215 6.7(6)
O21 C217 C218 C219 -13.2(5)
C216 C217 C218 C219 176.7(3)
O21 C217 C218 C213 169.9(3)
C216 C217 C218 C213 -0.2(4)
C214 C213 C218 C217 -95.0(4)
C212 C213 C218 C217 84.3(4)
C214 C213 C218 C219 88.0(4)
C212 C213 C218 C219 -92.6(4)
C217 C218 C219 O22 15.6(5)
C213 C218 C219 O22 -167.6(3)
C217 C218 C219 C220 -177.3(3)
C213 C218 C219 C220 -0.5(5)
N45 C222 C223 C228 176.6(3)
C221 C222 C223 C228 -0.4(6)
N45 C222 C223 C224 -1.8(4)
C221 C222 C223 C224 -178.8(3)
C222 C223 C224 N46 0.2(4)
C228 C223 C224 N46 -178.3(3)
C222 C223 C224 C225 -171.3(3)
C228 C223 C224 C225 10.1(5)
C222 C223 C228 C227 -109.8(4)
C224 C223 C228 C227 68.4(4)
C222 C223 C228 C229 68.2(5)
C224 C223 C228 C229 -113.7(3)
O23 C227 C228 C223 -177.1(3)
C226 C227 C228 C223 8.2(4)
O23 C227 C228 C229 4.8(5)
C226 C227 C228 C229 -169.8(3)
C223 C228 C229 O24 -173.5(3)
C227 C228 C229 O24 4.7(5)
C223 C228 C229 C230 9.4(4)
C227 C228 C229 C230 -172.4(3)
N47 C232 C233 C234 -0.1(4)
C231 C232 C233 C234 174.9(4)
N47 C232 C233 C238 -169.7(3)
C231 C232 C233 C238 5.3(6)
C232 C233 C234 N48 1.6(4)
C238 C233 C234 N48 172.0(3)
C232 C233 C234 C235 -179.5(4)
C238 C233 C234 C235 -9.1(6)
O18 C237 C238 C239 6.8(5)
C236 C237 C238 C239 174.2(3)
O18 C237 C238 C233 175.9(3)
C236 C237 C238 C233 -16.7(5)
C234 C233 C238 C239 -105.3(4)
C232 C233 C238 C239 62.9(5)
C234 C233 C238 C237 86.0(4)
C232 C233 C238 C237 -105.8(4)
C237 C238 C239 O17 -1.9(5)
C233 C238 C239 O17 -170.7(3)
C237 C238 C239 C240 178.0(3)
C233 C238 C239 C240 9.3(4)
C2 C1 N1 C5 2.3(5)
C2 C1 N1 Pd1 -178.8(3)
C4 C5 N1 C1 -1.5(4)
C6 C5 N1 C1 177.1(3)
C4 C5 N1 Pd1 179.6(2)
C6 C5 N1 Pd1 -1.8(3)
C7 C6 N2 C10 0.8(4)
C5 C6 N2 C10 -173.5(3)
C7 C6 N2 Pd1 -169.4(3)
C5 C6 N2 Pd1 16.4(3)
C9 C10 N2 C6 0.7(4)
C9 C10 N2 Pd1 169.5(2)
C14 C15 N3 C11 -1.2(4)
C16 C15 N3 C11 173.5(3)
C14 C15 N3 Pd2 -170.1(3)
C16 C15 N3 Pd2 4.6(3)
C12 C11 N3 C15 0.4(5)
C12 C11 N3 Pd2 167.2(3)
C17 C16 N4 C20 -0.9(4)
C15 C16 N4 C20 168.5(3)
C17 C16 N4 Pd2 179.5(3)
C15 C16 N4 Pd2 -11.1(3)
C19 C20 N4 C16 -0.9(4)
C19 C20 N4 Pd2 178.6(2)
C22 C21 N5 C25 -0.7(4)
C22 C21 N5 Pd3 179.4(2)
C26 C25 N5 C21 -178.9(3)
C24 C25 N5 C21 -0.4(4)
C26 C25 N5 Pd3 1.1(3)
C24 C25 N5 Pd3 179.6(2)
C25 C26 N6 C30 170.5(2)
C27 C26 N6 C30 0.9(4)
C25 C26 N6 Pd3 -9.9(3)
C27 C26 N6 Pd3 -179.6(2)
C29 C30 N6 C26 0.5(4)
C29 C30 N6 Pd3 -179.0(2)
C32 C31 N7 C35 -0.5(4)
C32 C31 N7 Pd4 171.2(3)
C34 C35 N7 C31 1.5(4)
C36 C35 N7 C31 -179.0(3)
C34 C35 N7 Pd4 -171.7(3)
C36 C35 N7 Pd4 7.8(3)
C37 C36 N8 C40 -2.7(4)
C35 C36 N8 C40 172.7(3)
C37 C36 N8 Pd4 170.3(2)
C35 C36 N8 Pd4 -14.3(3)
C39 C40 N8 C36 -0.2(4)
C39 C40 N8 Pd4 -172.6(2)
C46 C45 N9 C41 -179.7(3)
C44 C45 N9 C41 0.8(4)
C46 C45 N9 Pd5 7.3(4)
C44 C45 N9 Pd5 -172.2(3)
C42 C41 N9 C45 0.4(4)
C42 C41 N9 Pd5 172.5(2)
C49 C50 N10 C46 -1.8(4)
C49 C50 N10 Pd5 -171.9(2)
C45 C46 N10 C50 174.4(3)
C47 C46 N10 C50 2.5(4)
C45 C46 N10 Pd5 -14.2(3)
C47 C46 N10 Pd5 173.9(3)
C54 C55 N11 C51 2.6(5)
C56 C55 N11 C51 -167.6(3)
C54 C55 N11 Pd6 170.0(3)
C56 C55 N11 Pd6 -0.2(4)
C52 C51 N11 C55 -2.0(5)
C52 C51 N11 Pd6 -167.9(3)
C57 C56 N12 C60 0.0(5)
C55 C56 N12 C60 179.1(3)
C57 C56 N12 Pd6 -178.6(3)
C55 C56 N12 Pd6 0.5(4)
C59 C60 N12 C56 1.2(4)
C59 C60 N12 Pd6 179.6(2)
C64 C65 N13 C61 0.2(4)
C66 C65 N13 C61 177.3(3)
C64 C65 N13 Pd7 177.2(3)
C66 C65 N13 Pd7 -5.7(3)
C62 C61 N13 C65 0.6(5)
C62 C61 N13 Pd7 -175.8(3)
C69 C70 N14 C66 -2.0(5)
C69 C70 N14 Pd7 156.2(3)
C67 C66 N14 C70 1.1(5)
C65 C66 N14 C70 -177.2(3)
C67 C66 N14 Pd7 -161.4(3)
C65 C66 N14 Pd7 20.4(4)
C74 C75 N15 C71 2.9(5)
C76 C75 N15 C71 -161.5(3)
C74 C75 N15 Pd8 -175.5(3)
C76 C75 N15 Pd8 20.1(5)
C72 C71 N15 C75 -2.0(5)
C72 C71 N15 Pd8 176.0(2)
C79 C80 N16 C76 3.7(5)
C79 C80 N16 Pd8 165.2(3)
C77 C76 N16 C80 -3.9(6)
C75 C76 N16 C80 -176.5(4)
C77 C76 N16 Pd8 -167.9(4)
C75 C76 N16 Pd8 19.5(5)
C84 C85 N17 C81 2.2(4)
C86 C85 N17 C81 -179.1(3)
C84 C85 N17 Pd9 176.5(2)
C86 C85 N17 Pd9 -4.8(3)
C82 C81 N17 C85 -1.8(5)
C82 C81 N17 Pd9 -175.3(2)
C89 C90 N18 C86 -0.8(4)
C89 C90 N18 Pd9 178.2(2)
C87 C86 N18 C90 0.5(4)
C85 C86 N18 C90 177.9(3)
C87 C86 N18 Pd9 -178.6(3)
C85 C86 N18 Pd9 -1.3(3)
C92 C91 N19 C95 -0.8(4)
C92 C91 N19 Pd10 -165.9(2)
C94 C95 N19 C91 1.6(5)
C96 C95 N19 C91 173.0(3)
C94 C95 N19 Pd10 168.9(3)
C96 C95 N19 Pd10 -19.7(4)
C97 C96 N20 C100 -3.5(5)
C95 C96 N20 C100 -172.3(3)
C97 C96 N20 Pd10 159.5(3)
C95 C96 N20 Pd10 -9.4(4)
C99 C100 N20 C96 0.9(4)
C99 C100 N20 Pd10 -159.0(2)
C104 C105 N21 C101 -1.8(4)
C106 C105 N21 C101 -179.2(2)
C104 C105 N21 Pd11 -178.7(3)
C106 C105 N21 Pd11 4.0(3)
C102 C101 N21 C105 2.0(4)
C102 C101 N21 Pd11 178.8(3)
C109 C110 N22 C106 1.8(4)
C109 C110 N22 Pd11 -178.7(2)
C107 C106 N22 C110 -1.2(4)
C105 C106 N22 C110 -179.6(3)
C107 C106 N22 Pd11 179.3(3)
C105 C106 N22 Pd11 0.9(3)
C112 C111 N23 C115 -1.0(5)
C112 C111 N23 Pd12 178.8(3)
C114 C115 N23 C111 2.8(5)
C116 C115 N23 C111 172.5(3)
C114 C115 N23 Pd12 -177.0(3)
C116 C115 N23 Pd12 -7.3(4)
C117 C116 N24 C120 -0.9(5)
C115 C116 N24 C120 168.5(3)
C117 C116 N24 Pd12 164.1(3)
C115 C116 N24 Pd12 -26.4(4)
C119 C120 N24 C116 0.1(4)
C119 C120 N24 Pd12 -161.5(2)
C123 C122 N25 N26 3.3(2)
C121 C122 N25 N26 174.2(3)
C123 C122 N25 Pd1 -170.15(17)
C121 C122 N25 Pd1 0.8(4)
C122 N25 N26 C124 -1.4(2)
Pd1 N25 N26 C124 173.52(13)
C122 N25 N26 Pd2 177.81(13)
Pd1 N25 N26 Pd2 -7.3(3)
C123 C124 N26 N25 -1.0(2)
C125 C124 N26 N25 174.6(2)
C123 C124 N26 Pd2 179.90(14)
C125 C124 N26 Pd2 -4.6(3)
C133 C132 N27 N28 -0.3(3)
C131 C132 N27 N28 -174.3(3)
C133 C132 N27 Pd1 168.06(16)
C131 C132 N27 Pd1 -6.0(4)
C132 N27 N28 C134 0.1(2)
Pd1 N27 N28 C134 -170.20(14)
C132 N27 N28 Pd2 -179.21(14)
Pd1 N27 N28 Pd2 10.5(3)
C133 C134 N28 N27 0.1(3)
C135 C134 N28 N27 -177.0(3)
C133 C134 N28 Pd2 179.30(17)
C135 C134 N28 Pd2 2.2(4)
C143 C142 N29 N30 -1.1(2)
C141 C142 N29 N30 178.6(3)
C143 C142 N29 Pd3 -175.76(15)
C141 C142 N29 Pd3 3.9(4)
C143 C144 N30 N29 -2.1(2)
C145 C144 N30 N29 -178.6(2)
C143 C144 N30 Pd4 179.20(15)
C145 C144 N30 Pd4 2.7(3)
C142 N29 N30 C144 2.0(2)
Pd3 N29 N30 C144 177.21(13)
C142 N29 N30 Pd4 -179.01(13)
Pd3 N29 N30 Pd4 -3.8(3)
C153 C152 N31 N32 -1.2(2)
C151 C152 N31 N32 -178.2(2)
C153 C152 N31 Pd3 170.45(15)
C151 C152 N31 Pd3 -6.6(4)
C152 N31 N32 C154 1.0(2)
Pd3 N31 N32 C154 -171.76(13)
C152 N31 N32 Pd4 161.19(14)
Pd3 N31 N32 Pd4 -11.6(3)
C153 C154 N32 N31 -0.5(2)
C155 C154 N32 N31 -176.5(2)
C153 C154 N32 Pd4 -157.73(15)
C155 C154 N32 Pd4 26.3(4)
C163 C162 N33 N34 0.2(3)
C161 C162 N33 N34 178.9(3)
C163 C162 N33 Pd5 177.38(16)
C161 C162 N33 Pd5 -3.9(4)
C163 C164 N34 N33 -2.6(3)
C165 C164 N34 N33 176.3(2)
C163 C164 N34 Pd6 -169.5(2)
C165 C164 N34 Pd6 9.4(4)
C162 N33 N34 C164 1.5(3)
Pd5 N33 N34 C164 -175.99(16)
C162 N33 N34 Pd6 172.18(14)
Pd5 N33 N34 Pd6 -5.3(3)
C173 C172 N35 N36 0.7(2)
C171 C172 N35 N36 177.3(3)
C173 C172 N35 Pd5 -165.27(17)
C171 C172 N35 Pd5 11.3(4)
C172 N35 N36 C174 0.3(2)
Pd5 N35 N36 C174 168.90(13)
C172 N35 N36 Pd6 -165.60(14)
Pd5 N35 N36 Pd6 3.0(3)
C173 C174 N36 N35 -1.1(2)
C175 C174 N36 N35 176.5(2)
C173 C174 N36 Pd6 162.49(15)
C175 C174 N36 Pd6 -19.8(3)
C183 C182 N37 N38 -0.8(2)
C181 C182 N37 N38 176.7(2)
C183 C182 N37 Pd7 -159.80(16)
C181 C182 N37 Pd7 17.7(3)
C183 C184 N38 N37 2.4(3)
C185 C184 N38 N37 -179.8(3)
C183 C184 N38 Pd8 175.07(15)
C185 C184 N38 Pd8 -7.1(4)
C182 N37 N38 C184 -1.0(2)
Pd7 N37 N38 C184 161.32(15)
C182 N37 N38 Pd8 -174.83(13)
Pd7 N37 N38 Pd8 -12.5(3)
C193 C192 N39 N40 -0.9(2)
C191 C192 N39 N40 -176.3(2)
C193 C192 N39 Pd7 170.64(19)
C191 C192 N39 Pd7 -4.8(3)
C193 C194 N40 N39 -2.1(3)
C195 C194 N40 N39 -175.8(3)
C193 C194 N40 Pd8 -166.49(18)
C195 C194 N40 Pd8 19.8(5)
C192 N39 N40 C194 1.8(3)
Pd7 N39 N40 C194 -171.32(17)
C192 N39 N40 Pd8 169.00(15)
Pd7 N39 N40 Pd8 -4.1(3)
C203 C202 N41 N42 0.5(4)
C201 C202 N41 N42 176.6(3)
C203 C202 N41 Pd9 -167.2(2)
C201 C202 N41 Pd9 8.9(5)
C202 N41 N42 C204 1.1(3)
Pd9 N41 N42 C204 171.1(2)
C202 N41 N42 Pd10 -170.3(2)
Pd9 N41 N42 Pd10 -0.3(3)
C203 C204 N42 N41 -2.4(3)
C205 C204 N42 N41 -178.1(3)
C203 C204 N42 Pd10 167.1(2)
C205 C204 N42 Pd10 -8.6(5)
C213 C212 N43 N44 -0.4(3)
C211 C212 N43 N44 177.7(3)
C213 C212 N43 Pd9 173.8(2)
C211 C212 N43 Pd9 -8.2(5)
C213 C214 N44 N43 1.3(3)
C215 C214 N44 N43 173.8(3)
C213 C214 N44 Pd10 -169.6(2)
C215 C214 N44 Pd10 2.9(5)
C212 N43 N44 C214 -0.5(3)
Pd9 N43 N44 C214 -176.1(2)
C212 N43 N44 Pd10 171.9(2)
Pd9 N43 N44 Pd10 -3.7(3)
C223 C222 N45 N46 2.7(4)
C221 C222 N45 N46 179.7(3)
C223 C222 N45 Pd11 -171.5(3)
C221 C222 N45 Pd11 5.5(6)
C222 N45 N46 C224 -2.6(4)
Pd11 N45 N46 C224 173.0(2)
C222 N45 N46 Pd12 -163.8(2)
Pd11 N45 N46 Pd12 11.8(3)
C223 C224 N46 N45 1.5(4)
C225 C224 N46 N45 173.6(3)
C223 C224 N46 Pd12 159.2(2)
C225 C224 N46 Pd12 -28.6(5)
C233 C232 N47 N48 -1.4(4)
C231 C232 N47 N48 -176.7(3)
C233 C232 N47 Pd11 152.8(3)
C231 C232 N47 Pd11 -22.6(6)
C233 C234 N48 N47 -2.4(4)
C235 C234 N48 N47 178.5(3)
C233 C234 N48 Pd12 -173.6(3)
C235 C234 N48 Pd12 7.3(5)
C232 N47 N48 C234 2.3(4)
Pd11 N47 N48 C234 -157.3(2)
C232 N47 N48 Pd12 175.2(2)
Pd11 N47 N48 Pd12 15.6(3)
C128 C127 O1 Fe1 -2.0(4)
C126 C127 O1 Fe1 175.74(16)
C128 C129 O2 Fe1 -4.7(5)
C130 C129 O2 Fe1 169.08(17)
C168 C169 O3 Fe1 0.8(4)
C170 C169 O3 Fe1 166.1(2)
C168 C167 O4 Fe1 38.4(5)
C166 C167 O4 Fe1 -139.8(2)
C198 C197 O5 Fe1 -21.1(4)
C196 C197 O5 Fe1 164.3(2)
C198 C199 O6 Fe1 23.1(3)
C200 C199 O6 Fe1 -159.0(2)
C138 C139 O7 Fe2 11.8(4)
C140 C139 O7 Fe2 -159.3(2)
C138 C137 O8 Fe2 -0.7(4)
C136 C137 O8 Fe2 176.26(19)
C148 C147 O9 Fe2 -3.9(4)
C146 C147 O9 Fe2 163.39(19)
C148 C149 O10 Fe2 14.5(4)
C150 C149 O10 Fe2 -151.2(2)
C208 C209 O11 Fe2 39.2(5)
C210 C209 O11 Fe2 -148.9(2)
C208 C207 O12 Fe2 -23.8(5)
C206 C207 O12 Fe2 153.2(2)
C158 C157 O13 Fe3 23.9(4)
C156 C157 O13 Fe3 -162.97(18)
C158 C159 O14 Fe3 -46.0(3)
C160 C159 O14 Fe3 151.24(19)
C178 C179 O15 Fe3 17.0(3)
C180 C179 O15 Fe3 -158.51(16)
C178 C177 O16 Fe3 -18.9(4)
C176 C177 O16 Fe3 156.1(2)
C238 C239 O17 Fe3 6.9(5)
C240 C239 O17 Fe3 -173.1(2)
C238 C237 O18 Fe3 -16.0(5)
C236 C237 O18 Fe3 175.7(2)
C188 C187 O19 Fe4 -18.4(3)
C186 C187 O19 Fe4 165.24(18)
C188 C189 O20 Fe4 13.7(4)
C190 C189 O20 Fe4 -166.10(19)
C218 C217 O21 Fe4 -18.2(4)
C216 C217 O21 Fe4 151.9(2)
C218 C219 O22 Fe4 13.5(5)
C220 C219 O22 Fe4 -153.9(2)
C228 C227 O23 Fe4 7.2(5)
C226 C227 O23 Fe4 -178.40(19)
C228 C229 O24 Fe4 -23.8(5)
C230 C229 O24 Fe4 153.2(2)
N26 N25 Pd1 N27 -56.56(19)
C122 N25 Pd1 N27 116.5(2)
N26 N25 Pd1 N2 126.28(18)
C122 N25 Pd1 N2 -60.7(2)
N26 N25 Pd1 Pd2 4.15(15)
C122 N25 Pd1 Pd2 177.2(2)
N38 N37 Pd7 N39 -52.5(2)
C182 N37 Pd7 N39 104.5(2)
N38 N37 Pd7 N14 125.44(19)
C182 N37 Pd7 N14 -77.5(2)
N38 N37 Pd7 Pd8 7.26(16)
C182 N37 Pd7 Pd8 164.3(2)
C232 N47 Pd11 N21 81.6(4)
N48 N47 Pd11 N21 -125.6(2)
C232 N47 Pd11 N45 -99.1(4)
N48 N47 Pd11 N45 53.7(2)
C232 N47 Pd11 Pd12 -162.2(4)
N48 N47 Pd11 Pd12 -9.4(2)
